data_4125001
loop_
_publ_author_name
'Yan, Xuzhou'
'Wang, Ming'
'Cook, Timothy R.'
'Zhang, Mingming'
'Saha, Manik Lal'
'Zhou, Zhixuan'
'Li, Xiaopeng'
'Huang, Feihe'
'Stang, Peter J.'

_publ_section_title
;
 Light-Emitting Superstructures with Anion Effect: Coordination-Driven
 Self-Assembly of Pure Tetraphenylethylene Metallacycles and Metallacages.
;
_journal_issue 13
_journal_name_full 'Journal of the American Chemical Society'
_journal_page_first 4580
_journal_page_last 4588
_journal_paper_doi 10.1021/jacs.6b00846
_journal_volume 138
_journal_year 2016
_chemical_formula_moiety 'C50 H78 N2 O6 P4 Pt2'
_chemical_formula_sum 'C50 H78 N2 O6 P4 Pt2'
_chemical_formula_weight 1317.20
_chemical_name_common pjs256
_space_group_crystal_system triclinic
_space_group_IT_number 2
_space_group_name_Hall '-P 1'
_space_group_name_H-M_alt 'P -1'
_symmetry_space_group_name_Hall '-P 1'
_symmetry_space_group_name_H-M 'P -1'
_atom_sites_solution_hydrogens geom
_cell_angle_alpha 83.595(2)
_cell_angle_beta 83.303(2)
_cell_angle_gamma 85.177(2)
_cell_formula_units_Z 12
_cell_length_a 24.1826(9)
_cell_length_b 24.3191(9)
_cell_length_c 29.0112(10)
_cell_measurement_reflns_used 9874
_cell_measurement_temperature 150(1)
_cell_measurement_theta_max 27.7981
_cell_measurement_theta_min 2.5172
_cell_volume 16795.6(11)
_computing_data_collection 'Bruker Instrument Service 2014.9.0.0 (Bruker AXS Inc.)'
_computing_molecular_graphics 'ORTEP-3 (L. J. Farrugia, J. Appl. Cryst. (2012),45, 849-854.)'
_computing_publication_material 'APEX2 v2014.9-0 (Bruker AXS Inc.)'
_computing_structure_refinement 'SHELXL-2014/7 (Sheldrick, 2014)'
_computing_structure_solution 'SHELXT-2014/9 (Sheldrick, 2014)'
_diffrn_ambient_temperature 150(1)
_diffrn_measured_fraction_theta_full 1.000
_diffrn_measured_fraction_theta_max 1.000
_diffrn_measurement_device_type 'Bruker Kappa APEX II CCD'
_diffrn_measurement_method '\f and \w scans'
_diffrn_radiation_monochromator graphite
_diffrn_radiation_type 'Mo K\a'
_diffrn_radiation_wavelength 0.71073
_diffrn_reflns_av_R_equivalents 0.0734
_diffrn_reflns_av_unetI/netI 0.0526
_diffrn_reflns_limit_h_max 31
_diffrn_reflns_limit_h_min -31
_diffrn_reflns_limit_k_max 31
_diffrn_reflns_limit_k_min -31
_diffrn_reflns_limit_l_max 38
_diffrn_reflns_limit_l_min -38
_diffrn_reflns_number 738301
_diffrn_reflns_theta_full 27.88
_diffrn_reflns_theta_max 27.88
_diffrn_reflns_theta_min 1.05
_diffrn_source 'fine-focus tube'
_diffrn_source_type 'Siemans KFFMO2K-90'
_exptl_absorpt_coefficient_mu 5.151
_exptl_absorpt_correction_T_max 0.53
_exptl_absorpt_correction_T_min 0.27
_exptl_absorpt_correction_type multi-scan
_exptl_absorpt_process_details
;
Sheldrick, G. M. (2014). SADABS V2014/4 BRUKER AXS Inc. Madison WI 53711 USA
;
_exptl_crystal_colour colourless
_exptl_crystal_density_diffrn 1.563
_exptl_crystal_density_method 'not measured'
_exptl_crystal_description prism
_exptl_crystal_F_000 7872
_exptl_crystal_size_max 0.340
_exptl_crystal_size_mid 0.280
_exptl_crystal_size_min 0.140
_refine_diff_density_max 2.785
_refine_diff_density_min -2.253
_refine_ls_extinction_method none
_refine_ls_goodness_of_fit_ref 1.032
_refine_ls_hydrogen_treatment constr
_refine_ls_matrix_type full
_refine_ls_number_parameters 3493
_refine_ls_number_reflns 80065
_refine_ls_number_restraints 55
_refine_ls_restrained_S_all 1.032
_refine_ls_R_factor_all 0.0708
_refine_ls_R_factor_gt 0.0376
_refine_ls_shift/su_max 0.004
_refine_ls_shift/su_mean 0.000
_refine_ls_structure_factor_coef Fsqd
_refine_ls_weighting_details 'w=1/[\s^2^(Fo^2^)+(0.0171P)^2^+55.6193P] where P=(Fo^2^+2Fc^2^)/3'
_refine_ls_weighting_scheme calc
_refine_ls_wR_factor_gt 0.0632
_refine_ls_wR_factor_ref 0.0726
_reflns_number_gt 58398
_reflns_number_total 80065
_reflns_threshold_expression 'I > 2\s(I)'
_cod_data_source_file ja6b00846_si_002.cif
_cod_data_source_block I
_cod_depositor_comments 'Adding full bibliography for 4125000--4125001.cif.'
_cod_database_code 4125001

loop_
_space_group_symop_operation_xyz
'x, y, z'
'-x, -y, -z'

loop_
_atom_site_type_symbol
_atom_site_label
_atom_site_fract_x
_atom_site_fract_y
_atom_site_fract_z
_atom_site_U_iso_or_equiv
_atom_site_adp_type
_atom_site_calc_flag
_atom_site_refinement_flags_adp
_atom_site_refinement_flags_occupancy
_atom_site_refinement_flags_posn
_atom_site_occupancy
_atom_site_disorder_assembly
_atom_site_disorder_group
Pt Pt1 -0.07105(2) 0.83651(2) 0.88103(2) 0.02816(5) Uani d . . . 1.0 . .
Pt Pt1A 0.45601(2) 0.33705(2) 0.86539(2) 0.02675(4) Uani d . . . 1.0 . .
Pt Pt1B 0.18962(2) 0.64937(2) 0.73157(2) 0.02054(4) Uani d . . . 1.0 . .
Pt Pt1C 0.10391(2) 0.19228(2) 0.39888(2) 0.01962(4) Uani d . . . 1.0 . .
Pt Pt1D -0.08518(2) 0.75475(2) 0.16882(2) 0.01859(4) Uani d . . . 1.0 . .
Pt Pt1E 0.42136(2) 0.24940(2) 0.16103(2) 0.02018(11) Uani d . P . 0.940(2) A 1
Pt Pt1' 0.4114(2) 0.2652(3) 0.1740(2) 0.0214(12) Uiso d . P . 0.060(2) A 2
Pt Pt2 0.22483(2) 0.58198(2) 1.04875(2) 0.02585(4) Uani d . . . 1.0 . .
Pt Pt2A 0.74043(2) 0.09070(2) 1.08976(2) 0.01892(4) Uani d . . . 1.0 . .
Pt Pt2B 0.37575(2) 0.30105(2) 0.56312(2) 0.02078(4) Uani d . . . 1.0 . .
Pt Pt2C 0.29524(2) -0.16688(2) 0.27764(2) 0.02135(4) Uani d . . . 1.0 . .
Pt Pt2D 0.20318(2) 0.56830(2) 0.38521(2) 0.01941(4) Uani d . . . 1.0 . .
Pt Pt2E 0.70479(2) 0.03367(2) 0.39583(2) 0.01918(4) Uani d . . . 1.0 . .
P P1A 0.37817(6) 0.29193(7) 0.85845(6) 0.0453(4) Uani d . . . 1.0 . .
P P1B 0.12128(5) 0.69678(5) 0.69022(4) 0.0228(3) Uani d . . . 1.0 . .
P P1C 0.14573(5) 0.27404(5) 0.37677(4) 0.0241(3) Uani d . . . 1.0 . .
P P1D -0.04985(5) 0.82688(5) 0.11963(4) 0.0238(3) Uani d . . . 1.0 . .
P P2 0.02141(5) 0.85356(5) 0.88216(4) 0.0270(3) Uani d . . . 1.0 . .
P P2A 0.53805(6) 0.37845(5) 0.86668(5) 0.0347(3) Uani d . . . 1.0 . .
P P2B 0.26486(5) 0.60417(5) 0.76540(4) 0.0219(3) Uani d . . . 1.0 . .
P P2C 0.06492(5) 0.10954(5) 0.42322(5) 0.0291(3) Uani d . . . 1.0 . .
P P2D -0.12679(5) 0.68870(5) 0.22082(4) 0.0245(3) Uani d . . . 1.0 . .
P P2E 0.40032(5) 0.16190(5) 0.19089(4) 0.0234(3) Uani d . . . 1.0 . .
P P3 0.27820(7) 0.52202(7) 1.00294(5) 0.0453(4) Uani d . . . 1.0 . .
P P3A 0.78158(5) 0.03164(5) 1.03682(4) 0.0266(3) Uani d . . . 1.0 . .
P P3B 0.33115(5) 0.22162(5) 0.58839(4) 0.0232(3) Uani d . . . 1.0 . .
P P3C 0.35603(5) -0.21048(5) 0.32832(4) 0.0255(3) Uani d . . . 1.0 . .
P P3D 0.17717(5) 0.58921(5) 0.46025(4) 0.0265(3) Uani d . . . 1.0 . .
P P3E 0.65121(5) 0.04352(5) 0.46557(4) 0.0223(3) Uani d . . . 1.0 . .
P P4 0.17526(5) 0.65028(5) 1.08785(4) 0.0225(3) Uani d . . . 1.0 . .
P P4A 0.69488(5) 0.14686(5) 1.14258(4) 0.0205(2) Uani d . . . 1.0 . .
P P4B 0.41714(6) 0.38062(5) 0.53301(5) 0.0358(3) Uani d . . . 1.0 . .
P P4D 0.23641(6) 0.55165(5) 0.31035(4) 0.0320(3) Uani d . . . 1.0 . .
P P4E 0.75934(5) 0.02179(5) 0.32710(4) 0.0220(3) Uani d . . . 1.0 . .
O O1 -0.08947(19) 0.92411(18) 0.86053(18) 0.0647(13) Uani d . . . 1.0 . .
O O1B 0.19615(13) 0.71840(13) 0.76987(12) 0.0293(8) Uani d . . . 1.0 . .
O O1C 0.02597(13) 0.24211(13) 0.40006(11) 0.0265(7) Uani d . . . 1.0 . .
O O1D -0.12548(14) 0.73443(14) 0.11192(11) 0.0299(8) Uani d . . . 1.0 . .
O O1E 0.36442(14) 0.25384(15) 0.10927(12) 0.0347(8) Uani d . . . 1.0 . .
O O2 -0.1357(2) 1.00253(18) 0.8702(2) 0.0798(16) Uani d . . . 1.0 . .
O O2B 0.11932(15) 0.69509(17) 0.81266(13) 0.0423(10) Uani d . . . 1.0 . .
O O2C 0.02125(15) 0.23860(16) 0.47585(12) 0.0413(9) Uani d . . . 1.0 . .
O O2D -0.20008(18) 0.7855(2) 0.13314(16) 0.0664(14) Uani d . . . 1.0 . .
O O2E 0.3473(2) 0.2334(2) 0.04222(15) 0.0668(14) Uani d . . . 1.0 . .
O O3 -0.1546(3) 0.9306(2) 0.9177(2) 0.0868(17) Uani d . . . 1.0 . .
N N1A 0.3954(2) 0.45085(19) 0.85089(18) 0.0455(12) Uani d U . D 1.0 . .
O O1A 0.42453(16) 0.41393(15) 0.82958(13) 0.0436(10) Uani d U . D 1.0 . .
O O2A 0.38056(18) 0.49468(16) 0.82922(17) 0.0607(13) Uani d U . D 1.0 . .
O O3A 0.3707(7) 0.4358(6) 0.8899(4) 0.089(6) Uani d U P D 0.589(11) B 1
O O3A' 0.3988(10) 0.4486(10) 0.8931(4) 0.077(7) Uani d U P D 0.411(11) B 2
O O3B 0.16818(17) 0.75645(17) 0.83317(15) 0.0538(11) Uani d . . . 1.0 . .
O O3C -0.04070(15) 0.28853(16) 0.43849(13) 0.0448(10) Uani d . . . 1.0 . .
O O3D -0.19754(19) 0.7384(2) 0.07450(16) 0.0702(14) Uani d . . . 1.0 . .
O O3E 0.42943(18) 0.21073(19) 0.06502(13) 0.0521(11) Uani d . . . 1.0 . .
O O4 0.29039(14) 0.57799(14) 1.09321(11) 0.0319(8) Uani d . . . 1.0 . .
O O4A 0.81360(12) 0.08183(13) 1.12635(10) 0.0220(7) Uani d . . . 1.0 . .
O O4B 0.44952(13) 0.24761(13) 0.54627(11) 0.0294(8) Uani d . . . 1.0 . .
O O4C 0.27445(13) -0.24272(13) 0.25542(11) 0.0273(7) Uani d . . . 1.0 . .
O O4D 0.24869(14) 0.49259(13) 0.40880(12) 0.0296(8) Uani d . . . 1.0 . .
O O4E 0.73475(13) -0.04501(13) 0.42799(11) 0.0272(7) Uani d . . . 1.0 . .
O O5 0.32433(17) 0.53721(18) 1.15500(14) 0.0536(11) Uani d . . . 1.0 . .
O O5A 0.85378(15) 0.04287(15) 1.18552(12) 0.0376(9) Uani d . . . 1.0 . .
O O5B 0.47623(16) 0.26871(18) 0.61084(14) 0.0510(11) Uani d . . . 1.0 . .
O O5C 0.35762(15) -0.25219(15) 0.21783(13) 0.0401(9) Uani d . . . 1.0 . .
O O5D 0.24510(18) 0.40674(15) 0.43619(15) 0.0538(11) Uani d . . . 1.0 . .
O O5E 0.81023(17) -0.00914(17) 0.44209(15) 0.0509(11) Uani d . . . 1.0 . .
O O6 0.24549(18) 0.51465(18) 1.13793(14) 0.0562(12) Uani d . . . 1.0 . .
O O6A 0.77655(14) 0.01248(14) 1.17040(11) 0.0314(8) Uani d . . . 1.0 . .
O O6B 0.52621(16) 0.21000(17) 0.57104(14) 0.0533(11) Uani d . . . 1.0 . .
O O6C 0.29913(16) -0.31481(15) 0.21896(14) 0.0461(10) Uani d . . . 1.0 . .
O O6D 0.17112(18) 0.45262(17) 0.41352(19) 0.0646(14) Uani d . . . 1.0 . .
O O6E 0.79901(17) -0.09714(16) 0.45978(14) 0.0495(11) Uani d . . . 1.0 . .
N N1 -0.1252(3) 0.9538(3) 0.8814(2) 0.0636(17) Uani d . . . 1.0 . .
N N1B 0.15993(18) 0.72339(18) 0.80646(15) 0.0317(10) Uani d . . . 1.0 . .
N N1C 0.00190(17) 0.25671(17) 0.43979(15) 0.0291(9) Uani d . . . 1.0 . .
N N1D -0.17599(19) 0.7542(2) 0.10636(16) 0.0382(11) Uani d . . . 1.0 . .
N N1E 0.3813(2) 0.2320(2) 0.07073(15) 0.0409(12) Uani d . . . 1.0 . .
N N2 0.28620(19) 0.54205(18) 1.12990(15) 0.0343(10) Uani d . . . 1.0 . .
N N2A 0.81425(16) 0.04439(16) 1.16168(13) 0.0230(9) Uani d . . . 1.0 . .
N N2B 0.48498(17) 0.24236(18) 0.57745(16) 0.0335(10) Uani d . . . 1.0 . .
N N2C 0.31167(18) -0.27067(17) 0.22963(14) 0.0295(9) Uani d . . . 1.0 . .
N N2D 0.2205(2) 0.44923(17) 0.42011(15) 0.0335(10) Uani d . . . 1.0 . .
N N2E 0.78332(19) -0.05029(19) 0.44413(14) 0.0337(10) Uani d . . . 1.0 . .
C C1 -0.1624(2) 0.7431(3) 0.8577(3) 0.063(2) Uani d . . . 1.0 . .
H H1A -0.1357 0.7389 0.8295 0.076 Uiso calc U . R 1.0 . .
H H1B -0.1493 0.7162 0.883 0.076 Uiso calc U . R 1.0 . .
C C1A 0.3941(3) 0.2250(3) 0.8347(3) 0.0604(19) Uani d . . . 1.0 . .
H H1A1 0.4209 0.2305 0.8063 0.073 Uiso calc U . R 1.0 . .
H H1A2 0.4133 0.1994 0.8578 0.073 Uiso calc U . R 1.0 . .
C C1B 0.1499(2) 0.7153(2) 0.63062(17) 0.0339(12) Uani d . . . 1.0 . .
H H1B1 0.1609 0.6809 0.6155 0.041 Uiso calc U . R 1.0 . .
H H1B2 0.1204 0.7364 0.6136 0.041 Uiso calc U . R 1.0 . .
C C1C 0.22061(19) 0.2681(2) 0.35849(19) 0.0315(12) Uani d . . . 1.0 . .
H H1C1 0.2395 0.2482 0.3846 0.038 Uiso calc U . R 1.0 . .
H H1C2 0.2273 0.2448 0.3322 0.038 Uiso calc U . R 1.0 . .
C C1D 0.0125(2) 0.8555(2) 0.1333(2) 0.0416(14) Uani d . . . 1.0 . .
H H1D1 0.0066 0.8637 0.1663 0.05 Uiso calc U . R 1.0 . .
H H1D2 0.0439 0.8268 0.1305 0.05 Uiso calc U . R 1.0 . .
C C1E 0.4932(3) 0.3699(2) 0.1581(2) 0.0532(17) Uani d . . . 1.0 . .
H H1E1 0.4764 0.3734 0.1905 0.064 Uiso calc U . R 1.0 . .
H H1E2 0.528 0.3455 0.1599 0.064 Uiso calc U . R 1.0 . .
C C2 -0.2195(3) 0.7268(3) 0.8476(4) 0.094(3) Uani d . . . 1.0 . .
H H2A -0.2159 0.6887 0.8391 0.141 Uiso calc U . R 1.0 . .
H H2B -0.2463 0.7292 0.8755 0.141 Uiso calc U . R 1.0 . .
H H2C -0.2327 0.752 0.8218 0.141 Uiso calc U . R 1.0 . .
C C2A 0.3446(3) 0.1962(3) 0.8221(3) 0.082(3) Uani d . . . 1.0 . .
H H2A1 0.3582 0.161 0.8098 0.123 Uiso calc U . R 1.0 . .
H H2A2 0.3183 0.1891 0.85 0.123 Uiso calc U . R 1.0 . .
H H2A3 0.3258 0.2203 0.7984 0.123 Uiso calc U . R 1.0 . .
C C2B 0.2001(3) 0.7498(3) 0.6262(2) 0.0507(16) Uani d . . . 1.0 . .
H H2B1 0.2134 0.7583 0.5931 0.076 Uiso calc U . R 1.0 . .
H H2B2 0.1894 0.7845 0.6403 0.076 Uiso calc U . R 1.0 . .
H H2B3 0.23 0.7289 0.6423 0.076 Uiso calc U . R 1.0 . .
C C2C 0.2479(2) 0.3223(2) 0.3434(2) 0.0504(16) Uani d . . . 1.0 . .
H H2C1 0.2878 0.3144 0.3343 0.076 Uiso calc U . R 1.0 . .
H H2C2 0.2305 0.342 0.3168 0.076 Uiso calc U . R 1.0 . .
H H2C3 0.2428 0.3455 0.3694 0.076 Uiso calc U . R 1.0 . .
C C2D 0.0297(3) 0.9084(3) 0.1028(3) 0.073(2) Uani d . . . 1.0 . .
H H2D1 0.0636 0.9205 0.1129 0.109 Uiso calc U . R 1.0 . .
H H2D2 0.0369 0.9008 0.0701 0.109 Uiso calc U . R 1.0 . .
H H2D3 -0.0004 0.9378 0.106 0.109 Uiso calc U . R 1.0 . .
C C2E 0.5089(4) 0.4265(3) 0.1365(3) 0.079(3) Uani d . . . 1.0 . .
H H2E1 0.5347 0.4407 0.1552 0.119 Uiso calc U . R 1.0 . .
H H2E2 0.5271 0.4237 0.1047 0.119 Uiso calc U . R 1.0 . .
H H2E3 0.4753 0.4518 0.1355 0.119 Uiso calc U . R 1.0 . .
C C3 -0.1907(2) 0.8581(3) 0.8266(2) 0.0503(16) Uani d . . . 1.0 . .
H H3A -0.2272 0.8448 0.8224 0.06 Uiso calc U . R 1.0 . .
H H3B -0.1975 0.8963 0.8358 0.06 Uiso calc U . R 1.0 . .
C C3A 0.3301(3) 0.3300(3) 0.8210(3) 0.084(3) Uani d . . . 1.0 . .
H H3A1 0.2965 0.3092 0.8219 0.1 Uiso calc U . R 1.0 . .
H H3A2 0.3183 0.3664 0.8326 0.1 Uiso calc U . R 1.0 . .
C C3B 0.0605(2) 0.6606(2) 0.68341(17) 0.0293(11) Uani d . . . 1.0 . .
H H3B1 0.0376 0.6837 0.6614 0.035 Uiso calc U . R 1.0 . .
H H3B2 0.073 0.6255 0.6697 0.035 Uiso calc U . R 1.0 . .
C C3C 0.1362(2) 0.3193(2) 0.42311(18) 0.0323(12) Uani d . . . 1.0 . .
H H3C1 0.1511 0.3555 0.4111 0.039 Uiso calc U . R 1.0 . .
H H3C2 0.0958 0.326 0.4329 0.039 Uiso calc U . R 1.0 . .
C C3D -0.1026(2) 0.8845(2) 0.11691(19) 0.0428(14) Uani d . . . 1.0 . .
H H3D1 -0.0872 0.9161 0.0964 0.051 Uiso calc U . R 1.0 . .
H H3D2 -0.1351 0.8733 0.1032 0.051 Uiso calc U . R 1.0 . .
P P1E 0.44576(6) 0.33555(6) 0.12922(5) 0.0343(3) Uani d U . D 1.0 . .
C C3E 0.3851(3) 0.3843(2) 0.1228(2) 0.0487(15) Uani d U . D 1.0 . .
H H3E1 0.3974 0.4198 0.1063 0.058 Uiso calc U . R 1.0 B 1
H H3E2 0.36 0.3693 0.1034 0.058 Uiso calc U . R 1.0 B 1
C C4E 0.3529(12) 0.3952(14) 0.1697(7) 0.077(9) Uani d U P D 0.589(11) B 1
H H4E1 0.3207 0.4215 0.1646 0.115 Uiso calc U P R 0.589(11) B 1
H H4E2 0.3399 0.3602 0.1858 0.115 Uiso calc U P R 0.589(11) B 1
H H4E3 0.3773 0.4107 0.1888 0.115 Uiso calc U P R 0.589(11) B 1
C C4E' 0.3416(17) 0.383(2) 0.1651(11) 0.092(17) Uani d U P D 0.411(11) B 2
H H4E4 0.3104 0.4097 0.159 0.138 Uiso calc U P R 0.411(11) B 2
H H4E5 0.3279 0.3453 0.1714 0.138 Uiso calc U P R 0.411(11) B 2
H H4E6 0.3585 0.3913 0.1923 0.138 Uiso calc U P R 0.411(11) B 2
C C4 -0.1539(3) 0.8594(4) 0.7809(2) 0.082(2) Uani d . . . 1.0 . .
H H4A -0.1722 0.8838 0.7571 0.122 Uiso calc U . R 1.0 . .
H H4B -0.118 0.8733 0.7846 0.122 Uiso calc U . R 1.0 . .
H H4C -0.1477 0.8218 0.7712 0.122 Uiso calc U . R 1.0 . .
C C4A 0.3578(4) 0.3390(4) 0.7700(3) 0.103(3) Uani d . . . 1.0 . .
H H4A1 0.3311 0.3597 0.7504 0.155 Uiso calc U . R 1.0 . .
H H4A2 0.3908 0.3601 0.769 0.155 Uiso calc U . R 1.0 . .
H H4A3 0.369 0.303 0.7584 0.155 Uiso calc U . R 1.0 . .
C C4B 0.0245(2) 0.6474(3) 0.7293(2) 0.0466(15) Uani d . . . 1.0 . .
H H4B1 -0.0076 0.628 0.7237 0.07 Uiso calc U . R 1.0 . .
H H4B2 0.0467 0.6238 0.751 0.07 Uiso calc U . R 1.0 . .
H H4B3 0.0113 0.682 0.7427 0.07 Uiso calc U . R 1.0 . .
C C4C 0.1656(2) 0.2950(2) 0.4655(2) 0.0456(15) Uani d . . . 1.0 . .
H H4C1 0.1593 0.3208 0.4895 0.068 Uiso calc U . R 1.0 . .
H H4C2 0.1505 0.2595 0.4779 0.068 Uiso calc U . R 1.0 . .
H H4C3 0.2057 0.289 0.4561 0.068 Uiso calc U . R 1.0 . .
C C4D -0.1218(3) 0.9027(3) 0.1652(2) 0.071(2) Uani d . . . 1.0 . .
H H4D1 -0.1502 0.9338 0.1626 0.107 Uiso calc U . R 1.0 . .
H H4D2 -0.1377 0.8716 0.1854 0.107 Uiso calc U . R 1.0 . .
H H4D3 -0.0899 0.9144 0.1786 0.107 Uiso calc U . R 1.0 . .
C C5A 0.3364(3) 0.2736(3) 0.9137(3) 0.076(2) Uani d . . . 1.0 . .
H H5A1 0.3042 0.2541 0.9075 0.091 Uiso calc U . R 1.0 . .
H H5A2 0.3593 0.2474 0.9336 0.091 Uiso calc U . R 1.0 . .
C C5B 0.0928(2) 0.7615(2) 0.71268(19) 0.0360(13) Uani d . . . 1.0 . .
H H5B1 0.0743 0.7528 0.7447 0.043 Uiso calc U . R 1.0 . .
H H5B2 0.124 0.7845 0.7149 0.043 Uiso calc U . R 1.0 . .
C C5C 0.1153(2) 0.3147(2) 0.32825(18) 0.0374(13) Uani d . . . 1.0 . .
H H5C1 0.075 0.3231 0.3374 0.045 Uiso calc U . R 1.0 . .
H H5C2 0.133 0.3504 0.3215 0.045 Uiso calc U . R 1.0 . .
C C5D -0.0344(2) 0.8103(2) 0.05928(17) 0.0367(13) Uani d . . . 1.0 . .
H H5D1 -0.069 0.8003 0.048 0.044 Uiso calc U . R 1.0 . .
H H5D2 -0.0213 0.8434 0.0393 0.044 Uiso calc U . R 1.0 . .
C C5E 0.4801(2) 0.3329(2) 0.0695(2) 0.0457(15) Uani d . . . 1.0 . .
H H5E1 0.4534 0.3214 0.0496 0.055 Uiso calc U . R 1.0 . .
H H5E2 0.4907 0.3705 0.0567 0.055 Uiso calc U . R 1.0 . .
P P1 -0.15974(6) 0.81267(6) 0.87435(6) 0.0412(4) Uani d U . D 1.0 . .
C C5 -0.2130(3) 0.8191(4) 0.9228(2) 0.078(2) Uani d U . D 1.0 . .
H H5A -0.2173 0.858 0.9303 0.093 Uiso calc U . R 1.0 B 1
H H5B -0.2491 0.8097 0.9137 0.093 Uiso calc U . R 1.0 B 1
C C6 -0.1992(5) 0.7819(5) 0.9649(4) 0.063(4) Uiso d . P D 0.589(11) B 1
H H6A -0.229 0.7865 0.9904 0.094 Uiso calc U P R 0.589(11) B 1
H H6B -0.1956 0.7433 0.9577 0.094 Uiso calc U P R 0.589(11) B 1
H H6C -0.1639 0.7915 0.9743 0.094 Uiso calc U P R 0.589(11) B 1
C C6' -0.1915(8) 0.8129(9) 0.9717(5) 0.075(6) Uiso d . P D 0.411(11) B 2
H H6'1 -0.2232 0.817 0.9957 0.112 Uiso calc U P R 0.411(11) B 2
H H6'2 -0.172 0.7762 0.9773 0.112 Uiso calc U P R 0.411(11) B 2
H H6'3 -0.1658 0.8416 0.973 0.112 Uiso calc U P R 0.411(11) B 2
C C6A 0.3155(4) 0.3217(4) 0.9397(3) 0.113(4) Uani d . . . 1.0 . .
H H6A1 0.2935 0.3087 0.9688 0.169 Uiso calc U . R 1.0 . .
H H6A2 0.3471 0.3407 0.9468 0.169 Uiso calc U . R 1.0 . .
H H6A3 0.2919 0.3475 0.9206 0.169 Uiso calc U . R 1.0 . .
C C6B 0.0506(3) 0.7956(2) 0.6834(2) 0.0585(19) Uani d . . . 1.0 . .
H H6B1 0.0375 0.8295 0.6979 0.088 Uiso calc U . R 1.0 . .
H H6B2 0.0687 0.8054 0.6518 0.088 Uiso calc U . R 1.0 . .
H H6B3 0.0189 0.7737 0.6817 0.088 Uiso calc U . R 1.0 . .
C C6C 0.1226(3) 0.2847(3) 0.2837(2) 0.0533(17) Uani d . . . 1.0 . .
H H6C1 0.1055 0.3082 0.2588 0.08 Uiso calc U . R 1.0 . .
H H6C2 0.1624 0.277 0.2741 0.08 Uiso calc U . R 1.0 . .
H H6C3 0.1044 0.2497 0.29 0.08 Uiso calc U . R 1.0 . .
C C6D 0.0100(3) 0.7625(3) 0.0553(2) 0.0544(17) Uani d . . . 1.0 . .
H H6D1 0.0174 0.7545 0.0226 0.082 Uiso calc U . R 1.0 . .
H H6D2 0.0444 0.7725 0.066 0.082 Uiso calc U . R 1.0 . .
H H6D3 -0.0032 0.7295 0.0746 0.082 Uiso calc U . R 1.0 . .
C C6E 0.5328(3) 0.2922(3) 0.0673(3) 0.067(2) Uani d . . . 1.0 . .
H H6E1 0.5497 0.2922 0.0349 0.101 Uiso calc U . R 1.0 . .
H H6E2 0.5598 0.3039 0.0864 0.101 Uiso calc U . R 1.0 . .
H H6E3 0.5225 0.2548 0.0793 0.101 Uiso calc U . R 1.0 . .
C C7 0.0316(2) 0.9230(2) 0.89637(17) 0.0308(12) Uani d . . . 1.0 . .
H H7A 0.0721 0.9284 0.8933 0.037 Uiso calc U . R 1.0 . .
H H7B 0.014 0.951 0.8741 0.037 Uiso calc U . R 1.0 . .
C C7A 0.5364(4) 0.4297(3) 0.9066(3) 0.075(2) Uani d . . . 1.0 . .
H H7A1 0.5744 0.4424 0.9056 0.09 Uiso calc U . R 1.0 . .
H H7A2 0.5116 0.4621 0.8962 0.09 Uiso calc U . R 1.0 . .
C C7B 0.2467(2) 0.5619(2) 0.81997(16) 0.0297(11) Uani d . . . 1.0 . .
H H7B1 0.225 0.5312 0.814 0.036 Uiso calc U . R 1.0 . .
H H7B2 0.2813 0.5455 0.8328 0.036 Uiso calc U . R 1.0 . .
C C7C -0.0113(2) 0.1150(2) 0.43281(19) 0.0343(12) Uani d . . . 1.0 . .
H H7C1 -0.0231 0.1426 0.4554 0.041 Uiso calc U . R 1.0 . .
H H7C2 -0.0259 0.1297 0.403 0.041 Uiso calc U . R 1.0 . .
C C7D -0.0806(2) 0.6409(2) 0.25341(17) 0.0336(12) Uani d . . . 1.0 . .
H H7D1 -0.0592 0.6622 0.2715 0.04 Uiso calc U . R 1.0 . .
H H7D2 -0.1034 0.6159 0.2759 0.04 Uiso calc U . R 1.0 . .
C C7E 0.4604(2) 0.1113(2) 0.19176(17) 0.0279(11) Uani d . . . 1.0 . .
H H7E1 0.4883 0.1244 0.2096 0.033 Uiso calc U . R 1.0 . .
H H7E2 0.4483 0.0756 0.208 0.033 Uiso calc U . R 1.0 . .
C C8 0.0063(3) 0.9316(3) 0.94587(19) 0.0495(16) Uani d . . . 1.0 . .
H H8A 0.0123 0.9691 0.9526 0.074 Uiso calc U . R 1.0 . .
H H8B -0.0338 0.9268 0.9488 0.074 Uiso calc U . R 1.0 . .
H H8C 0.0242 0.9043 0.968 0.074 Uiso calc U . R 1.0 . .
C C8A 0.5176(4) 0.4107(4) 0.9534(3) 0.097(3) Uani d . . . 1.0 . .
H H8A1 0.5178 0.4408 0.9732 0.146 Uiso calc U . R 1.0 . .
H H8A2 0.4796 0.399 0.9549 0.146 Uiso calc U . R 1.0 . .
H H8A3 0.5425 0.3793 0.9643 0.146 Uiso calc U . R 1.0 . .
C C8B 0.2125(2) 0.5961(2) 0.85563(17) 0.0373(13) Uani d . . . 1.0 . .
H H8B1 0.2034 0.5722 0.8846 0.056 Uiso calc U . R 1.0 . .
H H8B2 0.2342 0.6261 0.862 0.056 Uiso calc U . R 1.0 . .
H H8B3 0.1779 0.6119 0.8432 0.056 Uiso calc U . R 1.0 . .
C C8C -0.0386(2) 0.0615(2) 0.4508(2) 0.0505(16) Uani d . . . 1.0 . .
H H8C1 -0.0793 0.0689 0.4547 0.076 Uiso calc U . R 1.0 . .
H H8C2 -0.0285 0.0341 0.4283 0.076 Uiso calc U . R 1.0 . .
H H8C3 -0.0257 0.047 0.4809 0.076 Uiso calc U . R 1.0 . .
C C8D -0.0397(3) 0.6057(3) 0.2224(2) 0.062(2) Uani d . . . 1.0 . .
H H8D1 -0.016 0.5808 0.2419 0.094 Uiso calc U . R 1.0 . .
H H8D2 -0.0606 0.5838 0.205 0.094 Uiso calc U . R 1.0 . .
H H8D3 -0.0164 0.6301 0.2005 0.094 Uiso calc U . R 1.0 . .
C C8E 0.4875(2) 0.1020(2) 0.14268(18) 0.0352(12) Uani d . . . 1.0 . .
H H8E1 0.5195 0.0746 0.1448 0.053 Uiso calc U . R 1.0 . .
H H8E2 0.4602 0.0883 0.1251 0.053 Uiso calc U . R 1.0 . .
H H8E3 0.5002 0.1371 0.1267 0.053 Uiso calc U . R 1.0 . .
C C9 0.0587(2) 0.8053(2) 0.92308(19) 0.0391(13) Uani d . . . 1.0 . .
H H9A 0.0357 0.8031 0.9537 0.047 Uiso calc U . R 1.0 . .
H H9B 0.0613 0.7681 0.912 0.047 Uiso calc U . R 1.0 . .
C C9A 0.6036(2) 0.3367(2) 0.8719(2) 0.0436(14) Uani d . . . 1.0 . .
H H9A1 0.6061 0.308 0.8499 0.052 Uiso calc U . R 1.0 . .
H H9A2 0.6345 0.3609 0.8614 0.052 Uiso calc U . R 1.0 . .
C C9B 0.3101(2) 0.65518(19) 0.78001(18) 0.0291(11) Uani d . . . 1.0 . .
H H9B1 0.3313 0.6704 0.7508 0.035 Uiso calc U . R 1.0 . .
H H9B2 0.286 0.6862 0.7925 0.035 Uiso calc U . R 1.0 . .
C C9C 0.0819(3) 0.0574(2) 0.3814(2) 0.0523(18) Uani d . . . 1.0 . .
H H9C1 0.1227 0.0483 0.3781 0.063 Uiso calc U . R 1.0 . .
H H9C2 0.0638 0.023 0.3942 0.063 Uiso calc U . R 1.0 . .
C C9D -0.1749(2) 0.7175(2) 0.26678(16) 0.0314(12) Uani d . . . 1.0 . .
H H9D1 -0.1938 0.6869 0.286 0.038 Uiso calc U . R 1.0 . .
H H9D2 -0.1533 0.7352 0.2873 0.038 Uiso calc U . R 1.0 . .
C C9E 0.3678(2) 0.1591(2) 0.25041(16) 0.0262(11) Uani d . . . 1.0 . .
H H9E1 0.3588 0.1206 0.2615 0.031 Uiso calc U . R 1.0 . .
H H9E2 0.3942 0.1704 0.2707 0.031 Uiso calc U . R 1.0 . .
C C10 0.1168(2) 0.8183(2) 0.93084(19) 0.0385(13) Uani d . . . 1.0 . .
H H10A 0.132 0.7895 0.9533 0.058 Uiso calc U . R 1.0 . .
H H10B 0.1408 0.8193 0.9012 0.058 Uiso calc U . R 1.0 . .
H H10C 0.1151 0.8544 0.9431 0.058 Uiso calc U . R 1.0 . .
C C10A 0.6136(3) 0.3076(3) 0.9198(2) 0.0559(18) Uani d . . . 1.0 . .
H H10D 0.6501 0.2866 0.9179 0.084 Uiso calc U . R 1.0 . .
H H10E 0.6129 0.3353 0.942 0.084 Uiso calc U . R 1.0 . .
H H10F 0.5843 0.2821 0.9305 0.084 Uiso calc U . R 1.0 . .
C C10B 0.3514(2) 0.6345(2) 0.81481(18) 0.0350(12) Uani d . . . 1.0 . .
H H10G 0.3732 0.6651 0.8199 0.052 Uiso calc U . R 1.0 . .
H H10H 0.3311 0.6205 0.8444 0.052 Uiso calc U . R 1.0 . .
H H10I 0.3766 0.6046 0.8025 0.052 Uiso calc U . R 1.0 . .
C C10C 0.0636(3) 0.0759(3) 0.3338(2) 0.065(2) Uani d . . . 1.0 . .
H H10J 0.0739 0.0463 0.3134 0.098 Uiso calc U . R 1.0 . .
H H10K 0.023 0.084 0.3367 0.098 Uiso calc U . R 1.0 . .
H H10L 0.082 0.1093 0.3205 0.098 Uiso calc U . R 1.0 . .
C C10D -0.2187(2) 0.7599(3) 0.2484(2) 0.0533(17) Uani d . . . 1.0 . .
H H10M -0.2431 0.7737 0.2747 0.08 Uiso calc U . R 1.0 . .
H H10N -0.2003 0.7909 0.23 0.08 Uiso calc U . R 1.0 . .
H H10O -0.241 0.7425 0.2287 0.08 Uiso calc U . R 1.0 . .
C C10E 0.3144(2) 0.1975(2) 0.25392(17) 0.0331(12) Uani d . . . 1.0 . .
H H10P 0.2975 0.1953 0.2864 0.05 Uiso calc U . R 1.0 . .
H H10Q 0.3234 0.2357 0.2434 0.05 Uiso calc U . R 1.0 . .
H H10R 0.2881 0.186 0.2342 0.05 Uiso calc U . R 1.0 . .
C C11 0.0627(2) 0.8478(2) 0.82660(18) 0.0347(12) Uani d . . . 1.0 . .
H H11A 0.1014 0.8565 0.8292 0.042 Uiso calc U . R 1.0 . .
H H11B 0.0639 0.809 0.8189 0.042 Uiso calc U . R 1.0 . .
C C11A 0.5538(3) 0.4194(3) 0.8094(2) 0.062(2) Uani d . . . 1.0 . .
H H11C 0.5246 0.4501 0.8056 0.074 Uiso calc U . R 1.0 . .
H H11D 0.59 0.4359 0.8087 0.074 Uiso calc U . R 1.0 . .
C C11B 0.3135(2) 0.55868(19) 0.73084(17) 0.0288(11) Uani d . . . 1.0 . .
H H11E 0.3168 0.5752 0.698 0.035 Uiso calc U . R 1.0 . .
H H11F 0.3507 0.558 0.742 0.035 Uiso calc U . R 1.0 . .
C C11C 0.0879(2) 0.0761(3) 0.4774(2) 0.0549(19) Uani d . . . 1.0 . .
H H11G 0.0708 0.0401 0.4851 0.066 Uiso calc U . R 1.0 . .
H H11H 0.1289 0.0683 0.4732 0.066 Uiso calc U . R 1.0 . .
C C11D -0.1681(2) 0.6464(2) 0.19225(18) 0.0403(14) Uani d . . . 1.0 . .
H H11I -0.1961 0.6713 0.1765 0.048 Uiso calc U . R 1.0 . .
H H11J -0.143 0.6288 0.1677 0.048 Uiso calc U . R 1.0 . .
C C11E 0.3521(2) 0.1319(2) 0.15895(16) 0.0282(11) Uani d . . . 1.0 . .
H H11K 0.3192 0.1586 0.1557 0.034 Uiso calc U . R 1.0 . .
H H11L 0.3705 0.1274 0.1271 0.034 Uiso calc U . R 1.0 . .
C C12 0.0397(3) 0.8864(3) 0.78711(18) 0.0490(16) Uani d . . . 1.0 . .
H H12A 0.0635 0.8817 0.7579 0.074 Uiso calc U . R 1.0 . .
H H12B 0.0017 0.8775 0.7839 0.074 Uiso calc U . R 1.0 . .
H H12C 0.0392 0.925 0.7942 0.074 Uiso calc U . R 1.0 . .
C C12A 0.5566(3) 0.3845(3) 0.7691(2) 0.074(2) Uani d . . . 1.0 . .
H H12D 0.565 0.4077 0.7397 0.11 Uiso calc U . R 1.0 . .
H H12E 0.586 0.3545 0.7723 0.11 Uiso calc U . R 1.0 . .
H H12F 0.5206 0.3687 0.7692 0.11 Uiso calc U . R 1.0 . .
C C12B 0.2980(2) 0.4989(2) 0.73210(19) 0.0358(13) Uani d . . . 1.0 . .
H H12G 0.3265 0.4783 0.7126 0.054 Uiso calc U . R 1.0 . .
H H12H 0.2958 0.4814 0.7643 0.054 Uiso calc U . R 1.0 . .
H H12I 0.2617 0.4987 0.7202 0.054 Uiso calc U . R 1.0 . .
C C12C 0.0728(3) 0.1106(4) 0.5172(2) 0.087(3) Uani d . . . 1.0 . .
H H12J 0.086 0.0908 0.5456 0.13 Uiso calc U . R 1.0 . .
H H12K 0.0902 0.146 0.51 0.13 Uiso calc U . R 1.0 . .
H H12L 0.0321 0.1178 0.522 0.13 Uiso calc U . R 1.0 . .
C C12D -0.1986(3) 0.6008(3) 0.2228(2) 0.0546(18) Uani d . . . 1.0 . .
H H12M -0.2192 0.5811 0.2034 0.082 Uiso calc U . R 1.0 . .
H H12N -0.1714 0.5747 0.2379 0.082 Uiso calc U . R 1.0 . .
H H12O -0.2247 0.6174 0.2467 0.082 Uiso calc U . R 1.0 . .
C C12E 0.3315(2) 0.0761(2) 0.18044(18) 0.0370(13) Uani d . . . 1.0 . .
H H12P 0.3059 0.0636 0.1606 0.056 Uiso calc U . R 1.0 . .
H H12Q 0.3635 0.0487 0.1829 0.056 Uiso calc U . R 1.0 . .
H H12R 0.3121 0.08 0.2116 0.056 Uiso calc U . R 1.0 . .
C C13 0.2438(3) 0.4687(3) 0.9820(3) 0.071(2) Uani d . . . 1.0 . .
H H13A 0.2119 0.486 0.9658 0.085 Uiso calc U . R 1.0 . .
H H13B 0.2702 0.4501 0.9588 0.085 Uiso calc U . R 1.0 . .
C C13A 0.7487(2) -0.0333(2) 1.0389(2) 0.0409(14) Uani d . . . 1.0 . .
H H13C 0.7115 -0.0252 1.0276 0.049 Uiso calc U . R 1.0 . .
H H13D 0.7714 -0.0572 1.0173 0.049 Uiso calc U . R 1.0 . .
C C13B 0.3261(2) 0.1806(2) 0.54039(18) 0.0363(13) Uani d . . . 1.0 . .
H H13E 0.3639 0.1723 0.5247 0.044 Uiso calc U . R 1.0 . .
H H13F 0.3106 0.1449 0.5531 0.044 Uiso calc U . R 1.0 . .
C C13C 0.3651(2) -0.2860(2) 0.32871(19) 0.0345(12) Uani d . . . 1.0 . .
H H13G 0.3276 -0.3006 0.333 0.041 Uiso calc U . R 1.0 . .
H H13H 0.383 -0.2947 0.2977 0.041 Uiso calc U . R 1.0 . .
C C13D 0.2096(2) 0.5427(2) 0.50411(18) 0.0431(15) Uani d . . . 1.0 . .
H H13I 0.1934 0.5524 0.5354 0.052 Uiso calc U . R 1.0 . .
H H13J 0.2006 0.5043 0.5013 0.052 Uiso calc U . R 1.0 . .
C C13E 0.6940(2) 0.0532(2) 0.51111(18) 0.0373(13) Uani d . . . 1.0 . .
H H13K 0.6701 0.0532 0.5413 0.045 Uiso calc U . R 1.0 . .
H H13L 0.7224 0.0216 0.5139 0.045 Uiso calc U . R 1.0 . .
C C14 0.2227(4) 0.4253(3) 1.0200(3) 0.098(3) Uani d . . . 1.0 . .
H H14A 0.2045 0.3976 1.0062 0.147 Uiso calc U . R 1.0 . .
H H14B 0.2542 0.4071 1.0357 0.147 Uiso calc U . R 1.0 . .
H H14C 0.1958 0.4431 1.0427 0.147 Uiso calc U . R 1.0 . .
C C14A 0.7415(3) -0.0654(2) 1.0874(2) 0.0511(16) Uani d . . . 1.0 . .
H H14D 0.7235 -0.0996 1.0856 0.077 Uiso calc U . R 1.0 . .
H H14E 0.7781 -0.0745 1.0986 0.077 Uiso calc U . R 1.0 . .
H H14F 0.7181 -0.0425 1.1089 0.077 Uiso calc U . R 1.0 . .
C C14B 0.2894(3) 0.2099(3) 0.5047(2) 0.0515(16) Uani d . . . 1.0 . .
H H14G 0.2881 0.1862 0.4798 0.077 Uiso calc U . R 1.0 . .
H H14H 0.2516 0.2175 0.5199 0.077 Uiso calc U . R 1.0 . .
H H14I 0.3049 0.2449 0.4915 0.077 Uiso calc U . R 1.0 . .
C C14C 0.3993(3) -0.3170(2) 0.3656(2) 0.0571(18) Uani d . . . 1.0 . .
H H14J 0.4014 -0.3569 0.3626 0.086 Uiso calc U . R 1.0 . .
H H14K 0.4371 -0.3041 0.3613 0.086 Uiso calc U . R 1.0 . .
H H14L 0.3815 -0.31 0.3967 0.086 Uiso calc U . R 1.0 . .
C C14D 0.2722(2) 0.5446(3) 0.5004(2) 0.0544(17) Uani d . . . 1.0 . .
H H14M 0.2871 0.5186 0.525 0.082 Uiso calc U . R 1.0 . .
H H14N 0.2887 0.5342 0.4699 0.082 Uiso calc U . R 1.0 . .
H H14O 0.2814 0.5823 0.504 0.082 Uiso calc U . R 1.0 . .
C C14E 0.7232(3) 0.1070(3) 0.5017(2) 0.0569(18) Uani d . . . 1.0 . .
H H14P 0.7456 0.1102 0.5271 0.085 Uiso calc U . R 1.0 . .
H H14Q 0.7475 0.1069 0.4722 0.085 Uiso calc U . R 1.0 . .
H H14R 0.6952 0.1385 0.4996 0.085 Uiso calc U . R 1.0 . .
C C15 0.3360(3) 0.4866(3) 1.0322(2) 0.076(3) Uani d . . . 1.0 . .
H H15A 0.357 0.5149 1.0434 0.091 Uiso calc U . R 1.0 . .
H H15B 0.3205 0.4631 1.06 0.091 Uiso calc U . R 1.0 . .
C C15A 0.8542(2) 0.0123(2) 1.04584(17) 0.0337(12) Uani d . . . 1.0 . .
H H15C 0.8734 0.0467 1.0456 0.04 Uiso calc U . R 1.0 . .
H H15D 0.8552 -0.0081 1.0773 0.04 Uiso calc U . R 1.0 . .
C C15B 0.2606(2) 0.23188(19) 0.61692(17) 0.0263(11) Uani d . . . 1.0 . .
H H15E 0.2619 0.2527 0.6442 0.032 Uiso calc U . R 1.0 . .
H H15F 0.2379 0.2553 0.595 0.032 Uiso calc U . R 1.0 . .
C C15C 0.4260(2) -0.1862(2) 0.31682(18) 0.0348(12) Uani d . . . 1.0 . .
H H15G 0.4239 -0.1463 0.3214 0.042 Uiso calc U . R 1.0 . .
H H15H 0.4495 -0.2063 0.3399 0.042 Uiso calc U . R 1.0 . .
C C15D 0.1954(2) 0.6579(2) 0.46912(18) 0.0385(13) Uani d . . . 1.0 . .
H H15I 0.2358 0.6604 0.4591 0.046 Uiso calc U . R 1.0 . .
H H15J 0.175 0.6854 0.4483 0.046 Uiso calc U . R 1.0 . .
C C15E 0.6166(2) -0.0191(2) 0.48800(18) 0.0351(13) Uani d . . . 1.0 . .
H H15K 0.6452 -0.05 0.4932 0.042 Uiso calc U . R 1.0 . .
H H15L 0.5952 -0.0133 0.5185 0.042 Uiso calc U . R 1.0 . .
C C16 0.3772(4) 0.4502(4) 1.0022(3) 0.092(3) Uiso d . . . 1.0 . .
H H16A 0.4066 0.433 1.0208 0.138 Uiso calc U . R 1.0 . .
H H16B 0.3573 0.4212 0.9917 0.138 Uiso calc U . R 1.0 . .
H H16C 0.3939 0.4731 0.9751 0.138 Uiso calc U . R 1.0 . .
C C16A 0.8871(2) -0.0232(3) 1.01053(19) 0.0518(17) Uani d . . . 1.0 . .
H H16D 0.9255 -0.0312 1.0186 0.078 Uiso calc U . R 1.0 . .
H H16E 0.8694 -0.0581 1.011 0.078 Uiso calc U . R 1.0 . .
H H16F 0.8878 -0.0031 0.9793 0.078 Uiso calc U . R 1.0 . .
C C16B 0.2310(2) 0.1787(2) 0.63357(19) 0.0369(13) Uani d . . . 1.0 . .
H H16G 0.1934 0.1884 0.6484 0.055 Uiso calc U . R 1.0 . .
H H16H 0.2282 0.1582 0.6068 0.055 Uiso calc U . R 1.0 . .
H H16I 0.2524 0.1556 0.6561 0.055 Uiso calc U . R 1.0 . .
C C16C 0.4545(2) -0.1939(3) 0.2677(2) 0.0493(16) Uani d . . . 1.0 . .
H H16J 0.4917 -0.1799 0.2641 0.074 Uiso calc U . R 1.0 . .
H H16K 0.4577 -0.2334 0.263 0.074 Uiso calc U . R 1.0 . .
H H16L 0.4321 -0.1733 0.2445 0.074 Uiso calc U . R 1.0 . .
C C16D 0.1837(3) 0.6748(3) 0.51872(19) 0.0488(16) Uani d . . . 1.0 . .
H H16M 0.1952 0.7124 0.5193 0.073 Uiso calc U . R 1.0 . .
H H16N 0.1437 0.6739 0.529 0.073 Uiso calc U . R 1.0 . .
H H16O 0.2047 0.6488 0.5398 0.073 Uiso calc U . R 1.0 . .
C C16E 0.5773(3) -0.0354(3) 0.4556(2) 0.0587(18) Uani d . . . 1.0 . .
H H16P 0.5599 -0.0693 0.4695 0.088 Uiso calc U . R 1.0 . .
H H16Q 0.5482 -0.0054 0.4509 0.088 Uiso calc U . R 1.0 . .
H H16R 0.5983 -0.0421 0.4256 0.088 Uiso calc U . R 1.0 . .
C C17 0.3110(2) 0.5599(3) 0.94971(18) 0.0496(17) Uani d . . . 1.0 . .
H H17A 0.3328 0.5328 0.9303 0.06 Uiso calc U . R 1.0 . .
H H17B 0.2814 0.5787 0.9316 0.06 Uiso calc U . R 1.0 . .
C C17A 0.7830(2) 0.0592(2) 0.97558(17) 0.0413(14) Uani d . . . 1.0 . .
H H17C 0.8001 0.0303 0.9558 0.05 Uiso calc U . R 1.0 . .
H H17D 0.7443 0.0685 0.9679 0.05 Uiso calc U . R 1.0 . .
C C17B 0.3688(2) 0.1736(2) 0.62901(19) 0.0397(14) Uani d . . . 1.0 . .
H H17E 0.3493 0.139 0.6357 0.048 Uiso calc U . R 1.0 . .
H H17F 0.4067 0.1642 0.6139 0.048 Uiso calc U . R 1.0 . .
C C17C 0.3364(2) -0.1989(2) 0.38942(17) 0.0338(12) Uani d . . . 1.0 . .
H H17G 0.3654 -0.2173 0.4084 0.041 Uiso calc U . R 1.0 . .
H H17H 0.3346 -0.1586 0.3924 0.041 Uiso calc U . R 1.0 . .
C C17D 0.1028(2) 0.5892(2) 0.48120(18) 0.0390(14) Uani d . . . 1.0 . .
H H17I 0.0972 0.5988 0.5138 0.047 Uiso calc U . R 1.0 . .
H H17J 0.0819 0.6181 0.4619 0.047 Uiso calc U . R 1.0 . .
C C17E 0.5969(2) 0.1001(2) 0.46702(16) 0.0312(12) Uani d . . . 1.0 . .
H H17K 0.614 0.1351 0.4548 0.037 Uiso calc U . R 1.0 . .
H H17L 0.5694 0.0938 0.4457 0.037 Uiso calc U . R 1.0 . .
C C18 0.3489(3) 0.6023(3) 0.9590(2) 0.073(2) Uani d . . . 1.0 . .
H H18A 0.365 0.6208 0.9293 0.109 Uiso calc U . R 1.0 . .
H H18B 0.3276 0.6298 0.9775 0.109 Uiso calc U . R 1.0 . .
H H18C 0.379 0.5839 0.9763 0.109 Uiso calc U . R 1.0 . .
C C18A 0.8154(3) 0.1103(3) 0.9645(2) 0.0575(18) Uani d . . . 1.0 . .
H H18D 0.8151 0.1236 0.9314 0.086 Uiso calc U . R 1.0 . .
H H18E 0.7982 0.1393 0.9836 0.086 Uiso calc U . R 1.0 . .
H H18F 0.8541 0.1011 0.9714 0.086 Uiso calc U . R 1.0 . .
C C18B 0.3738(3) 0.1966(3) 0.6746(2) 0.0576(18) Uani d . . . 1.0 . .
H H18G 0.3943 0.169 0.6947 0.086 Uiso calc U . R 1.0 . .
H H18H 0.3939 0.2305 0.6684 0.086 Uiso calc U . R 1.0 . .
H H18I 0.3364 0.2053 0.6903 0.086 Uiso calc U . R 1.0 . .
C C18C 0.2798(2) -0.2213(2) 0.40834(19) 0.0449(15) Uani d . . . 1.0 . .
H H18J 0.2709 -0.2143 0.4411 0.067 Uiso calc U . R 1.0 . .
H H18K 0.2508 -0.2026 0.39 0.067 Uiso calc U . R 1.0 . .
H H18L 0.2816 -0.2613 0.406 0.067 Uiso calc U . R 1.0 . .
C C18D 0.0793(2) 0.5337(3) 0.4794(2) 0.0503(16) Uani d . . . 1.0 . .
H H18M 0.0395 0.536 0.491 0.075 Uiso calc U . R 1.0 . .
H H18N 0.0839 0.5243 0.4471 0.075 Uiso calc U . R 1.0 . .
H H18O 0.0992 0.505 0.499 0.075 Uiso calc U . R 1.0 . .
C C18E 0.5659(2) 0.1072(2) 0.51499(17) 0.0410(14) Uani d . . . 1.0 . .
H H18P 0.5376 0.1384 0.5125 0.061 Uiso calc U . R 1.0 . .
H H18Q 0.5477 0.0732 0.5271 0.061 Uiso calc U . R 1.0 . .
H H18R 0.5924 0.1146 0.5363 0.061 Uiso calc U . R 1.0 . .
C C19 0.1021(2) 0.6399(2) 1.10441(18) 0.0316(12) Uani d . . . 1.0 . .
H H19A 0.0843 0.6719 1.1202 0.038 Uiso calc U . R 1.0 . .
H H19B 0.0836 0.6383 1.0759 0.038 Uiso calc U . R 1.0 . .
C C19A 0.6273(2) 0.1226(2) 1.16676(18) 0.0301(11) Uani d . . . 1.0 . .
H H19C 0.6111 0.1459 1.1916 0.036 Uiso calc U . R 1.0 . .
H H19D 0.602 0.1276 1.1419 0.036 Uiso calc U . R 1.0 . .
C C19B 0.3852(3) 0.4153(2) 0.4817(2) 0.0576(19) Uani d . . . 1.0 . .
H H19E 0.347 0.4305 0.492 0.069 Uiso calc U . R 1.0 . .
H H19F 0.4071 0.4468 0.4681 0.069 Uiso calc U . R 1.0 . .
C C19C 0.2695(3) -0.1073(4) 0.1676(2) 0.077(3) Uani d . . . 1.0 . .
H H19G 0.2419 -0.0861 0.1486 0.092 Uiso calc U . R 1.0 . .
H H19H 0.3009 -0.0837 0.1676 0.092 Uiso calc U . R 1.0 . .
C C19D 0.3100(2) 0.5651(3) 0.2976(2) 0.0516(17) Uani d . . . 1.0 . .
H H19I 0.3235 0.5549 0.266 0.062 Uiso calc U . R 1.0 . .
H H19J 0.3136 0.6054 0.2975 0.062 Uiso calc U . R 1.0 . .
C C19E 0.8028(2) 0.0784(2) 0.30492(18) 0.0308(12) Uani d . . . 1.0 . .
H H19K 0.8257 0.0688 0.276 0.037 Uiso calc U . R 1.0 . .
H H19L 0.7785 0.1122 0.2969 0.037 Uiso calc U . R 1.0 . .
C C20 0.0934(3) 0.5868(2) 1.13673(18) 0.0460(15) Uani d . . . 1.0 . .
H H20A 0.0533 0.5828 1.1448 0.069 Uiso calc U . R 1.0 . .
H H20B 0.1103 0.5549 1.121 0.069 Uiso calc U . R 1.0 . .
H H20C 0.111 0.5885 1.1653 0.069 Uiso calc U . R 1.0 . .
C C20A 0.6298(2) 0.0623(2) 1.18698(18) 0.0365(13) Uani d . . . 1.0 . .
H H20D 0.5922 0.0521 1.1993 0.055 Uiso calc U . R 1.0 . .
H H20E 0.6449 0.0388 1.1625 0.055 Uiso calc U . R 1.0 . .
H H20F 0.654 0.0571 1.2122 0.055 Uiso calc U . R 1.0 . .
C C20B 0.3819(3) 0.3772(3) 0.4443(2) 0.075(2) Uani d . . . 1.0 . .
H H20G 0.3645 0.398 0.4181 0.112 Uiso calc U . R 1.0 . .
H H20H 0.4195 0.3627 0.4333 0.112 Uiso calc U . R 1.0 . .
H H20I 0.3593 0.3463 0.4572 0.112 Uiso calc U . R 1.0 . .
C C20C 0.2909(3) -0.1579(4) 0.1449(2) 0.092(3) Uani d . . . 1.0 . .
H H20J 0.3076 -0.147 0.1131 0.138 Uiso calc U . R 1.0 . .
H H20K 0.3191 -0.1787 0.1628 0.138 Uiso calc U . R 1.0 . .
H H20L 0.26 -0.1811 0.1437 0.138 Uiso calc U . R 1.0 . .
C C20D 0.3470(3) 0.5338(4) 0.3321(3) 0.085(3) Uani d . . . 1.0 . .
H H20M 0.3858 0.543 0.3232 0.127 Uiso calc U . R 1.0 . .
H H20N 0.3346 0.5444 0.3635 0.127 Uiso calc U . R 1.0 . .
H H20O 0.3445 0.4939 0.3319 0.127 Uiso calc U . R 1.0 . .
C C20E 0.8411(2) 0.0909(2) 0.3396(2) 0.0410(14) Uani d . . . 1.0 . .
H H20P 0.8635 0.1217 0.326 0.062 Uiso calc U . R 1.0 . .
H H20Q 0.8187 0.1013 0.3681 0.062 Uiso calc U . R 1.0 . .
H H20R 0.8658 0.058 0.3472 0.062 Uiso calc U . R 1.0 . .
C C21 0.1742(2) 0.7176(2) 1.05321(19) 0.0353(12) Uani d . . . 1.0 . .
H H21A 0.1537 0.7158 1.0259 0.042 Uiso calc U . R 1.0 . .
H H21B 0.154 0.7458 1.0722 0.042 Uiso calc U . R 1.0 . .
C C21A 0.6762(2) 0.21808(19) 1.11974(17) 0.0284(11) Uani d . . . 1.0 . .
H H21C 0.6512 0.2176 1.0951 0.034 Uiso calc U . R 1.0 . .
H H21D 0.6553 0.2378 1.1451 0.034 Uiso calc U . R 1.0 . .
C C21B 0.4134(3) 0.4336(2) 0.5726(3) 0.062(2) Uani d . . . 1.0 . .
H H21E 0.4306 0.4668 0.5558 0.075 Uiso calc U . R 1.0 . .
H H21F 0.3736 0.4445 0.582 0.075 Uiso calc U . R 1.0 . .
P P4C 0.23695(6) -0.11956(6) 0.22703(5) 0.0338(3) Uani d U . D 1.0 . .
C C21C 0.2196(4) -0.0445(4) 0.2292(4) 0.041(3) Uani d U P D 0.589(11) B 1
H H21G 0.2538 -0.0259 0.2317 0.049 Uiso calc U P R 0.589(11) B 1
H H21H 0.204 -0.0284 0.2002 0.049 Uiso calc U P R 0.589(11) B 1
C C22C 0.1775(4) -0.0349(5) 0.2708(4) 0.048(3) Uani d U P D 0.589(11) B 1
H H22J 0.1684 0.005 0.2718 0.072 Uiso calc U P R 0.589(11) B 1
H H22K 0.1435 -0.0531 0.2681 0.072 Uiso calc U P R 0.589(11) B 1
H H22L 0.1932 -0.0505 0.2995 0.072 Uiso calc U P R 0.589(11) B 1
C C21' 0.1908(6) -0.0604(5) 0.2510(5) 0.033(3) Uani d U P D 0.411(11) B 2
H H21I 0.1552 -0.0574 0.2369 0.039 Uiso calc U P R 0.411(11) B 2
H H21J 0.1821 -0.0696 0.2851 0.039 Uiso calc U P R 0.411(11) B 2
C C22' 0.2155(6) -0.0048(5) 0.2426(6) 0.048(5) Uani d U P D 0.411(11) B 2
H H22M 0.1889 0.0232 0.2561 0.072 Uiso calc U P R 0.411(11) B 2
H H22N 0.2502 -0.0069 0.2573 0.072 Uiso calc U P R 0.411(11) B 2
H H22O 0.2233 0.0053 0.209 0.072 Uiso calc U P R 0.411(11) B 2
C C21D 0.2315(3) 0.4790(2) 0.3010(2) 0.0579(19) Uani d . . . 1.0 . .
H H21K 0.25 0.4552 0.3256 0.069 Uiso calc U . R 1.0 . .
H H21L 0.1916 0.4713 0.3052 0.069 Uiso calc U . R 1.0 . .
C C21E 0.8077(2) -0.03985(18) 0.33010(17) 0.0262(11) Uani d . . . 1.0 . .
H H21M 0.8376 -0.0332 0.349 0.031 Uiso calc U . R 1.0 . .
H H21N 0.7873 -0.0711 0.3468 0.031 Uiso calc U . R 1.0 . .
C C22 0.2327(3) 0.7352(3) 1.0364(2) 0.0583(18) Uani d . . . 1.0 . .
H H22A 0.2302 0.7715 1.018 0.087 Uiso calc U . R 1.0 . .
H H22B 0.2529 0.7377 1.0634 0.087 Uiso calc U . R 1.0 . .
H H22C 0.2526 0.7077 1.017 0.087 Uiso calc U . R 1.0 . .
C C22A 0.7270(2) 0.2499(2) 1.0995(2) 0.0431(14) Uani d . . . 1.0 . .
H H22D 0.7146 0.2877 1.0878 0.065 Uiso calc U . R 1.0 . .
H H22E 0.7516 0.2512 1.1239 0.065 Uiso calc U . R 1.0 . .
H H22F 0.7475 0.231 1.0738 0.065 Uiso calc U . R 1.0 . .
C C22B 0.4420(3) 0.4157(3) 0.6159(3) 0.084(3) Uani d . . . 1.0 . .
H H22G 0.4384 0.4462 0.6357 0.126 Uiso calc U . R 1.0 . .
H H22H 0.4246 0.3835 0.6332 0.126 Uiso calc U . R 1.0 . .
H H22I 0.4816 0.4057 0.607 0.126 Uiso calc U . R 1.0 . .
C C22D 0.2570(4) 0.4617(3) 0.2537(2) 0.088(3) Uani d . . . 1.0 . .
H H22P 0.252 0.4223 0.2525 0.132 Uiso calc U . R 1.0 . .
H H22Q 0.2383 0.4839 0.2289 0.132 Uiso calc U . R 1.0 . .
H H22R 0.2969 0.4678 0.2493 0.132 Uiso calc U . R 1.0 . .
C C22E 0.8351(2) -0.0575(2) 0.28312(18) 0.0367(13) Uani d . . . 1.0 . .
H H22S 0.8602 -0.0908 0.2885 0.055 Uiso calc U . R 1.0 . .
H H22T 0.8061 -0.0654 0.2643 0.055 Uiso calc U . R 1.0 . .
H H22U 0.8565 -0.0274 0.2665 0.055 Uiso calc U . R 1.0 . .
C C23 0.2038(2) 0.6612(2) 1.14082(17) 0.0319(12) Uani d . . . 1.0 . .
H H23A 0.2028 0.6261 1.1617 0.038 Uiso calc U . R 1.0 . .
H H23B 0.2434 0.6689 1.1326 0.038 Uiso calc U . R 1.0 . .
C C23A 0.73472(19) 0.15082(19) 1.19132(15) 0.0237(10) Uani d . . . 1.0 . .
H H23C 0.7443 0.1125 1.2049 0.028 Uiso calc U . R 1.0 . .
H H23D 0.7702 0.1673 1.1789 0.028 Uiso calc U . R 1.0 . .
C C23B 0.4912(2) 0.3682(2) 0.5134(2) 0.0422(14) Uani d . . . 1.0 . .
H H23E 0.5098 0.349 0.54 0.051 Uiso calc U . R 1.0 . .
H H23F 0.4948 0.3426 0.4888 0.051 Uiso calc U . R 1.0 . .
C C23C 0.1770(2) -0.1574(2) 0.22309(17) 0.0337(12) Uani d . . . 1.0 . .
H H23G 0.1903 -0.1964 0.2192 0.04 Uiso calc U . R 1.0 . .
H H23H 0.1531 -0.1574 0.2532 0.04 Uiso calc U . R 1.0 . .
C C23D 0.2058(3) 0.5923(2) 0.26211(18) 0.0435(15) Uani d . . . 1.0 . .
H H23I 0.21 0.632 0.2643 0.052 Uiso calc U . R 1.0 . .
H H23J 0.2269 0.5823 0.2325 0.052 Uiso calc U . R 1.0 . .
C C23E 0.7175(2) 0.0150(2) 0.28064(16) 0.0298(11) Uani d . . . 1.0 . .
H H23K 0.6927 0.0492 0.2758 0.036 Uiso calc U . R 1.0 . .
H H23L 0.7424 0.0113 0.2514 0.036 Uiso calc U . R 1.0 . .
C C24 0.1749(2) 0.7076(2) 1.16807(19) 0.0414(14) Uani d . . . 1.0 . .
H H24A 0.1938 0.7096 1.1959 0.062 Uiso calc U . R 1.0 . .
H H24B 0.1766 0.743 1.1483 0.062 Uiso calc U . R 1.0 . .
H H24C 0.1358 0.7001 1.1775 0.062 Uiso calc U . R 1.0 . .
C C24A 0.7069(2) 0.1840(2) 1.23084(16) 0.0277(11) Uani d . . . 1.0 . .
H H24D 0.7323 0.1831 1.2549 0.042 Uiso calc U . R 1.0 . .
H H24E 0.6983 0.2225 1.2184 0.042 Uiso calc U . R 1.0 . .
H H24F 0.6723 0.1675 1.2445 0.042 Uiso calc U . R 1.0 . .
C C24B 0.5229(3) 0.4193(2) 0.4943(2) 0.0575(18) Uani d . . . 1.0 . .
H H24G 0.562 0.4078 0.4849 0.086 Uiso calc U . R 1.0 . .
H H24H 0.5059 0.4383 0.4672 0.086 Uiso calc U . R 1.0 . .
H H24I 0.521 0.4447 0.5186 0.086 Uiso calc U . R 1.0 . .
C C24C 0.1405(2) -0.1368(3) 0.18421(19) 0.0454(15) Uani d . . . 1.0 . .
H H24J 0.1095 -0.1607 0.1858 0.068 Uiso calc U . R 1.0 . .
H H24K 0.1257 -0.0986 0.188 0.068 Uiso calc U . R 1.0 . .
H H24L 0.163 -0.1379 0.1539 0.068 Uiso calc U . R 1.0 . .
C C24D 0.1443(3) 0.5843(3) 0.2604(2) 0.0578(18) Uani d . . . 1.0 . .
H H24M 0.1309 0.6075 0.2336 0.087 Uiso calc U . R 1.0 . .
H H24N 0.1397 0.5452 0.2574 0.087 Uiso calc U . R 1.0 . .
H H24O 0.1228 0.595 0.2892 0.087 Uiso calc U . R 1.0 . .
C C24E 0.6819(2) -0.0348(2) 0.29054(19) 0.0427(14) Uani d . . . 1.0 . .
H H24P 0.6601 -0.0365 0.2643 0.064 Uiso calc U . R 1.0 . .
H H24Q 0.7062 -0.069 0.2946 0.064 Uiso calc U . R 1.0 . .
H H24R 0.6564 -0.031 0.3191 0.064 Uiso calc U . R 1.0 . .
C C25 0.00233(19) 0.6738(2) 0.86345(16) 0.0250(10) Uani d . . . 1.0 . .
H H25 0.0191 0.655 0.8378 0.03 Uiso calc U . R 1.0 . .
C C25A 0.54692(19) 0.17991(19) 0.88183(15) 0.0229(10) Uani d . . . 1.0 . .
H H25A 0.5701 0.1576 0.8614 0.027 Uiso calc U . R 1.0 . .
C C25B 0.13238(18) 0.50321(18) 0.69032(15) 0.0202(10) Uani d . . . 1.0 . .
H H25B 0.1041 0.4793 0.7029 0.024 Uiso calc U . R 1.0 . .
C C25C 0.24643(18) 0.10246(19) 0.33644(15) 0.0221(10) Uani d . . . 1.0 . .
H H25C 0.2572 0.0912 0.3062 0.027 Uiso calc U . R 1.0 . .
C C25D -0.02881(18) 0.80614(18) 0.29121(16) 0.0213(10) Uani d . . . 1.0 . .
H H25D -0.045 0.8261 0.3164 0.026 Uiso calc U . R 1.0 . .
C C25E 0.47793(19) 0.27107(18) 0.29306(15) 0.0222(10) Uani d . . . 1.0 . .
H H25E 0.461 0.2831 0.3218 0.027 Uiso calc U . R 1.0 . .
C C26 -0.02041(19) 0.72700(19) 0.85538(16) 0.0247(10) Uani d . . . 1.0 . .
H H26 -0.0191 0.7443 0.8243 0.03 Uiso calc U . R 1.0 . .
C C26A 0.52447(18) 0.23126(19) 0.86445(16) 0.0230(10) Uani d . . . 1.0 . .
H H26A 0.5333 0.244 0.8325 0.028 Uiso calc U . R 1.0 . .
C C26B 0.14263(19) 0.54674(18) 0.71391(15) 0.0222(10) Uani d . . . 1.0 . .
H H26B 0.1217 0.5512 0.7432 0.027 Uiso calc U . R 1.0 . .
C C26C 0.19616(18) 0.13222(18) 0.34516(15) 0.0222(10) Uani d . . . 1.0 . .
H H26C 0.1735 0.1419 0.3205 0.027 Uiso calc U . R 1.0 . .
C C26D -0.06081(19) 0.79857(18) 0.25631(15) 0.0209(10) Uani d . . . 1.0 . .
H H26D -0.0982 0.8142 0.2576 0.025 Uiso calc U . R 1.0 . .
C C26E 0.44521(19) 0.26930(19) 0.25673(16) 0.0261(11) Uani d . . . 1.0 . .
H H26E 0.4065 0.2804 0.2613 0.031 Uiso calc U . R 1.0 A 2
C C27 -0.04563(19) 0.75647(19) 0.89208(16) 0.0247(10) Uani d . . . 1.0 . .
C C27A 0.48929(19) 0.26437(19) 0.89298(16) 0.0248(10) Uani d . . . 1.0 . .
C C27B 0.18238(19) 0.58480(18) 0.69673(15) 0.0206(10) Uani d . . . 1.0 . .
C C27C 0.17742(18) 0.14858(18) 0.38920(15) 0.0199(9) Uani d . . . 1.0 . .
C C27D -0.03925(18) 0.76813(17) 0.21882(15) 0.0180(9) Uani d . . . 1.0 . .
C C27E 0.46747(19) 0.25188(18) 0.21424(16) 0.0228(10) Uani d . . . 1.0 . .
C C28 -0.04897(19) 0.7284(2) 0.93668(16) 0.0267(11) Uani d . . . 1.0 . .
H H28 -0.0681 0.7463 0.9621 0.032 Uiso calc U . R 1.0 . .
C C28A 0.4783(2) 0.24515(19) 0.93966(16) 0.0267(11) Uani d . . . 1.0 . .
H H28A 0.4544 0.2671 0.9599 0.032 Uiso calc U . R 1.0 . .
C C28B 0.21352(18) 0.57441(18) 0.65452(15) 0.0212(10) Uani d . . . 1.0 . .
H H28B 0.241 0.599 0.6413 0.025 Uiso calc U . R 1.0 . .
C C28C 0.21238(18) 0.13335(18) 0.42425(15) 0.0207(10) Uani d . . . 1.0 . .
H H28C 0.2007 0.1432 0.4549 0.025 Uiso calc U . R 1.0 . .
C C28D 0.01586(19) 0.74660(19) 0.21850(15) 0.0232(10) Uani d . . . 1.0 . .
H H28D 0.0319 0.7259 0.1938 0.028 Uiso calc U . R 1.0 . .
C C28E 0.52433(19) 0.2356(2) 0.20933(16) 0.0253(11) Uani d . . . 1.0 . .
H H28E 0.5411 0.2232 0.1807 0.03 Uiso calc U . R 1.0 . .
C C29 -0.0250(2) 0.6750(2) 0.94486(16) 0.0273(11) Uani d . . . 1.0 . .
H H29 -0.0265 0.6574 0.9759 0.033 Uiso calc U . R 1.0 . .
C C29A 0.50210(19) 0.19369(19) 0.95749(16) 0.0242(10) Uani d . . . 1.0 . .
H H29A 0.4947 0.1816 0.9897 0.029 Uiso calc U . R 1.0 . .
C C29B 0.20564(18) 0.52922(18) 0.63122(15) 0.0210(10) Uani d . . . 1.0 . .
H H29B 0.2293 0.5223 0.6037 0.025 Uiso calc U . R 1.0 . .
C C29C 0.26391(18) 0.10412(18) 0.41552(15) 0.0204(10) Uani d . . . 1.0 . .
H H29C 0.2869 0.0948 0.44 0.024 Uiso calc U . R 1.0 . .
C C29D 0.04775(18) 0.75468(18) 0.25329(15) 0.0210(10) Uani d . . . 1.0 . .
H H29D 0.0852 0.739 0.252 0.025 Uiso calc U . R 1.0 . .
C C29E 0.55705(19) 0.23723(19) 0.24531(16) 0.0240(10) Uani d . . . 1.0 . .
H H29E 0.5956 0.2255 0.2408 0.029 Uiso calc U . R 1.0 . .
C C30 0.00141(19) 0.64660(19) 0.90835(16) 0.0236(10) Uani d . . . 1.0 . .
C C30A 0.53621(18) 0.16039(18) 0.92855(15) 0.0208(10) Uani d . . . 1.0 . .
C C30B 0.16385(18) 0.49428(18) 0.64764(15) 0.0202(10) Uani d . . . 1.0 . .
C C30C 0.28206(18) 0.08838(17) 0.37137(15) 0.0185(9) Uani d . . . 1.0 . .
C C30D 0.02660(18) 0.78526(18) 0.29045(15) 0.0200(10) Uani d . . . 1.0 . .
C C30E 0.53472(18) 0.25561(17) 0.28790(15) 0.0187(9) Uani d . . . 1.0 . .
C C31 0.0309(2) 0.59086(19) 0.91778(15) 0.0247(10) Uani d . . . 1.0 . .
C C31A 0.56200(18) 0.10554(18) 0.94687(15) 0.0198(9) Uani d . . . 1.0 . .
C C31B 0.15471(19) 0.44584(17) 0.62231(15) 0.0190(9) Uani d . . . 1.0 . .
C C31C 0.33598(18) 0.05505(18) 0.35951(15) 0.0192(9) Uani d . . . 1.0 . .
C C31D 0.06227(18) 0.79149(18) 0.32740(15) 0.0200(10) Uani d . . . 1.0 . .
C C31E 0.57048(18) 0.25687(19) 0.32638(15) 0.0202(10) Uani d . . . 1.0 . .
C C32 0.07538(19) 0.58940(19) 0.94967(15) 0.0237(10) Uani d . . . 1.0 . .
C C32A 0.59696(18) 0.10645(18) 0.98577(15) 0.0216(10) Uani d . . . 1.0 . .
C C32B 0.20604(18) 0.41179(17) 0.60685(15) 0.0190(9) Uani d . . . 1.0 . .
C C32C 0.32729(18) 0.00369(18) 0.33840(15) 0.0195(9) Uani d . . . 1.0 . .
C C32D 0.09772(18) 0.74003(18) 0.34141(14) 0.0190(9) Uani d . . . 1.0 . .
C C32E 0.60513(18) 0.20449(18) 0.33844(14) 0.0196(10) Uani d . . . 1.0 . .
C C33 0.1141(2) 0.62957(19) 0.94255(16) 0.0255(11) Uani d . . . 1.0 . .
H H33 0.1107 0.659 0.9183 0.031 Uiso calc U . R 1.0 . .
C C33A 0.63196(19) 0.14899(18) 0.98554(16) 0.0232(10) Uani d . . . 1.0 . .
H H33A 0.6292 0.1804 0.9631 0.028 Uiso calc U . R 1.0 . .
C C33B 0.24682(19) 0.39790(18) 0.63724(16) 0.0226(10) Uani d . . . 1.0 . .
H H33B 0.2414 0.4104 0.6674 0.027 Uiso calc U . R 1.0 . .
C C33C 0.28565(18) -0.02989(19) 0.35911(16) 0.0230(10) Uani d . . . 1.0 . .
H H33C 0.2622 -0.0189 0.3856 0.028 Uiso calc U . R 1.0 . .
C C33D 0.07175(19) 0.69117(19) 0.35580(15) 0.0237(10) Uani d . . . 1.0 . .
H H33D 0.0323 0.6911 0.3572 0.028 Uiso calc U . R 1.0 . .
C C33E 0.58378(19) 0.15294(18) 0.33830(15) 0.0220(10) Uani d . . . 1.0 . .
H H33E 0.5479 0.1512 0.3285 0.026 Uiso calc U . R 1.0 . .
C C34 0.1577(2) 0.62762(19) 0.97002(16) 0.0249(10) Uani d . . . 1.0 . .
H H34 0.1841 0.6549 0.9634 0.03 Uiso calc U . R 1.0 . .
C C34A 0.67061(19) 0.14631(19) 1.01733(16) 0.0239(10) Uani d . . . 1.0 . .
H H34A 0.6945 0.1757 1.0156 0.029 Uiso calc U . R 1.0 . .
C C34B 0.29520(19) 0.36614(18) 0.62401(16) 0.0228(10) Uani d . . . 1.0 . .
H H34B 0.3218 0.3565 0.6457 0.027 Uiso calc U . R 1.0 . .
C C34C 0.27771(19) -0.07924(19) 0.34163(15) 0.0231(10) Uani d . . . 1.0 . .
H H34C 0.2502 -0.1023 0.3575 0.028 Uiso calc U . R 1.0 . .
C C34D 0.10315(19) 0.64249(18) 0.36812(15) 0.0212(10) Uani d . . . 1.0 . .
H H34D 0.0845 0.61 0.3792 0.025 Uiso calc U . R 1.0 . .
C C34E 0.6143(2) 0.10415(19) 0.35236(15) 0.0239(10) Uani d . . . 1.0 . .
H H34E 0.5984 0.0698 0.3522 0.029 Uiso calc U . R 1.0 . .
C C35 0.1636(2) 0.5864(2) 1.00716(16) 0.0268(11) Uani d . . . 1.0 . .
C C35A 0.67594(18) 0.10169(18) 1.05207(16) 0.0211(10) Uani d . . . 1.0 . .
C C35B 0.30579(18) 0.34795(18) 0.57959(16) 0.0213(10) Uani d . . . 1.0 . .
C C35C 0.30883(18) -0.09553(18) 0.30179(15) 0.0208(10) Uani d . . . 1.0 . .
C C35D 0.16118(18) 0.63973(18) 0.36472(14) 0.0190(9) Uani d . . . 1.0 . .
C C35E 0.66762(19) 0.10386(18) 0.36673(14) 0.0206(10) Uani d . . . 1.0 . .
C C36 0.1235(2) 0.5479(2) 1.01501(16) 0.0302(12) Uani d . . . 1.0 . .
H H36 0.1254 0.52 1.0406 0.036 Uiso calc U . R 1.0 . .
C C36A 0.63608(19) 0.06229(18) 1.05461(16) 0.0222(10) Uani d . . . 1.0 . .
H H36A 0.6353 0.0332 1.0794 0.027 Uiso calc U . R 1.0 . .
C C36B 0.26530(18) 0.36354(17) 0.54902(15) 0.0192(9) Uani d . . . 1.0 . .
H H36B 0.2714 0.3527 0.5183 0.023 Uiso calc U . R 1.0 . .
C C36C 0.3490(2) -0.06094(19) 0.27986(15) 0.0245(10) Uani d . . . 1.0 . .
H H36C 0.3705 -0.0708 0.2521 0.029 Uiso calc U . R 1.0 . .
C C36D 0.18660(19) 0.68910(19) 0.34895(15) 0.0227(10) Uani d . . . 1.0 . .
H H36D 0.2262 0.689 0.3456 0.027 Uiso calc U . R 1.0 . .
C C36E 0.68930(18) 0.15527(18) 0.36411(15) 0.0200(10) Uani d . . . 1.0 . .
H H36E 0.726 0.157 0.3723 0.024 Uiso calc U . R 1.0 . .
C C37 0.0807(2) 0.5487(2) 0.98688(16) 0.0281(11) Uani d . . . 1.0 . .
H H37 0.0547 0.5209 0.9931 0.034 Uiso calc U . R 1.0 . .
C C37A 0.59796(18) 0.06419(18) 1.02243(15) 0.0205(10) Uani d . . . 1.0 . .
H H37A 0.5721 0.0364 1.0253 0.025 Uiso calc U . R 1.0 . .
C C37B 0.21636(18) 0.39451(17) 0.56249(15) 0.0196(9) Uani d . . . 1.0 . .
H H37B 0.1895 0.404 0.541 0.023 Uiso calc U . R 1.0 . .
C C37C 0.35854(17) -0.01173(18) 0.29777(15) 0.0207(10) Uani d . . . 1.0 . .
H H37C 0.3864 0.0111 0.2822 0.025 Uiso calc U . R 1.0 . .
C C37D 0.15503(18) 0.73825(18) 0.33806(15) 0.0209(10) Uani d . . . 1.0 . .
H H37D 0.1734 0.7713 0.3281 0.025 Uiso calc U . R 1.0 . .
C C37E 0.65949(18) 0.20413(19) 0.35002(15) 0.0224(10) Uani d . . . 1.0 . .
H H37E 0.6765 0.2382 0.3482 0.027 Uiso calc U . R 1.0 . .
C C38 -0.0804(2) 0.5674(2) 0.8822(2) 0.0447(15) Uani d . . . 1.0 . .
H H38 -0.0884 0.5785 0.9128 0.054 Uiso calc U . R 1.0 . .
C C38A 0.4631(2) 0.0688(2) 0.89843(18) 0.0325(12) Uani d . . . 1.0 . .
H H38A 0.4473 0.0767 0.9287 0.039 Uiso calc U . R 1.0 . .
C C38B 0.0561(2) 0.53190(19) 0.60300(16) 0.0263(11) Uani d . . . 1.0 . .
H H38B 0.0907 0.5445 0.5885 0.032 Uiso calc U . R 1.0 . .
C C38C 0.36955(19) 0.17265(19) 0.37488(16) 0.0254(10) Uani d . . . 1.0 . .
H H38C 0.3419 0.1754 0.3539 0.03 Uiso calc U . R 1.0 . .
C C38D 0.0379(2) 0.91253(19) 0.28357(17) 0.0280(11) Uani d . . . 1.0 . .
H H38D 0.0635 0.8939 0.2621 0.034 Uiso calc U . R 1.0 . .
C C38E 0.54862(19) 0.3796(2) 0.28664(16) 0.0267(11) Uani d . . . 1.0 . .
H H38E 0.5664 0.3572 0.2636 0.032 Uiso calc U . R 1.0 . .
C C39 -0.1230(3) 0.5701(3) 0.8535(3) 0.064(2) Uani d . . . 1.0 . .
H H39 -0.16 0.5824 0.8647 0.076 Uiso calc U . R 1.0 . .
C C39A 0.4289(2) 0.0686(2) 0.8630(2) 0.0406(14) Uani d . . . 1.0 . .
H H39A 0.3897 0.0756 0.8695 0.049 Uiso calc U . R 1.0 . .
C C39B 0.0094(2) 0.5692(2) 0.60639(18) 0.0335(12) Uani d . . . 1.0 . .
H H39B 0.0121 0.607 0.5944 0.04 Uiso calc U . R 1.0 . .
C C39C 0.3809(2) 0.2192(2) 0.39377(18) 0.0325(12) Uani d . . . 1.0 . .
H H39C 0.3614 0.2538 0.3854 0.039 Uiso calc U . R 1.0 . .
C C39D 0.0072(2) 0.9606(2) 0.26792(19) 0.0349(12) Uani d . . . 1.0 . .
H H39D 0.0124 0.9751 0.236 0.042 Uiso calc U . R 1.0 . .
C C39E 0.5274(2) 0.4328(2) 0.27318(19) 0.0369(13) Uani d . . . 1.0 . .
H H39E 0.5313 0.4469 0.2412 0.044 Uiso calc U . R 1.0 . .
C C40 -0.1115(4) 0.5549(3) 0.8090(3) 0.071(2) Uani d . . . 1.0 . .
H H40 -0.1403 0.5576 0.7891 0.085 Uiso calc U . R 1.0 . .
C C40A 0.4510(3) 0.0584(2) 0.8189(2) 0.0415(14) Uani d . . . 1.0 . .
H H40A 0.4274 0.0595 0.7947 0.05 Uiso calc U . R 1.0 . .
C C40B -0.0408(2) 0.5509(2) 0.6272(2) 0.0416(14) Uani d . . . 1.0 . .
H H40B -0.0732 0.5759 0.6289 0.05 Uiso calc U . R 1.0 . .
C C40C 0.4204(2) 0.2164(2) 0.42476(18) 0.0362(13) Uani d . . . 1.0 . .
H H40C 0.4272 0.2485 0.4386 0.043 Uiso calc U . R 1.0 . .
C C40D -0.0309(2) 0.9873(2) 0.2986(2) 0.0379(13) Uani d . . . 1.0 . .
H H40D -0.053 1.0191 0.2876 0.045 Uiso calc U . R 1.0 . .
C C40E 0.5005(3) 0.4655(2) 0.3062(2) 0.0481(16) Uani d . . . 1.0 . .
H H40E 0.4853 0.5018 0.297 0.058 Uiso calc U . R 1.0 . .
C C41 -0.0583(4) 0.5357(3) 0.7931(2) 0.063(2) Uani d . . . 1.0 . .
H H41 -0.0505 0.525 0.7623 0.076 Uiso calc U . R 1.0 . .
C C41A 0.5077(3) 0.0464(2) 0.80977(19) 0.0399(14) Uani d . . . 1.0 . .
H H41A 0.5232 0.039 0.7793 0.048 Uiso calc U . R 1.0 . .
C C41B -0.0442(2) 0.4964(2) 0.6457(2) 0.0402(14) Uani d . . . 1.0 . .
H H41B -0.0786 0.4844 0.6611 0.048 Uiso calc U . R 1.0 . .
C C41C 0.4497(2) 0.1668(2) 0.43543(19) 0.0372(13) Uani d . . . 1.0 . .
H H41C 0.4776 0.1647 0.4562 0.045 Uiso calc U . R 1.0 . .
C C41D -0.0368(2) 0.9680(2) 0.34514(19) 0.0347(12) Uani d . . . 1.0 . .
H H41D -0.0624 0.987 0.3663 0.042 Uiso calc U . R 1.0 . .
C C41E 0.4960(3) 0.4454(2) 0.3522(2) 0.0550(18) Uani d . . . 1.0 . .
H H41E 0.4774 0.4677 0.3749 0.066 Uiso calc U . R 1.0 . .
C C42 -0.0157(3) 0.5322(2) 0.82230(19) 0.0443(15) Uani d . . . 1.0 . .
H H42 0.0208 0.5183 0.8115 0.053 Uiso calc U . R 1.0 . .
C C42A 0.5421(2) 0.0452(2) 0.84477(17) 0.0321(12) Uani d . . . 1.0 . .
H H42A 0.5809 0.0358 0.8384 0.039 Uiso calc U . R 1.0 . .
C C42B 0.0022(2) 0.4592(2) 0.64189(17) 0.0302(11) Uani d . . . 1.0 . .
H H42B -0.0008 0.4215 0.6541 0.036 Uiso calc U . R 1.0 . .
C C42C 0.4390(2) 0.1197(2) 0.41612(17) 0.0279(11) Uani d . . . 1.0 . .
H H42C 0.46 0.0857 0.4236 0.034 Uiso calc U . R 1.0 . .
C C42D -0.0054(2) 0.9208(2) 0.36126(17) 0.0274(11) Uani d . . . 1.0 . .
H H42D -0.0091 0.9082 0.3936 0.033 Uiso calc U . R 1.0 . .
C C42E 0.5183(2) 0.3927(2) 0.36600(19) 0.0391(14) Uani d . . . 1.0 . .
H H42E 0.5157 0.3797 0.3983 0.047 Uiso calc U . R 1.0 . .
C C43 -0.0265(2) 0.5489(2) 0.86694(18) 0.0332(12) Uani d . . . 1.0 . .
C C43A 0.5203(2) 0.05755(18) 0.88943(16) 0.0240(10) Uani d . . . 1.0 . .
C C43B 0.05297(18) 0.47613(19) 0.62053(15) 0.0207(10) Uani d . . . 1.0 . .
C C43C 0.39779(18) 0.12143(19) 0.38586(15) 0.0217(10) Uani d . . . 1.0 . .
C C43D 0.03143(18) 0.89163(18) 0.33034(16) 0.0218(10) Uani d . . . 1.0 . .
C C43E 0.54430(19) 0.35828(18) 0.33347(16) 0.0236(10) Uani d . . . 1.0 . .
C C44 0.0201(2) 0.5466(2) 0.89687(16) 0.0291(11) Uani d . . . 1.0 . .
C C44A 0.55821(19) 0.05876(19) 0.92662(16) 0.0245(10) Uani d . . . 1.0 . .
C C44B 0.10264(18) 0.43558(18) 0.61384(14) 0.0198(9) Uani d . . . 1.0 . .
C C44C 0.38680(18) 0.06949(18) 0.36710(14) 0.0190(9) Uani d . . . 1.0 . .
C C44D 0.06214(18) 0.83901(19) 0.34779(15) 0.0210(10) Uani d . . . 1.0 . .
C C44E 0.57080(18) 0.30270(19) 0.34936(15) 0.0202(10) Uani d . . . 1.0 . .
C C45 0.0548(2) 0.4928(2) 0.90200(16) 0.0302(12) Uani d . . . 1.0 . .
C C45A 0.5934(2) 0.0060(2) 0.93702(15) 0.0251(11) Uani d . . . 1.0 . .
C C45B 0.08994(18) 0.38287(18) 0.59656(15) 0.0209(10) Uani d . . . 1.0 . .
C C45C 0.43764(18) 0.03119(19) 0.35520(15) 0.0218(10) Uani d . . . 1.0 . .
C C45D 0.08929(19) 0.84228(19) 0.39105(15) 0.0234(10) Uani d . . . 1.0 . .
C C45E 0.59783(19) 0.30098(19) 0.39321(15) 0.0227(10) Uani d . . . 1.0 . .
C C46 0.0304(3) 0.4435(2) 0.91831(17) 0.0416(14) Uani d . . . 1.0 . .
H H46 -0.0091 0.4431 0.9239 0.05 Uiso calc U . R 1.0 . .
C C46A 0.5687(2) -0.0426(2) 0.95566(17) 0.0301(11) Uani d . . . 1.0 . .
H H46A 0.5291 -0.0429 0.9608 0.036 Uiso calc U . R 1.0 . .
C C46B 0.0560(2) 0.3830(2) 0.56063(17) 0.0277(11) Uani d . . . 1.0 . .
H H46B 0.0415 0.4174 0.5462 0.033 Uiso calc U . R 1.0 . .
C C46C 0.48036(19) 0.0492(2) 0.32216(16) 0.0258(11) Uani d . . . 1.0 . .
H H46C 0.4791 0.0867 0.3087 0.031 Uiso calc U . R 1.0 . .
C C46D 0.1197(2) 0.8876(2) 0.39535(17) 0.0282(11) Uani d . . . 1.0 . .
H H46D 0.1244 0.9157 0.37 0.034 Uiso calc U . R 1.0 . .
C C46E 0.6388(2) 0.3368(2) 0.39655(18) 0.0363(13) Uani d . . . 1.0 . .
H H46E 0.6493 0.3628 0.3708 0.044 Uiso calc U . R 1.0 . .
C C47 0.0637(4) 0.3950(2) 0.92636(19) 0.057(2) Uani d . . . 1.0 . .
H H47 0.0468 0.3615 0.9377 0.068 Uiso calc U . R 1.0 . .
C C47A 0.6018(2) -0.0907(2) 0.96671(18) 0.0359(13) Uani d . . . 1.0 . .
H H47A 0.585 -0.1234 0.9803 0.043 Uiso calc U . R 1.0 . .
C C47B 0.0431(2) 0.3338(2) 0.54564(18) 0.0329(12) Uani d . . . 1.0 . .
H H47B 0.0208 0.3348 0.5207 0.039 Uiso calc U . R 1.0 . .
C C47C 0.5250(2) 0.0123(2) 0.30883(18) 0.0339(12) Uani d . . . 1.0 . .
H H47C 0.5539 0.0247 0.286 0.041 Uiso calc U . R 1.0 . .
C C47D 0.1427(2) 0.8919(2) 0.43571(18) 0.0367(13) Uani d . . . 1.0 . .
H H47D 0.1635 0.9228 0.4378 0.044 Uiso calc U . R 1.0 . .
C C47E 0.6642(2) 0.3349(2) 0.4368(2) 0.0437(14) Uani d . . . 1.0 . .
H H47E 0.6928 0.359 0.4382 0.052 Uiso calc U . R 1.0 . .
C C48 0.1206(4) 0.3946(3) 0.9181(2) 0.066(2) Uani d . . . 1.0 . .
H H48 0.1432 0.3615 0.9251 0.079 Uiso calc U . R 1.0 . .
C C48A 0.6592(2) -0.0908(2) 0.95798(17) 0.0349(13) Uani d . . . 1.0 . .
H H48A 0.6818 -0.1237 0.9657 0.042 Uiso calc U . R 1.0 . .
C C48B 0.0627(2) 0.2834(2) 0.56696(18) 0.0326(12) Uani d . . . 1.0 . .
H H48B 0.0536 0.2497 0.557 0.039 Uiso calc U . R 1.0 . .
C C48C 0.5277(2) -0.0415(2) 0.32819(18) 0.0351(13) Uani d . . . 1.0 . .
H H48C 0.5581 -0.0664 0.3185 0.042 Uiso calc U . R 1.0 . .
C C48D 0.1362(2) 0.8519(2) 0.47343(18) 0.0382(13) Uani d . . . 1.0 . .
H H48D 0.1524 0.855 0.5012 0.046 Uiso calc U . R 1.0 . .
C C48E 0.6488(2) 0.2986(3) 0.47499(19) 0.0458(15) Uani d . . . 1.0 . .
H H48E 0.6666 0.2973 0.5026 0.055 Uiso calc U . R 1.0 . .
C C49 0.1447(3) 0.4422(3) 0.8999(2) 0.0586(18) Uani d . . . 1.0 . .
H H49 0.184 0.4417 0.8927 0.07 Uiso calc U . R 1.0 . .
C C49A 0.6837(2) -0.0438(2) 0.93823(17) 0.0324(12) Uani d . . . 1.0 . .
H H49A 0.7231 -0.0443 0.9311 0.039 Uiso calc U . R 1.0 . .
C C49B 0.0958(2) 0.2826(2) 0.60286(18) 0.0317(12) Uani d . . . 1.0 . .
H H49B 0.1093 0.2481 0.6177 0.038 Uiso calc U . R 1.0 . .
C C49C 0.4863(2) -0.0597(2) 0.36181(18) 0.0317(12) Uani d . . . 1.0 . .
H H49C 0.4886 -0.0969 0.3759 0.038 Uiso calc U . R 1.0 . .
C C49D 0.1057(2) 0.8075(2) 0.47009(16) 0.0325(12) Uani d . . . 1.0 . .
H H49D 0.1005 0.78 0.4958 0.039 Uiso calc U . R 1.0 . .
C C49E 0.6072(2) 0.2640(2) 0.47282(18) 0.0411(14) Uani d . . . 1.0 . .
H H49E 0.5958 0.2392 0.4992 0.049 Uiso calc U . R 1.0 . .
C C50 0.1120(3) 0.4911(2) 0.8917(2) 0.0434(14) Uani d . . . 1.0 . .
H H50 0.1292 0.5239 0.8789 0.052 Uiso calc U . R 1.0 . .
C C50A 0.6504(2) 0.0045(2) 0.92873(16) 0.0290(11) Uani d . . . 1.0 . .
H H50A 0.6677 0.0374 0.9162 0.035 Uiso calc U . R 1.0 . .
C C50B 0.1092(2) 0.33142(19) 0.61741(16) 0.0268(11) Uani d . . . 1.0 . .
H H50B 0.1321 0.33 0.6421 0.032 Uiso calc U . R 1.0 . .
C C50C 0.4413(2) -0.0237(2) 0.37499(16) 0.0268(11) Uani d . . . 1.0 . .
H H50C 0.4126 -0.0366 0.3978 0.032 Uiso calc U . R 1.0 . .
C C50D 0.08262(19) 0.8027(2) 0.42951(16) 0.0262(11) Uani d . . . 1.0 . .
H H50D 0.0617 0.7718 0.4278 0.031 Uiso calc U . R 1.0 . .
C C50E 0.5818(2) 0.2652(2) 0.43226(16) 0.0275(11) Uani d . . . 1.0 . .
H H50E 0.553 0.2413 0.4312 0.033 Uiso calc U . R 1.0 . .

loop_
_atom_site_aniso_label
_atom_site_aniso_U_11
_atom_site_aniso_U_22
_atom_site_aniso_U_33
_atom_site_aniso_U_12
_atom_site_aniso_U_13
_atom_site_aniso_U_23
Pt1 0.02355(10) 0.02511(10) 0.03449(11) 0.00376(8) -0.00458(8) 0.00015(8)
Pt1A 0.02697(10) 0.02182(10) 0.03000(10) 0.00549(8) -0.00569(8) 0.00106(8)
Pt1B 0.02128(9) 0.01720(9) 0.02424(9) -0.00292(7) -0.00248(7) -0.00577(7)
Pt1C 0.01842(9) 0.01648(9) 0.02313(9) -0.00021(7) -0.00026(7) -0.00126(7)
Pt1D 0.01974(9) 0.01854(9) 0.01763(8) -0.00103(7) -0.00399(7) -0.00073(7)
Pt1E 0.02008(12) 0.02235(17) 0.01784(15) 0.00026(11) -0.00495(10) 0.00082(13)
Pt2 0.02717(10) 0.02871(10) 0.01961(9) 0.00748(8) -0.00287(7) -0.00015(8)
Pt2A 0.01837(9) 0.01944(9) 0.01867(8) 0.00105(7) -0.00335(7) -0.00116(7)
Pt2B 0.01926(9) 0.01611(9) 0.02658(9) 0.00119(7) -0.00117(7) -0.00365(7)
Pt2C 0.02260(9) 0.01886(9) 0.02378(9) -0.00285(7) -0.00485(7) -0.00395(7)
Pt2D 0.02304(9) 0.01595(9) 0.01891(8) -0.00185(7) -0.00346(7) 0.00117(7)
Pt2E 0.02036(9) 0.01736(9) 0.01948(8) -0.00097(7) -0.00382(7) 0.00104(7)
P1A 0.0276(8) 0.0388(9) 0.0708(11) 0.0023(7) -0.0174(7) -0.0029(8)
P1B 0.0263(7) 0.0171(6) 0.0264(6) -0.0024(5) -0.0065(5) -0.0038(5)
P1C 0.0236(7) 0.0154(6) 0.0318(7) -0.0007(5) 0.0024(5) -0.0017(5)
P1D 0.0241(7) 0.0214(6) 0.0248(6) -0.0002(5) -0.0060(5) 0.0041(5)
P2 0.0249(7) 0.0273(7) 0.0277(7) 0.0002(5) -0.0025(5) 0.0009(5)
P2A 0.0399(8) 0.0206(7) 0.0450(8) 0.0007(6) -0.0163(7) 0.0004(6)
P2B 0.0222(6) 0.0190(6) 0.0250(6) -0.0039(5) -0.0027(5) -0.0029(5)
P2C 0.0248(7) 0.0193(7) 0.0400(8) -0.0026(5) 0.0015(6) 0.0073(6)
P2D 0.0312(7) 0.0234(7) 0.0189(6) -0.0081(5) -0.0013(5) 0.0004(5)
P2E 0.0230(6) 0.0272(7) 0.0201(6) -0.0030(5) -0.0046(5) 0.0002(5)
P3 0.0496(10) 0.0560(10) 0.0261(7) 0.0297(8) -0.0072(6) -0.0072(7)
P3A 0.0269(7) 0.0301(7) 0.0229(6) 0.0069(5) -0.0045(5) -0.0075(5)
P3B 0.0257(7) 0.0166(6) 0.0264(6) 0.0004(5) -0.0013(5) -0.0016(5)
P3C 0.0267(7) 0.0216(7) 0.0296(7) -0.0036(5) -0.0087(5) -0.0008(5)
P3D 0.0327(7) 0.0281(7) 0.0181(6) -0.0029(6) -0.0028(5) 0.0011(5)
P3E 0.0242(7) 0.0237(6) 0.0188(6) -0.0007(5) -0.0045(5) 0.0005(5)
P4 0.0215(6) 0.0222(6) 0.0230(6) -0.0019(5) -0.0006(5) -0.0003(5)
P4A 0.0171(6) 0.0197(6) 0.0246(6) 0.0002(5) -0.0026(5) -0.0026(5)
P4B 0.0271(7) 0.0199(7) 0.0569(9) -0.0030(6) 0.0097(6) -0.0035(6)
P4D 0.0482(9) 0.0231(7) 0.0229(6) -0.0019(6) 0.0036(6) -0.0025(5)
P4E 0.0245(7) 0.0174(6) 0.0226(6) -0.0006(5) -0.0006(5) 0.0014(5)
O1 0.051(3) 0.044(3) 0.101(4) 0.017(2) -0.018(3) -0.018(3)
O1B 0.0230(18) 0.0266(19) 0.041(2) -0.0015(14) -0.0020(15) -0.0148(16)
O1C 0.0241(18) 0.0248(18) 0.0287(18) 0.0046(14) 0.0006(14) -0.0030(14)
O1D 0.031(2) 0.036(2) 0.0255(18) -0.0061(16) -0.0088(15) -0.0034(15)
O1E 0.032(2) 0.044(2) 0.0296(19) -0.0013(17) -0.0159(16) 0.0025(17)
O2 0.092(4) 0.027(3) 0.121(5) 0.025(2) -0.030(3) -0.012(3)
O2B 0.030(2) 0.055(3) 0.044(2) -0.0097(19) 0.0037(17) -0.0172(19)
O2C 0.042(2) 0.053(3) 0.031(2) 0.0090(19) -0.0107(17) -0.0173(18)
O2D 0.043(3) 0.102(4) 0.055(3) 0.024(3) -0.018(2) -0.022(3)
O2E 0.077(3) 0.085(4) 0.047(3) -0.012(3) -0.042(2) 0.000(2)
O3 0.100(5) 0.074(4) 0.088(4) 0.001(3) -0.005(4) -0.028(3)
N1A 0.051(3) 0.029(3) 0.054(3) 0.007(2) -0.008(2) 0.000(2)
O1A 0.045(2) 0.032(2) 0.046(2) 0.0192(18) -0.0011(18) 0.0095(17)
O2A 0.064(3) 0.028(2) 0.086(3) 0.015(2) -0.019(2) 0.012(2)
O3A 0.150(16) 0.045(7) 0.053(6) 0.038(9) 0.025(7) 0.001(5)
O3A' 0.117(18) 0.062(13) 0.048(6) 0.044(11) -0.018(8) -0.020(6)
O3B 0.052(3) 0.057(3) 0.062(3) 0.002(2) -0.015(2) -0.042(2)
O3C 0.032(2) 0.043(2) 0.052(2) 0.0166(18) 0.0075(18) -0.0018(19)
O3D 0.057(3) 0.099(4) 0.065(3) 0.003(3) -0.044(3) -0.017(3)
O3E 0.045(3) 0.075(3) 0.037(2) -0.010(2) 0.0044(19) -0.013(2)
O4 0.0272(19) 0.037(2) 0.0289(18) 0.0022(16) -0.0053(15) 0.0082(16)
O4A 0.0205(17) 0.0253(18) 0.0191(16) 0.0013(13) -0.0031(13) 0.0022(13)
O4B 0.0267(19) 0.0254(19) 0.0353(19) 0.0092(15) -0.0048(15) -0.0071(15)
O4C 0.0279(19) 0.0203(17) 0.0350(19) -0.0025(14) -0.0029(15) -0.0086(15)
O4D 0.033(2) 0.0173(17) 0.039(2) 0.0003(15) -0.0112(16) 0.0011(15)
O4E 0.0253(18) 0.0219(18) 0.0327(18) 0.0026(14) -0.0073(15) 0.0054(14)
O5 0.053(3) 0.062(3) 0.049(2) -0.017(2) -0.034(2) 0.016(2)
O5A 0.036(2) 0.044(2) 0.035(2) -0.0007(17) -0.0177(17) 0.0024(17)
O5B 0.041(2) 0.064(3) 0.051(3) 0.013(2) -0.013(2) -0.027(2)
O5C 0.030(2) 0.040(2) 0.051(2) -0.0107(17) 0.0053(18) -0.0115(18)
O5D 0.074(3) 0.020(2) 0.068(3) 0.003(2) -0.030(2) 0.0118(19)
O5E 0.045(3) 0.041(2) 0.070(3) -0.003(2) -0.028(2) 0.000(2)
O6 0.055(3) 0.064(3) 0.051(3) -0.031(2) -0.022(2) 0.024(2)
O6A 0.029(2) 0.029(2) 0.0333(19) -0.0038(16) -0.0002(15) 0.0046(15)
O6B 0.038(2) 0.058(3) 0.060(3) 0.027(2) -0.009(2) -0.011(2)
O6C 0.048(2) 0.028(2) 0.066(3) -0.0102(18) 0.000(2) -0.023(2)
O6D 0.039(3) 0.033(2) 0.122(4) -0.013(2) -0.017(3) 0.008(2)
O6E 0.056(3) 0.037(2) 0.053(3) 0.013(2) -0.022(2) 0.0107(19)
N1 0.062(4) 0.051(4) 0.089(5) 0.011(3) -0.039(4) -0.036(4)
N1B 0.028(2) 0.034(3) 0.036(2) 0.009(2) -0.012(2) -0.016(2)
N1C 0.023(2) 0.029(2) 0.035(2) -0.0035(18) 0.0001(19) -0.0072(19)
N1D 0.034(3) 0.049(3) 0.031(2) -0.006(2) -0.011(2) 0.008(2)
N1E 0.055(3) 0.044(3) 0.025(2) -0.017(2) -0.009(2) 0.006(2)
N2 0.041(3) 0.033(3) 0.030(2) 0.000(2) -0.011(2) -0.002(2)
N2A 0.024(2) 0.023(2) 0.021(2) 0.0052(17) -0.0001(17) -0.0034(17)
N2B 0.023(2) 0.033(3) 0.042(3) 0.0067(19) -0.003(2) 0.001(2)
N2C 0.034(3) 0.022(2) 0.033(2) -0.0014(19) -0.0041(19) -0.0049(18)
N2D 0.047(3) 0.021(2) 0.033(2) -0.004(2) -0.010(2) 0.0006(19)
N2E 0.037(3) 0.033(3) 0.029(2) 0.007(2) -0.010(2) 0.002(2)
C1 0.032(3) 0.044(4) 0.119(6) -0.005(3) -0.025(4) -0.013(4)
C1A 0.046(4) 0.040(4) 0.102(6) 0.005(3) -0.033(4) -0.012(4)
C1B 0.041(3) 0.028(3) 0.034(3) -0.009(2) -0.005(2) -0.001(2)
C1C 0.022(3) 0.023(3) 0.047(3) -0.004(2) 0.006(2) 0.000(2)
C1D 0.040(3) 0.040(3) 0.048(3) -0.021(3) -0.017(3) 0.010(3)
C1E 0.070(5) 0.031(3) 0.061(4) -0.012(3) -0.027(3) 0.008(3)
C2 0.052(5) 0.054(5) 0.187(10) -0.009(4) -0.049(6) -0.019(5)
C2A 0.060(5) 0.062(5) 0.131(7) 0.005(4) -0.052(5) -0.010(5)
C2B 0.051(4) 0.050(4) 0.049(4) -0.017(3) 0.006(3) 0.000(3)
C2C 0.038(3) 0.033(3) 0.075(4) -0.010(3) 0.013(3) 0.004(3)
C2D 0.071(5) 0.070(5) 0.080(5) -0.046(4) -0.029(4) 0.036(4)
C2E 0.120(7) 0.044(4) 0.083(5) -0.037(4) -0.049(5) 0.017(4)
C3 0.035(3) 0.046(4) 0.073(5) 0.002(3) -0.024(3) -0.005(3)
C3A 0.065(5) 0.053(5) 0.142(8) 0.007(4) -0.066(5) -0.002(5)
C3B 0.028(3) 0.028(3) 0.033(3) -0.003(2) -0.009(2) -0.003(2)
C3C 0.029(3) 0.026(3) 0.045(3) -0.009(2) 0.004(2) -0.016(2)
C3D 0.048(4) 0.032(3) 0.043(3) 0.011(3) -0.006(3) 0.009(3)
P1E 0.0401(8) 0.0275(7) 0.0341(7) -0.0022(6) -0.0101(6) 0.0082(6)
C3E 0.051(4) 0.033(3) 0.058(4) 0.009(3) -0.004(3) 0.003(3)
C4E 0.096(12) 0.045(17) 0.071(9) 0.030(12) 0.023(8) 0.012(10)
C4E' 0.11(2) 0.031(17) 0.11(2) 0.028(16) 0.050(19) -0.012(12)
C4 0.099(6) 0.100(7) 0.049(4) -0.008(5) -0.027(4) 0.000(4)
C4A 0.132(9) 0.083(7) 0.104(7) -0.010(6) -0.072(7) 0.013(6)
C4B 0.036(3) 0.052(4) 0.049(4) -0.004(3) -0.002(3) 0.005(3)
C4C 0.047(4) 0.050(4) 0.043(3) -0.011(3) -0.005(3) -0.012(3)
C4D 0.102(6) 0.042(4) 0.062(4) 0.036(4) -0.002(4) -0.009(3)
C5A 0.057(5) 0.052(5) 0.119(7) -0.001(4) -0.009(5) -0.016(5)
C5B 0.039(3) 0.029(3) 0.044(3) 0.007(2) -0.016(3) -0.011(2)
C5C 0.034(3) 0.029(3) 0.044(3) 0.003(2) 0.000(2) 0.005(2)
C5D 0.040(3) 0.041(3) 0.025(3) -0.003(3) 0.000(2) 0.009(2)
C5E 0.051(4) 0.039(3) 0.043(3) -0.005(3) 0.006(3) 0.005(3)
P1 0.0222(7) 0.0400(9) 0.0600(10) 0.0010(6) -0.0025(7) -0.0036(7)
C5 0.042(4) 0.118(7) 0.065(5) 0.002(4) 0.013(3) 0.001(5)
C6A 0.100(7) 0.105(8) 0.127(8) -0.034(6) 0.051(6) -0.033(6)
C6B 0.064(4) 0.038(4) 0.082(5) 0.022(3) -0.046(4) -0.022(3)
C6C 0.060(4) 0.061(4) 0.037(3) 0.010(3) -0.012(3) -0.005(3)
C6D 0.070(5) 0.052(4) 0.034(3) 0.013(3) 0.008(3) -0.001(3)
C6E 0.053(4) 0.058(5) 0.082(5) 0.000(4) 0.016(4) 0.001(4)
C7 0.028(3) 0.030(3) 0.033(3) -0.004(2) 0.002(2) -0.004(2)
C7A 0.094(6) 0.053(5) 0.087(6) 0.010(4) -0.035(5) -0.026(4)
C7B 0.030(3) 0.030(3) 0.029(3) -0.006(2) -0.001(2) -0.003(2)
C7C 0.026(3) 0.036(3) 0.039(3) -0.002(2) 0.001(2) -0.002(2)
C7D 0.046(3) 0.020(3) 0.032(3) -0.003(2) -0.002(2) 0.007(2)
C7E 0.027(3) 0.026(3) 0.032(3) -0.003(2) -0.009(2) -0.003(2)
C8 0.051(4) 0.058(4) 0.039(3) -0.003(3) 0.004(3) -0.013(3)
C8A 0.084(6) 0.118(8) 0.091(7) 0.022(6) -0.005(5) -0.039(6)
C8B 0.031(3) 0.050(4) 0.030(3) -0.005(3) -0.002(2) -0.003(3)
C8C 0.038(3) 0.039(4) 0.072(4) -0.014(3) 0.004(3) 0.002(3)
C8D 0.073(5) 0.047(4) 0.058(4) 0.024(3) 0.005(4) 0.002(3)
C8E 0.023(3) 0.038(3) 0.046(3) 0.000(2) -0.004(2) -0.013(3)
C9 0.037(3) 0.040(3) 0.038(3) -0.002(3) -0.012(2) 0.013(3)
C9A 0.032(3) 0.036(3) 0.064(4) -0.009(3) -0.016(3) 0.006(3)
C9B 0.027(3) 0.021(3) 0.042(3) -0.006(2) -0.008(2) -0.006(2)
C9C 0.041(4) 0.021(3) 0.093(5) -0.009(3) 0.019(3) -0.014(3)
C9D 0.033(3) 0.041(3) 0.020(2) -0.009(2) -0.001(2) 0.002(2)
C9E 0.030(3) 0.027(3) 0.023(2) -0.003(2) -0.006(2) -0.004(2)
C10 0.033(3) 0.042(3) 0.038(3) -0.004(3) -0.009(2) 0.008(3)
C10A 0.058(4) 0.040(4) 0.072(5) -0.001(3) -0.036(4) 0.011(3)
C10B 0.030(3) 0.039(3) 0.039(3) -0.009(2) -0.007(2) -0.009(2)
C10C 0.061(5) 0.067(5) 0.074(5) -0.020(4) 0.008(4) -0.042(4)
C10D 0.038(3) 0.083(5) 0.036(3) 0.011(3) 0.003(3) -0.006(3)
C10E 0.033(3) 0.040(3) 0.025(3) -0.004(2) 0.002(2) 0.001(2)
C11 0.033(3) 0.030(3) 0.040(3) 0.000(2) 0.004(2) -0.006(2)
C11A 0.047(4) 0.051(4) 0.083(5) -0.018(3) -0.019(4) 0.035(4)
C11B 0.025(3) 0.025(3) 0.035(3) 0.000(2) 0.002(2) -0.003(2)
C11C 0.033(3) 0.056(4) 0.063(4) -0.005(3) 0.000(3) 0.043(3)
C11D 0.053(4) 0.041(3) 0.030(3) -0.029(3) -0.004(3) -0.001(2)
C11E 0.023(3) 0.038(3) 0.025(2) -0.007(2) -0.008(2) -0.003(2)
C12 0.061(4) 0.059(4) 0.025(3) 0.005(3) -0.004(3) -0.002(3)
C12A 0.070(5) 0.097(6) 0.042(4) 0.008(4) 0.009(4) 0.019(4)
C12B 0.041(3) 0.023(3) 0.043(3) 0.002(2) -0.005(3) -0.008(2)
C12C 0.048(4) 0.159(8) 0.038(4) 0.032(5) -0.008(3) 0.024(5)
C12D 0.072(5) 0.054(4) 0.043(3) -0.046(4) -0.014(3) 0.011(3)
C12E 0.042(3) 0.035(3) 0.035(3) -0.007(3) -0.009(2) -0.004(2)
C13 0.085(6) 0.049(4) 0.074(5) 0.020(4) 0.004(4) -0.019(4)
C13A 0.038(3) 0.037(3) 0.051(4) 0.006(3) -0.009(3) -0.021(3)
C13B 0.043(3) 0.025(3) 0.043(3) -0.008(2) 0.005(3) -0.016(2)
C13C 0.031(3) 0.024(3) 0.048(3) 0.003(2) -0.008(2) 0.000(2)
C13D 0.053(4) 0.051(4) 0.023(3) 0.017(3) -0.011(2) -0.002(2)
C13E 0.030(3) 0.054(4) 0.030(3) 0.006(3) -0.011(2) -0.011(3)
C14 0.115(8) 0.049(5) 0.120(8) 0.020(5) 0.020(6) -0.022(5)
C14A 0.041(4) 0.035(3) 0.078(5) -0.009(3) -0.012(3) -0.001(3)
C14B 0.059(4) 0.063(4) 0.037(3) -0.020(3) -0.006(3) -0.014(3)
C14C 0.067(5) 0.030(3) 0.077(5) 0.006(3) -0.037(4) 0.002(3)
C14D 0.050(4) 0.071(5) 0.044(4) 0.020(3) -0.017(3) -0.018(3)
C14E 0.050(4) 0.072(5) 0.058(4) -0.019(3) -0.019(3) -0.022(4)
C15 0.080(5) 0.107(6) 0.029(3) 0.070(5) -0.011(3) -0.009(3)
C15A 0.033(3) 0.041(3) 0.026(3) 0.010(2) -0.003(2) -0.010(2)
C15B 0.029(3) 0.020(2) 0.028(3) -0.006(2) 0.004(2) -0.001(2)
C15C 0.029(3) 0.033(3) 0.044(3) -0.006(2) -0.012(2) 0.000(2)
C15D 0.052(4) 0.037(3) 0.029(3) -0.008(3) -0.002(2) -0.014(2)
C15E 0.038(3) 0.032(3) 0.033(3) -0.010(2) 0.003(2) 0.009(2)
C16A 0.046(4) 0.069(4) 0.037(3) 0.027(3) -0.006(3) -0.012(3)
C16B 0.038(3) 0.026(3) 0.045(3) -0.009(2) 0.004(3) -0.002(2)
C16C 0.030(3) 0.058(4) 0.060(4) -0.012(3) 0.002(3) -0.007(3)
C16D 0.055(4) 0.057(4) 0.037(3) 0.011(3) -0.011(3) -0.021(3)
C16E 0.054(4) 0.050(4) 0.074(5) -0.025(3) -0.007(4) 0.001(3)
C17 0.045(4) 0.072(5) 0.027(3) 0.025(3) -0.005(3) -0.004(3)
C17A 0.052(4) 0.048(4) 0.024(3) 0.018(3) -0.012(2) -0.009(2)
C17B 0.037(3) 0.031(3) 0.047(3) 0.002(2) -0.003(3) 0.013(3)
C17C 0.043(3) 0.030(3) 0.031(3) -0.007(2) -0.012(2) 0.000(2)
C17D 0.030(3) 0.051(4) 0.031(3) 0.005(3) 0.003(2) 0.004(3)
C17E 0.039(3) 0.030(3) 0.025(3) 0.006(2) -0.009(2) -0.003(2)
C18 0.053(5) 0.109(7) 0.053(4) -0.003(4) -0.003(3) -0.006(4)
C18A 0.080(5) 0.057(4) 0.028(3) 0.005(4) 0.003(3) 0.009(3)
C18B 0.049(4) 0.082(5) 0.038(3) 0.006(4) -0.012(3) 0.011(3)
C18C 0.054(4) 0.048(4) 0.032(3) -0.009(3) 0.000(3) -0.002(3)
C18D 0.038(3) 0.069(4) 0.044(3) -0.023(3) 0.001(3) 0.004(3)
C18E 0.036(3) 0.055(4) 0.029(3) 0.011(3) -0.004(2) -0.005(3)
C19 0.029(3) 0.031(3) 0.036(3) -0.004(2) 0.001(2) -0.011(2)
C19A 0.025(3) 0.033(3) 0.035(3) -0.003(2) -0.003(2) -0.013(2)
C19B 0.035(3) 0.037(4) 0.089(5) 0.001(3) 0.006(3) 0.029(4)
C19C 0.070(5) 0.112(7) 0.052(4) -0.054(5) -0.026(4) 0.039(4)
C19D 0.043(4) 0.053(4) 0.047(4) 0.006(3) 0.019(3) 0.008(3)
C19E 0.027(3) 0.022(3) 0.039(3) -0.002(2) 0.008(2) 0.005(2)
C20 0.057(4) 0.052(4) 0.031(3) -0.029(3) 0.010(3) -0.011(3)
C20A 0.038(3) 0.043(3) 0.029(3) -0.014(3) -0.006(2) 0.005(2)
C20B 0.063(5) 0.102(6) 0.052(4) 0.002(4) -0.006(4) 0.016(4)
C20C 0.060(5) 0.165(10) 0.039(4) 0.000(6) 0.009(4) 0.022(5)
C20D 0.036(4) 0.106(7) 0.096(6) 0.010(4) 0.015(4) 0.030(5)
C20E 0.032(3) 0.025(3) 0.065(4) -0.006(2) -0.003(3) -0.002(3)
C21 0.041(3) 0.025(3) 0.039(3) -0.001(2) -0.003(2) 0.002(2)
C21A 0.035(3) 0.022(3) 0.030(3) 0.003(2) -0.013(2) -0.003(2)
C21B 0.057(4) 0.030(3) 0.102(6) -0.024(3) 0.026(4) -0.034(4)
P4C 0.0433(9) 0.0229(7) 0.0387(8) -0.0005(6) -0.0208(6) -0.0027(6)
C21C 0.040(6) 0.025(5) 0.060(7) -0.011(4) -0.025(5) 0.013(5)
C22C 0.032(6) 0.052(7) 0.066(7) 0.006(5) -0.017(5) -0.019(6)
C21' 0.035(9) 0.028(7) 0.036(8) -0.006(6) -0.002(7) -0.006(6)
C22' 0.030(8) 0.017(6) 0.101(13) -0.005(6) -0.027(8) 0.000(7)
C21D 0.109(6) 0.026(3) 0.037(3) -0.002(3) 0.001(3) -0.009(3)
C21E 0.026(3) 0.016(2) 0.035(3) 0.000(2) 0.000(2) -0.001(2)
C22 0.053(4) 0.038(4) 0.077(5) -0.016(3) 0.015(3) 0.010(3)
C22A 0.052(4) 0.027(3) 0.048(3) -0.005(3) -0.010(3) 0.011(3)
C22B 0.069(5) 0.090(6) 0.105(7) -0.033(5) 0.020(5) -0.071(5)
C22D 0.171(9) 0.047(4) 0.041(4) -0.001(5) 0.018(5) -0.019(3)
C22E 0.042(3) 0.029(3) 0.036(3) 0.009(2) 0.002(2) -0.007(2)
C23 0.029(3) 0.039(3) 0.030(3) -0.004(2) -0.006(2) -0.008(2)
C23A 0.022(2) 0.022(2) 0.026(2) -0.0003(19) -0.0024(19) -0.002(2)
C23B 0.030(3) 0.031(3) 0.062(4) 0.002(2) 0.006(3) -0.002(3)
C23C 0.027(3) 0.046(3) 0.028(3) 0.000(2) -0.005(2) -0.002(2)
C23D 0.066(4) 0.042(3) 0.023(3) -0.010(3) -0.004(3) 0.001(2)
C23E 0.031(3) 0.033(3) 0.024(2) 0.004(2) 0.000(2) -0.002(2)
C24 0.043(3) 0.044(3) 0.041(3) 0.005(3) -0.011(3) -0.020(3)
C24A 0.027(3) 0.030(3) 0.026(3) 0.001(2) -0.002(2) -0.006(2)
C24B 0.040(4) 0.042(4) 0.087(5) -0.009(3) 0.019(3) -0.013(3)
C24C 0.029(3) 0.073(4) 0.035(3) -0.009(3) -0.013(2) 0.002(3)
C24D 0.075(5) 0.071(5) 0.032(3) -0.018(4) -0.018(3) -0.004(3)
C24E 0.039(3) 0.055(4) 0.036(3) -0.006(3) -0.013(3) -0.004(3)
C25 0.025(3) 0.028(3) 0.022(2) -0.002(2) -0.0005(19) -0.006(2)
C25A 0.024(3) 0.021(2) 0.024(2) 0.0010(19) -0.0040(19) -0.0059(19)
C25B 0.019(2) 0.016(2) 0.026(2) -0.0049(18) -0.0046(19) -0.0004(19)
C25C 0.023(2) 0.024(3) 0.020(2) -0.005(2) -0.0016(19) -0.0057(19)
C25D 0.019(2) 0.019(2) 0.025(2) -0.0021(19) -0.0002(19) -0.0023(19)
C25E 0.024(3) 0.022(2) 0.021(2) -0.0053(19) -0.0007(19) -0.0022(19)
C26 0.026(3) 0.027(3) 0.021(2) -0.007(2) -0.0045(19) 0.002(2)
C26A 0.022(2) 0.024(3) 0.024(2) -0.0026(19) -0.0074(19) 0.001(2)
C26B 0.024(3) 0.022(2) 0.019(2) 0.0003(19) 0.0046(19) -0.0041(19)
C26C 0.021(2) 0.024(3) 0.020(2) 0.0004(19) -0.0041(18) 0.0012(19)
C26D 0.020(2) 0.016(2) 0.028(2) -0.0009(18) -0.0064(19) -0.0053(19)
C26E 0.018(2) 0.029(3) 0.032(3) 0.001(2) -0.005(2) -0.001(2)
C27 0.023(3) 0.024(3) 0.028(3) 0.000(2) -0.005(2) -0.004(2)
C27A 0.020(2) 0.023(3) 0.031(3) 0.000(2) -0.006(2) -0.002(2)
C27B 0.027(3) 0.016(2) 0.020(2) -0.0003(19) -0.0056(19) -0.0066(18)
C27C 0.020(2) 0.014(2) 0.026(2) -0.0035(18) -0.0028(19) -0.0010(18)
C27D 0.021(2) 0.014(2) 0.020(2) -0.0068(18) -0.0064(18) 0.0010(18)
C27E 0.026(3) 0.016(2) 0.027(2) -0.0041(19) -0.010(2) 0.0068(19)
C28 0.024(3) 0.030(3) 0.026(2) -0.001(2) 0.003(2) -0.005(2)
C28A 0.029(3) 0.021(3) 0.029(3) 0.002(2) 0.000(2) -0.001(2)
C28B 0.019(2) 0.021(2) 0.023(2) -0.0041(19) -0.0002(18) -0.0020(19)
C28C 0.021(2) 0.019(2) 0.022(2) -0.0033(19) 0.0018(18) -0.0041(19)
C28D 0.026(3) 0.027(3) 0.016(2) -0.001(2) -0.0039(19) 0.0001(19)
C28E 0.025(3) 0.029(3) 0.021(2) 0.000(2) -0.0042(19) 0.001(2)
C29 0.034(3) 0.026(3) 0.021(2) 0.000(2) -0.004(2) 0.001(2)
C29A 0.027(3) 0.024(3) 0.021(2) -0.005(2) -0.0054(19) 0.0032(19)
C29B 0.021(2) 0.022(2) 0.020(2) -0.0004(19) -0.0001(18) -0.0040(19)
C29C 0.020(2) 0.020(2) 0.022(2) -0.0012(19) -0.0058(18) -0.0020(19)
C29D 0.015(2) 0.024(2) 0.023(2) 0.0003(19) -0.0015(18) -0.0014(19)
C29E 0.020(2) 0.025(3) 0.027(2) 0.0023(19) -0.0051(19) -0.001(2)
C30 0.021(2) 0.021(2) 0.030(3) -0.0037(19) -0.005(2) -0.004(2)
C30A 0.019(2) 0.019(2) 0.025(2) -0.0024(18) -0.0089(19) 0.0012(19)
C30B 0.017(2) 0.022(2) 0.022(2) 0.0009(19) -0.0053(18) -0.0027(19)
C30C 0.020(2) 0.013(2) 0.024(2) -0.0026(18) -0.0051(18) -0.0010(18)
C30D 0.020(2) 0.019(2) 0.022(2) -0.0055(18) -0.0034(18) 0.0004(18)
C30E 0.020(2) 0.014(2) 0.023(2) -0.0018(18) -0.0047(18) 0.0010(18)
C31 0.029(3) 0.023(3) 0.021(2) -0.004(2) -0.001(2) 0.000(2)
C31A 0.019(2) 0.019(2) 0.022(2) 0.0004(18) -0.0073(18) 0.0015(19)
C31B 0.027(3) 0.010(2) 0.019(2) -0.0016(18) 0.0009(18) -0.0018(17)
C31C 0.019(2) 0.017(2) 0.020(2) -0.0006(18) 0.0005(18) 0.0013(18)
C31D 0.016(2) 0.022(2) 0.022(2) -0.0038(18) 0.0000(18) -0.0016(19)
C31E 0.015(2) 0.025(3) 0.020(2) -0.0014(18) 0.0001(17) 0.0007(19)
C32 0.026(3) 0.023(3) 0.022(2) 0.004(2) -0.0032(19) -0.006(2)
C32A 0.021(2) 0.021(2) 0.022(2) 0.0040(19) -0.0047(19) -0.0031(19)
C32B 0.018(2) 0.015(2) 0.024(2) 0.0006(18) -0.0009(18) -0.0032(18)
C32C 0.019(2) 0.019(2) 0.020(2) 0.0031(18) -0.0059(18) -0.0009(18)
C32D 0.024(2) 0.017(2) 0.017(2) -0.0019(18) -0.0062(18) -0.0004(18)
C32E 0.024(2) 0.020(2) 0.015(2) -0.0001(19) -0.0012(18) 0.0005(18)
C33 0.033(3) 0.023(3) 0.020(2) 0.002(2) -0.003(2) -0.0006(19)
C33A 0.028(3) 0.014(2) 0.027(2) -0.0004(19) -0.005(2) 0.0028(19)
C33B 0.027(3) 0.020(2) 0.022(2) -0.004(2) -0.0041(19) -0.0057(19)
C33C 0.019(2) 0.024(3) 0.024(2) 0.0011(19) 0.0024(19) -0.002(2)
C33D 0.020(2) 0.026(3) 0.025(2) -0.002(2) -0.0059(19) 0.000(2)
C33E 0.020(2) 0.023(2) 0.025(2) -0.0033(19) -0.0094(19) -0.0010(19)
C34 0.026(3) 0.023(3) 0.025(2) 0.000(2) -0.001(2) -0.002(2)
C34A 0.023(3) 0.019(2) 0.031(3) -0.0040(19) -0.009(2) -0.001(2)
C34B 0.023(3) 0.017(2) 0.029(2) 0.0007(19) -0.006(2) -0.0029(19)
C34C 0.021(2) 0.025(3) 0.023(2) -0.011(2) 0.0027(19) 0.000(2)
C34D 0.025(3) 0.015(2) 0.024(2) -0.0049(19) -0.0066(19) 0.0029(19)
C34E 0.032(3) 0.020(2) 0.021(2) -0.008(2) -0.005(2) -0.0016(19)
C35 0.030(3) 0.023(3) 0.027(3) 0.001(2) 0.001(2) -0.007(2)
C35A 0.020(2) 0.016(2) 0.027(2) 0.0015(18) -0.0030(19) -0.0048(19)
C35B 0.020(2) 0.014(2) 0.029(2) -0.0022(18) -0.0025(19) -0.0019(19)
C35C 0.020(2) 0.018(2) 0.026(2) 0.0016(18) -0.0089(19) -0.0041(19)
C35D 0.025(2) 0.018(2) 0.016(2) 0.0005(19) -0.0087(18) -0.0038(18)
C35E 0.026(3) 0.021(2) 0.015(2) 0.0013(19) -0.0046(18) -0.0015(18)
C36 0.046(3) 0.025(3) 0.018(2) 0.009(2) -0.008(2) -0.002(2)
C36A 0.025(3) 0.016(2) 0.025(2) -0.0002(19) -0.0049(19) -0.0018(19)
C36B 0.020(2) 0.014(2) 0.023(2) -0.0006(18) 0.0013(18) -0.0041(18)
C36C 0.032(3) 0.024(3) 0.017(2) 0.000(2) -0.0018(19) -0.0013(19)
C36D 0.016(2) 0.027(3) 0.024(2) 0.0021(19) -0.0028(18) -0.003(2)
C36E 0.013(2) 0.022(2) 0.025(2) -0.0034(18) -0.0046(18) -0.0025(19)
C37 0.037(3) 0.021(3) 0.026(3) -0.004(2) -0.002(2) -0.003(2)
C37A 0.018(2) 0.019(2) 0.024(2) -0.0010(18) -0.0017(18) -0.0006(19)
C37B 0.019(2) 0.016(2) 0.024(2) -0.0010(18) -0.0044(18) -0.0009(18)
C37C 0.010(2) 0.023(2) 0.028(2) -0.0046(18) -0.0024(18) 0.000(2)
C37D 0.023(2) 0.019(2) 0.022(2) -0.0057(19) -0.0040(19) 0.0000(18)
C37E 0.022(2) 0.023(2) 0.023(2) -0.0041(19) 0.0001(19) -0.0025(19)
C38 0.047(4) 0.032(3) 0.059(4) -0.016(3) -0.020(3) 0.003(3)
C38A 0.034(3) 0.031(3) 0.034(3) -0.009(2) -0.008(2) -0.001(2)
C38B 0.023(3) 0.026(3) 0.029(3) -0.001(2) -0.003(2) -0.001(2)
C38C 0.024(3) 0.026(3) 0.026(2) -0.004(2) -0.003(2) -0.003(2)
C38D 0.028(3) 0.022(3) 0.035(3) -0.002(2) -0.007(2) -0.002(2)
C38E 0.024(3) 0.025(3) 0.030(3) -0.001(2) 0.000(2) -0.001(2)
C39 0.056(4) 0.047(4) 0.094(6) -0.015(3) -0.034(4) 0.003(4)
C39A 0.030(3) 0.036(3) 0.058(4) -0.008(2) -0.020(3) 0.005(3)
C39B 0.038(3) 0.022(3) 0.042(3) 0.002(2) -0.011(2) -0.003(2)
C39C 0.033(3) 0.028(3) 0.037(3) -0.005(2) -0.001(2) -0.004(2)
C39D 0.041(3) 0.026(3) 0.036(3) -0.005(2) -0.011(2) 0.010(2)
C39E 0.044(3) 0.027(3) 0.038(3) 0.001(2) -0.003(2) 0.004(2)
C40 0.084(6) 0.050(4) 0.088(6) -0.023(4) -0.050(5) 0.009(4)
C40A 0.055(4) 0.030(3) 0.046(3) -0.011(3) -0.030(3) 0.000(3)
C40B 0.031(3) 0.035(3) 0.060(4) 0.012(2) -0.005(3) -0.018(3)
C40C 0.046(3) 0.030(3) 0.037(3) -0.017(3) -0.003(3) -0.013(2)
C40D 0.037(3) 0.020(3) 0.057(4) 0.005(2) -0.017(3) 0.002(3)
C40E 0.051(4) 0.030(3) 0.057(4) 0.015(3) 0.000(3) 0.006(3)
C41 0.107(7) 0.047(4) 0.044(4) -0.034(4) -0.031(4) 0.005(3)
C41A 0.060(4) 0.029(3) 0.034(3) 0.001(3) -0.019(3) -0.006(2)
C41B 0.016(3) 0.039(3) 0.067(4) -0.006(2) 0.005(2) -0.018(3)
C41C 0.034(3) 0.040(3) 0.042(3) -0.011(3) -0.015(2) -0.008(3)
C41D 0.031(3) 0.028(3) 0.045(3) 0.009(2) -0.007(2) -0.011(2)
C41E 0.065(4) 0.038(4) 0.055(4) 0.021(3) 0.010(3) -0.010(3)
C42 0.067(4) 0.032(3) 0.037(3) -0.019(3) -0.012(3) 0.001(3)
C42A 0.040(3) 0.023(3) 0.034(3) 0.004(2) -0.012(2) -0.005(2)
C42B 0.029(3) 0.022(3) 0.040(3) -0.002(2) -0.001(2) -0.007(2)
C42C 0.024(3) 0.027(3) 0.034(3) -0.007(2) -0.007(2) -0.003(2)
C42D 0.027(3) 0.028(3) 0.029(3) -0.001(2) -0.008(2) -0.005(2)
C42E 0.050(4) 0.031(3) 0.033(3) 0.014(3) -0.001(3) -0.004(2)
C43 0.044(3) 0.019(3) 0.040(3) -0.015(2) -0.012(2) 0.003(2)
C43A 0.030(3) 0.016(2) 0.027(2) -0.004(2) -0.011(2) 0.0007(19)
C43B 0.021(2) 0.024(2) 0.020(2) -0.0018(19) -0.0029(18) -0.0085(19)
C43C 0.019(2) 0.024(3) 0.022(2) -0.0058(19) 0.0022(18) -0.0023(19)
C43D 0.020(2) 0.018(2) 0.028(2) -0.0023(18) -0.0038(19) -0.0012(19)
C43E 0.024(3) 0.016(2) 0.031(3) -0.0012(19) -0.001(2) -0.002(2)
C44 0.037(3) 0.028(3) 0.022(2) -0.006(2) -0.001(2) 0.002(2)
C44A 0.021(2) 0.025(3) 0.029(3) -0.003(2) -0.006(2) 0.000(2)
C44B 0.021(2) 0.021(2) 0.018(2) 0.0004(19) -0.0026(18) -0.0021(18)
C44C 0.020(2) 0.019(2) 0.018(2) -0.0038(18) -0.0041(18) 0.0016(18)
C44D 0.018(2) 0.023(2) 0.021(2) -0.0023(19) -0.0029(18) 0.0019(19)
C44E 0.014(2) 0.025(3) 0.021(2) -0.0025(18) -0.0014(18) 0.0015(19)
C45 0.042(3) 0.029(3) 0.022(2) -0.006(2) -0.007(2) -0.005(2)
C45A 0.030(3) 0.026(3) 0.020(2) 0.002(2) -0.005(2) -0.007(2)
C45B 0.020(2) 0.021(2) 0.022(2) -0.0013(19) 0.0020(18) -0.0041(19)
C45C 0.020(2) 0.025(3) 0.022(2) -0.0036(19) -0.0029(18) -0.0061(19)
C45D 0.022(2) 0.026(3) 0.022(2) 0.004(2) -0.0047(19) -0.003(2)
C45E 0.023(2) 0.023(3) 0.023(2) 0.001(2) -0.0047(19) -0.0060(19)
C46 0.069(4) 0.032(3) 0.024(3) -0.014(3) 0.002(3) -0.007(2)
C46A 0.029(3) 0.029(3) 0.033(3) -0.003(2) -0.005(2) -0.004(2)
C46B 0.026(3) 0.027(3) 0.031(3) 0.002(2) -0.008(2) -0.009(2)
C46C 0.022(3) 0.028(3) 0.029(3) -0.010(2) -0.003(2) -0.006(2)
C46D 0.031(3) 0.027(3) 0.028(3) -0.006(2) -0.002(2) -0.002(2)
C46E 0.045(3) 0.035(3) 0.031(3) -0.008(3) -0.006(2) -0.002(2)
C47 0.123(7) 0.021(3) 0.024(3) -0.004(4) -0.004(4) 0.000(2)
C47A 0.050(4) 0.022(3) 0.038(3) -0.007(2) -0.011(3) -0.002(2)
C47B 0.027(3) 0.040(3) 0.036(3) 0.002(2) -0.009(2) -0.022(2)
C47C 0.019(3) 0.048(4) 0.037(3) -0.007(2) 0.000(2) -0.013(3)
C47D 0.032(3) 0.044(3) 0.039(3) -0.009(2) -0.008(2) -0.017(3)
C47E 0.043(4) 0.050(4) 0.043(3) -0.017(3) -0.010(3) -0.012(3)
C48 0.115(7) 0.045(4) 0.037(4) 0.038(4) -0.023(4) -0.019(3)
C48A 0.045(3) 0.029(3) 0.032(3) 0.010(2) -0.016(2) -0.007(2)
C48B 0.030(3) 0.029(3) 0.042(3) -0.009(2) 0.003(2) -0.018(2)
C48C 0.021(3) 0.043(3) 0.044(3) 0.006(2) -0.007(2) -0.020(3)
C48D 0.032(3) 0.060(4) 0.025(3) 0.004(3) -0.013(2) -0.013(3)
C48E 0.048(4) 0.061(4) 0.031(3) 0.004(3) -0.016(3) -0.013(3)
C49 0.069(5) 0.051(4) 0.059(4) 0.017(4) -0.017(4) -0.028(4)
C49A 0.033(3) 0.034(3) 0.031(3) 0.008(2) -0.006(2) -0.012(2)
C49B 0.033(3) 0.022(3) 0.038(3) -0.002(2) 0.001(2) -0.001(2)
C49C 0.025(3) 0.031(3) 0.038(3) 0.005(2) -0.008(2) -0.002(2)
C49D 0.030(3) 0.045(3) 0.021(2) 0.004(2) -0.004(2) 0.001(2)
C49E 0.052(4) 0.044(4) 0.025(3) 0.004(3) -0.006(3) 0.001(2)
C50 0.058(4) 0.027(3) 0.047(3) -0.001(3) -0.002(3) -0.014(3)
C50A 0.038(3) 0.023(3) 0.028(3) -0.003(2) -0.009(2) -0.003(2)
C50B 0.033(3) 0.024(3) 0.025(2) -0.004(2) -0.005(2) -0.001(2)
C50C 0.026(3) 0.027(3) 0.027(3) -0.002(2) -0.004(2) 0.000(2)
C50D 0.025(3) 0.029(3) 0.024(2) -0.002(2) -0.001(2) -0.005(2)
C50E 0.031(3) 0.026(3) 0.025(3) 0.000(2) -0.002(2) -0.002(2)

loop_
_atom_type_symbol
_atom_type_description
_atom_type_scat_dispersion_real
_atom_type_scat_dispersion_imag
_atom_type_scat_source
C C 0.0033 0.0016 'International Tables Vol C Tables 4.2.6.8 and 6.1.1.4'
H H 0.0000 0.0000 'International Tables Vol C Tables 4.2.6.8 and 6.1.1.4'
N N 0.0061 0.0033 'International Tables Vol C Tables 4.2.6.8 and 6.1.1.4'
O O 0.0106 0.0060 'International Tables Vol C Tables 4.2.6.8 and 6.1.1.4'
P P 0.1023 0.0942 'International Tables Vol C Tables 4.2.6.8 and 6.1.1.4'
Pt Pt -1.7033 8.3905 'International Tables Vol C Tables 4.2.6.8 and 6.1.1.4'

loop_
_geom_angle_atom_site_label_1
_geom_angle_atom_site_label_2
_geom_angle_atom_site_label_3
_geom_angle
C27 Pt1 O1 171.74(19)
C27 Pt1 P1 90.04(14)
O1 Pt1 P1 94.31(13)
C27 Pt1 P2 85.93(14)
O1 Pt1 P2 89.13(12)
P1 Pt1 P2 173.84(5)
C27A Pt1A O1A 174.69(17)
C27A Pt1A P1A 87.31(14)
O1A Pt1A P1A 93.51(12)
C27A Pt1A P2A 91.34(14)
O1A Pt1A P2A 87.38(11)
P1A Pt1A P2A 174.82(6)
C27B Pt1B O1B 178.99(16)
C27B Pt1B P2B 91.13(13)
O1B Pt1B P2B 89.11(9)
C27B Pt1B P1B 87.61(13)
O1B Pt1B P1B 92.26(9)
P2B Pt1B P1B 173.49(4)
C27C Pt1C O1C 172.87(15)
C27C Pt1C P2C 87.46(13)
O1C Pt1C P2C 95.63(9)
C27C Pt1C P1C 91.01(13)
O1C Pt1C P1C 86.11(9)
P2C Pt1C P1C 177.53(5)
C27D Pt1D O1D 172.90(16)
C27D Pt1D P2D 87.61(12)
O1D Pt1D P2D 93.61(9)
C27D Pt1D P1D 92.15(12)
O1D Pt1D P1D 87.30(9)
P2D Pt1D P1D 174.55(5)
C27E Pt1E O1E 172.45(17)
C27E Pt1E P2E 88.76(13)
O1E Pt1E P2E 93.19(10)
C27E Pt1E P1E 91.24(13)
O1E Pt1E P1E 87.13(10)
P2E Pt1E P1E 177.54(6)
C27E Pt1' P1E 98.4(2)
C27E Pt1' O1E 156.8(5)
P1E Pt1' O1E 84.31(19)
C27E Pt1' P2E 84.7(2)
P1E Pt1' P2E 150.3(4)
O1E Pt1' P2E 82.0(2)
C27E Pt1' C26E 30.0(2)
P1E Pt1' C26E 106.0(3)
O1E Pt1' C26E 167.8(3)
P2E Pt1' C26E 91.39(16)
C35 Pt2 O4 179.51(16)
C35 Pt2 P4 88.35(13)
O4 Pt2 P4 91.29(10)
C35 Pt2 P3 90.56(13)
O4 Pt2 P3 89.76(10)
P4 Pt2 P3 173.05(5)
C35A Pt2A O4A 175.91(15)
C35A Pt2A P4A 90.70(13)
O4A Pt2A P4A 91.03(8)
C35A Pt2A P3A 87.05(13)
O4A Pt2A P3A 91.37(8)
P4A Pt2A P3A 176.70(5)
C35B Pt2B O4B 177.77(16)
C35B Pt2B P4B 88.29(13)
O4B Pt2B P4B 93.93(10)
C35B Pt2B P3B 90.88(13)
O4B Pt2B P3B 86.88(9)
P4B Pt2B P3B 175.81(5)
C35C Pt2C O4C 175.36(15)
C35C Pt2C P4C 90.43(13)
O4C Pt2C P4C 88.68(9)
C35C Pt2C P3C 87.07(13)
O4C Pt2C P3C 93.92(9)
P4C Pt2C P3C 177.18(5)
C35D Pt2D O4D 178.51(15)
C35D Pt2D P4D 93.35(12)
O4D Pt2D P4D 87.88(10)
C35D Pt2D P3D 86.68(12)
O4D Pt2D P3D 92.02(10)
P4D Pt2D P3D 174.73(5)
C35E Pt2E O4E 173.13(16)
C35E Pt2E P4E 90.72(12)
O4E Pt2E P4E 92.46(9)
C35E Pt2E P3E 90.76(12)
O4E Pt2E P3E 86.07(9)
P4E Pt2E P3E 178.53(4)
C3A P1A C5A 105.6(4)
C3A P1A C1A 104.8(3)
C5A P1A C1A 102.9(3)
C3A P1A Pt1A 114.6(3)
C5A P1A Pt1A 114.2(3)
C1A P1A Pt1A 113.6(2)
C1B P1B C3B 103.0(2)
C1B P1B C5B 106.0(3)
C3B P1B C5B 104.7(2)
C1B P1B Pt1B 109.73(18)
C3B P1B Pt1B 117.97(17)
C5B P1B Pt1B 114.30(17)
C3C P1C C5C 104.5(2)
C3C P1C C1C 105.9(2)
C5C P1C C1C 105.0(2)
C3C P1C Pt1C 111.76(17)
C5C P1C Pt1C 112.36(19)
C1C P1C Pt1C 116.41(16)
C1D P1D C3D 105.7(3)
C1D P1D C5D 105.5(3)
C3D P1D C5D 104.4(2)
C1D P1D Pt1D 118.30(18)
C3D P1D Pt1D 109.05(19)
C5D P1D Pt1D 112.77(18)
C11 P2 C7 104.5(2)
C11 P2 C9 103.9(3)
C7 P2 C9 105.9(3)
C11 P2 Pt1 113.09(19)
C7 P2 Pt1 114.11(17)
C9 P2 Pt1 114.29(18)
C7A P2A C9A 105.7(3)
C7A P2A C11A 102.3(4)
C9A P2A C11A 101.1(3)
C7A P2A Pt1A 116.3(3)
C9A P2A Pt1A 120.73(19)
C11A P2A Pt1A 108.1(2)
C7B P2B C11B 104.6(2)
C7B P2B C9B 105.2(2)
C11B P2B C9B 102.9(2)
C7B P2B Pt1B 114.59(17)
C11B P2B Pt1B 118.47(17)
C9B P2B Pt1B 109.74(16)
C11C P2C C7C 105.5(3)
C11C P2C C9C 104.7(3)
C7C P2C C9C 104.5(3)
C11C P2C Pt1C 113.4(2)
C7C P2C Pt1C 114.36(17)
C9C P2C Pt1C 113.40(19)
C7D P2D C11D 106.2(3)
C7D P2D C9D 102.7(2)
C11D P2D C9D 105.5(3)
C7D P2D Pt1D 116.35(17)
C11D P2D Pt1D 111.52(17)
C9D P2D Pt1D 113.55(17)
C9E P2E C11E 105.2(2)
C9E P2E C7E 105.6(2)
C11E P2E C7E 104.4(2)
C9E P2E Pt1E 112.59(17)
C11E P2E Pt1E 113.76(16)
C7E P2E Pt1E 114.32(17)
C9E P2E Pt1' 100.1(3)
C11E P2E Pt1' 117.65(19)
C7E P2E Pt1' 121.9(2)
C13 P3 C15 106.0(4)
C13 P3 C17 104.3(3)
C15 P3 C17 105.2(3)
C13 P3 Pt2 117.7(2)
C15 P3 Pt2 112.0(2)
C17 P3 Pt2 110.8(2)
C13A P3A C15A 105.8(3)
C13A P3A C17A 103.3(3)
C15A P3A C17A 105.2(3)
C13A P3A Pt2A 114.76(18)
C15A P3A Pt2A 111.31(16)
C17A P3A Pt2A 115.50(18)
C15B P3B C13B 106.1(2)
C15B P3B C17B 105.8(2)
C13B P3B C17B 103.3(3)
C15B P3B Pt2B 115.70(15)
C13B P3B Pt2B 111.48(18)
C17B P3B Pt2B 113.48(19)
C15C P3C C17C 102.8(2)
C15C P3C C13C 105.8(2)
C17C P3C C13C 104.6(2)
C15C P3C Pt2C 113.26(17)
C17C P3C Pt2C 114.41(18)
C13C P3C Pt2C 114.83(17)
C13D P3D C15D 105.0(3)
C13D P3D C17D 103.1(3)
C15D P3D C17D 104.0(3)
C13D P3D Pt2D 114.14(18)
C15D P3D Pt2D 112.21(17)
C17D P3D Pt2D 117.05(19)
C13E P3E C15E 103.5(3)
C13E P3E C17E 105.4(2)
C15E P3E C17E 105.9(3)
C13E P3E Pt2E 111.32(18)
C15E P3E Pt2E 111.98(18)
C17E P3E Pt2E 117.56(16)
C23 P4 C19 106.1(2)
C23 P4 C21 105.3(3)
C19 P4 C21 103.6(2)
C23 P4 Pt2 113.01(17)
C19 P4 Pt2 115.41(17)
C21 P4 Pt2 112.49(18)
C23A P4A C19A 107.2(2)
C23A P4A C21A 106.7(2)
C19A P4A C21A 102.1(2)
C23A P4A Pt2A 112.04(15)
C19A P4A Pt2A 111.99(16)
C21A P4A Pt2A 116.06(17)
C21B P4B C23B 105.5(3)
C21B P4B C19B 104.5(3)
C23B P4B C19B 105.7(3)
C21B P4B Pt2B 115.1(2)
C23B P4B Pt2B 112.93(18)
C19B P4B Pt2B 112.3(2)
C23D P4D C19D 102.2(3)
C23D P4D C21D 105.5(3)
C19D P4D C21D 106.4(3)
C23D P4D Pt2D 118.97(19)
C19D P4D Pt2D 111.2(2)
C21D P4D Pt2D 111.47(19)
C23E P4E C19E 104.8(2)
C23E P4E C21E 106.1(2)
C19E P4E C21E 104.8(2)
C23E P4E Pt2E 111.48(16)
C19E P4E Pt2E 115.14(17)
C21E P4E Pt2E 113.71(16)
N1 O1 Pt1 124.4(5)
N1B O1B Pt1B 116.4(3)
N1C O1C Pt1C 118.9(3)
N1D O1D Pt1D 120.5(3)
N1E O1E Pt1E 118.0(3)
N1E O1E Pt1' 131.4(4)
O2A N1A O3A' 120.1(12)
O2A N1A O3A 120.4(9)
O2A N1A O1A 119.7(5)
O3A' N1A O1A 116.0(11)
O3A N1A O1A 117.2(8)
N1A O1A Pt1A 122.3(3)
N2 O4 Pt2 116.1(3)
N2A O4A Pt2A 116.9(3)
N2B O4B Pt2B 114.2(3)
N2C O4C Pt2C 119.2(3)
N2D O4D Pt2D 117.0(3)
N2E O4E Pt2E 119.8(3)
O2 N1 O1 124.7(8)
O2 N1 O3 117.9(6)
O1 N1 O3 117.4(6)
O3B N1B O2B 122.9(4)
O3B N1B O1B 117.7(4)
O2B N1B O1B 119.4(4)
O2C N1C O3C 123.4(4)
O2C N1C O1C 119.8(4)
O3C N1C O1C 116.8(4)
O2D N1D O3D 123.4(5)
O2D N1D O1D 119.7(4)
O3D N1D O1D 116.9(5)
O2E N1E O3E 124.1(5)
O2E N1E O1E 116.8(5)
O3E N1E O1E 119.2(4)
O6 N2 O5 123.0(4)
O6 N2 O4 119.5(4)
O5 N2 O4 117.5(4)
O6A N2A O5A 123.1(4)
O6A N2A O4A 120.0(4)
O5A N2A O4A 116.9(4)
O5B N2B O6B 123.1(5)
O5B N2B O4B 119.9(4)
O6B N2B O4B 117.1(4)
O6C N2C O5C 123.4(4)
O6C N2C O4C 117.5(4)
O5C N2C O4C 119.1(4)
O5D N2D O6D 123.6(5)
O5D N2D O4D 117.7(4)
O6D N2D O4D 118.7(4)
O6E N2E O5E 124.8(5)
O6E N2E O4E 116.2(4)
O5E N2E O4E 119.1(4)
C2 C1 P1 116.7(5)
C2 C1 H1A 108.1
P1 C1 H1A 108.1
C2 C1 H1B 108.1
P1 C1 H1B 108.1
H1A C1 H1B 107.3
C2A C1A P1A 116.8(5)
C2A C1A H1A1 108.1
P1A C1A H1A1 108.1
C2A C1A H1A2 108.1
P1A C1A H1A2 108.1
H1A1 C1A H1A2 107.3
C2B C1B P1B 113.8(4)
C2B C1B H1B1 108.8
P1B C1B H1B1 108.8
C2B C1B H1B2 108.8
P1B C1B H1B2 108.8
H1B1 C1B H1B2 107.7
C2C C1C P1C 116.1(4)
C2C C1C H1C1 108.3
P1C C1C H1C1 108.3
C2C C1C H1C2 108.3
P1C C1C H1C2 108.3
H1C1 C1C H1C2 107.4
C2D C1D P1D 115.8(4)
C2D C1D H1D1 108.3
P1D C1D H1D1 108.3
C2D C1D H1D2 108.3
P1D C1D H1D2 108.3
H1D1 C1D H1D2 107.4
C2E C1E P1E 117.1(5)
C2E C1E H1E1 108.0
P1E C1E H1E1 108.0
C2E C1E H1E2 108.0
P1E C1E H1E2 108.0
H1E1 C1E H1E2 107.3
C1 C2 H2A 109.5
C1 C2 H2B 109.5
H2A C2 H2B 109.5
C1 C2 H2C 109.5
H2A C2 H2C 109.5
H2B C2 H2C 109.5
C1A C2A H2A1 109.5
C1A C2A H2A2 109.5
H2A1 C2A H2A2 109.5
C1A C2A H2A3 109.5
H2A1 C2A H2A3 109.5
H2A2 C2A H2A3 109.5
C1B C2B H2B1 109.5
C1B C2B H2B2 109.5
H2B1 C2B H2B2 109.5
C1B C2B H2B3 109.5
H2B1 C2B H2B3 109.5
H2B2 C2B H2B3 109.5
C1C C2C H2C1 109.5
C1C C2C H2C2 109.5
H2C1 C2C H2C2 109.5
C1C C2C H2C3 109.5
H2C1 C2C H2C3 109.5
H2C2 C2C H2C3 109.5
C1D C2D H2D1 109.5
C1D C2D H2D2 109.5
H2D1 C2D H2D2 109.5
C1D C2D H2D3 109.5
H2D1 C2D H2D3 109.5
H2D2 C2D H2D3 109.5
C1E C2E H2E1 109.5
C1E C2E H2E2 109.5
H2E1 C2E H2E2 109.5
C1E C2E H2E3 109.5
H2E1 C2E H2E3 109.5
H2E2 C2E H2E3 109.5
C4 C3 P1 113.0(5)
C4 C3 H3A 109.0
P1 C3 H3A 109.0
C4 C3 H3B 109.0
P1 C3 H3B 109.0
H3A C3 H3B 107.8
C4A C3A P1A 110.9(6)
C4A C3A H3A1 109.5
P1A C3A H3A1 109.5
C4A C3A H3A2 109.5
P1A C3A H3A2 109.5
H3A1 C3A H3A2 108.1
C4B C3B P1B 112.8(4)
C4B C3B H3B1 109.0
P1B C3B H3B1 109.0
C4B C3B H3B2 109.0
P1B C3B H3B2 109.0
H3B1 C3B H3B2 107.8
C4C C3C P1C 112.4(4)
C4C C3C H3C1 109.1
P1C C3C H3C1 109.1
C4C C3C H3C2 109.1
P1C C3C H3C2 109.1
H3C1 C3C H3C2 107.9
C4D C3D P1D 111.4(4)
C4D C3D H3D1 109.3
P1D C3D H3D1 109.3
C4D C3D H3D2 109.3
P1D C3D H3D2 109.3
H3D1 C3D H3D2 108.0
C1E P1E C3E 106.2(3)
C1E P1E C5E 104.3(3)
C3E P1E C5E 104.4(3)
C1E P1E Pt1' 111.7(2)
C3E P1E Pt1' 103.3(3)
C5E P1E Pt1' 125.4(3)
C1E P1E Pt1E 118.00(19)
C3E P1E Pt1E 112.1(2)
C5E P1E Pt1E 110.7(2)
C4E' C3E P1E 114.3(15)
C4E C3E P1E 112.2(10)
C4E C3E H3E1 109.2
P1E C3E H3E1 109.2
C4E C3E H3E2 109.2
P1E C3E H3E2 109.2
H3E1 C3E H3E2 107.9
C3E C4E H4E1 109.5
C3E C4E H4E2 109.5
H4E1 C4E H4E2 109.5
C3E C4E H4E3 109.5
H4E1 C4E H4E3 109.5
H4E2 C4E H4E3 109.5
C3E C4E' H4E4 109.5
C3E C4E' H4E5 109.5
H4E4 C4E' H4E5 109.5
C3E C4E' H4E6 109.5
H4E4 C4E' H4E6 109.5
H4E5 C4E' H4E6 109.5
C3 C4 H4A 109.5
C3 C4 H4B 109.5
H4A C4 H4B 109.5
C3 C4 H4C 109.5
H4A C4 H4C 109.5
H4B C4 H4C 109.5
C3A C4A H4A1 109.5
C3A C4A H4A2 109.5
H4A1 C4A H4A2 109.5
C3A C4A H4A3 109.5
H4A1 C4A H4A3 109.5
H4A2 C4A H4A3 109.5
C3B C4B H4B1 109.5
C3B C4B H4B2 109.5
H4B1 C4B H4B2 109.5
C3B C4B H4B3 109.5
H4B1 C4B H4B3 109.5
H4B2 C4B H4B3 109.5
C3C C4C H4C1 109.5
C3C C4C H4C2 109.5
H4C1 C4C H4C2 109.5
C3C C4C H4C3 109.5
H4C1 C4C H4C3 109.5
H4C2 C4C H4C3 109.5
C3D C4D H4D1 109.5
C3D C4D H4D2 109.5
H4D1 C4D H4D2 109.5
C3D C4D H4D3 109.5
H4D1 C4D H4D3 109.5
H4D2 C4D H4D3 109.5
C6A C5A P1A 114.1(6)
C6A C5A H5A1 108.7
P1A C5A H5A1 108.7
C6A C5A H5A2 108.7
P1A C5A H5A2 108.7
H5A1 C5A H5A2 107.6
C6B C5B P1B 114.8(4)
C6B C5B H5B1 108.6
P1B C5B H5B1 108.6
C6B C5B H5B2 108.6
P1B C5B H5B2 108.6
H5B1 C5B H5B2 107.5
C6C C5C P1C 112.7(4)
C6C C5C H5C1 109.0
P1C C5C H5C1 109.0
C6C C5C H5C2 109.0
P1C C5C H5C2 109.0
H5C1 C5C H5C2 107.8
C6D C5D P1D 111.3(4)
C6D C5D H5D1 109.4
P1D C5D H5D1 109.4
C6D C5D H5D2 109.4
P1D C5D H5D2 109.4
H5D1 C5D H5D2 108.0
C6E C5E P1E 112.4(4)
C6E C5E H5E1 109.1
P1E C5E H5E1 109.1
C6E C5E H5E2 109.1
P1E C5E H5E2 109.1
H5E1 C5E H5E2 107.9
C5 P1 C1 105.7(4)
C5 P1 C3 102.1(3)
C1 P1 C3 103.6(3)
C5 P1 Pt1 119.1(3)
C1 P1 Pt1 114.1(2)
C3 P1 Pt1 110.5(2)
C6 C5 P1 111.8(6)
C6' C5 P1 115.2(8)
C6 C5 H5A 109.3
P1 C5 H5A 109.3
C6 C5 H5B 109.3
P1 C5 H5B 109.3
H5A C5 H5B 107.9
C5 C6 H6A 109.5
C5 C6 H6B 109.5
H6A C6 H6B 109.5
C5 C6 H6C 109.5
H6A C6 H6C 109.5
H6B C6 H6C 109.5
C5 C6' H6'1 109.5
C5 C6' H6'2 109.5
H6'1 C6' H6'2 109.5
C5 C6' H6'3 109.5
H6'1 C6' H6'3 109.5
H6'2 C6' H6'3 109.5
C5A C6A H6A1 109.5
C5A C6A H6A2 109.5
H6A1 C6A H6A2 109.5
C5A C6A H6A3 109.5
H6A1 C6A H6A3 109.5
H6A2 C6A H6A3 109.5
C5B C6B H6B1 109.5
C5B C6B H6B2 109.5
H6B1 C6B H6B2 109.5
C5B C6B H6B3 109.5
H6B1 C6B H6B3 109.5
H6B2 C6B H6B3 109.5
C5C C6C H6C1 109.5
C5C C6C H6C2 109.5
H6C1 C6C H6C2 109.5
C5C C6C H6C3 109.5
H6C1 C6C H6C3 109.5
H6C2 C6C H6C3 109.5
C5D C6D H6D1 109.5
C5D C6D H6D2 109.5
H6D1 C6D H6D2 109.5
C5D C6D H6D3 109.5
H6D1 C6D H6D3 109.5
H6D2 C6D H6D3 109.5
C5E C6E H6E1 109.5
C5E C6E H6E2 109.5
H6E1 C6E H6E2 109.5
C5E C6E H6E3 109.5
H6E1 C6E H6E3 109.5
H6E2 C6E H6E3 109.5
C8 C7 P2 111.1(4)
C8 C7 H7A 109.4
P2 C7 H7A 109.4
C8 C7 H7B 109.4
P2 C7 H7B 109.4
H7A C7 H7B 108.0
C8A C7A P2A 114.0(6)
C8A C7A H7A1 108.8
P2A C7A H7A1 108.8
C8A C7A H7A2 108.8
P2A C7A H7A2 108.8
H7A1 C7A H7A2 107.7
C8B C7B P2B 111.4(4)
C8B C7B H7B1 109.3
P2B C7B H7B1 109.3
C8B C7B H7B2 109.3
P2B C7B H7B2 109.3
H7B1 C7B H7B2 108.0
C8C C7C P2C 115.9(4)
C8C C7C H7C1 108.3
P2C C7C H7C1 108.3
C8C C7C H7C2 108.3
P2C C7C H7C2 108.3
H7C1 C7C H7C2 107.4
C8D C7D P2D 113.2(4)
C8D C7D H7D1 108.9
P2D C7D H7D1 108.9
C8D C7D H7D2 108.9
P2D C7D H7D2 108.9
H7D1 C7D H7D2 107.8
C8E C7E P2E 112.2(3)
C8E C7E H7E1 109.2
P2E C7E H7E1 109.2
C8E C7E H7E2 109.2
P2E C7E H7E2 109.2
H7E1 C7E H7E2 107.9
C7 C8 H8A 109.5
C7 C8 H8B 109.5
H8A C8 H8B 109.5
C7 C8 H8C 109.5
H8A C8 H8C 109.5
H8B C8 H8C 109.5
C7A C8A H8A1 109.5
C7A C8A H8A2 109.5
H8A1 C8A H8A2 109.5
C7A C8A H8A3 109.5
H8A1 C8A H8A3 109.5
H8A2 C8A H8A3 109.5
C7B C8B H8B1 109.5
C7B C8B H8B2 109.5
H8B1 C8B H8B2 109.5
C7B C8B H8B3 109.5
H8B1 C8B H8B3 109.5
H8B2 C8B H8B3 109.5
C7C C8C H8C1 109.5
C7C C8C H8C2 109.5
H8C1 C8C H8C2 109.5
C7C C8C H8C3 109.5
H8C1 C8C H8C3 109.5
H8C2 C8C H8C3 109.5
C7D C8D H8D1 109.5
C7D C8D H8D2 109.5
H8D1 C8D H8D2 109.5
C7D C8D H8D3 109.5
H8D1 C8D H8D3 109.5
H8D2 C8D H8D3 109.5
C7E C8E H8E1 109.5
C7E C8E H8E2 109.5
H8E1 C8E H8E2 109.5
C7E C8E H8E3 109.5
H8E1 C8E H8E3 109.5
H8E2 C8E H8E3 109.5
C10 C9 P2 117.5(4)
C10 C9 H9A 107.9
P2 C9 H9A 107.9
C10 C9 H9B 107.9
P2 C9 H9B 107.9
H9A C9 H9B 107.2
C10A C9A P2A 117.6(4)
C10A C9A H9A1 107.9
P2A C9A H9A1 107.9
C10A C9A H9A2 107.9
P2A C9A H9A2 107.9
H9A1 C9A H9A2 107.2
C10B C9B P2B 116.6(3)
C10B C9B H9B1 108.1
P2B C9B H9B1 108.1
C10B C9B H9B2 108.1
P2B C9B H9B2 108.1
H9B1 C9B H9B2 107.3
C10C C9C P2C 113.7(4)
C10C C9C H9C1 108.8
P2C C9C H9C1 108.8
C10C C9C H9C2 108.8
P2C C9C H9C2 108.8
H9C1 C9C H9C2 107.7
C10D C9D P2D 113.5(3)
C10D C9D H9D1 108.9
P2D C9D H9D1 108.9
C10D C9D H9D2 108.9
P2D C9D H9D2 108.9
H9D1 C9D H9D2 107.7
C10E C9E P2E 110.8(3)
C10E C9E H9E1 109.5
P2E C9E H9E1 109.5
C10E C9E H9E2 109.5
P2E C9E H9E2 109.5
H9E1 C9E H9E2 108.1
C9 C10 H10A 109.5
C9 C10 H10B 109.5
H10A C10 H10B 109.5
C9 C10 H10C 109.5
H10A C10 H10C 109.5
H10B C10 H10C 109.5
C9A C10A H10D 109.5
C9A C10A H10E 109.5
H10D C10A H10E 109.5
C9A C10A H10F 109.5
H10D C10A H10F 109.5
H10E C10A H10F 109.5
C9B C10B H10G 109.5
C9B C10B H10H 109.5
H10G C10B H10H 109.5
C9B C10B H10I 109.5
H10G C10B H10I 109.5
H10H C10B H10I 109.5
C9C C10C H10J 109.5
C9C C10C H10K 109.5
H10J C10C H10K 109.5
C9C C10C H10L 109.5
H10J C10C H10L 109.5
H10K C10C H10L 109.5
C9D C10D H10M 109.5
C9D C10D H10N 109.5
H10M C10D H10N 109.5
C9D C10D H10O 109.5
H10M C10D H10O 109.5
H10N C10D H10O 109.5
C9E C10E H10P 109.5
C9E C10E H10Q 109.5
H10P C10E H10Q 109.5
C9E C10E H10R 109.5
H10P C10E H10R 109.5
H10Q C10E H10R 109.5
C12 C11 P2 112.7(4)
C12 C11 H11A 109.1
P2 C11 H11A 109.0
C12 C11 H11B 109.0
P2 C11 H11B 109.1
H11A C11 H11B 107.8
C12A C11A P2A 112.2(5)
C12A C11A H11C 109.2
P2A C11A H11C 109.2
C12A C11A H11D 109.2
P2A C11A H11D 109.2
H11C C11A H11D 107.9
C12B C11B P2B 116.0(3)
C12B C11B H11E 108.3
P2B C11B H11E 108.3
C12B C11B H11F 108.3
P2B C11B H11F 108.3
H11E C11B H11F 107.4
C12C C11C P2C 112.6(4)
C12C C11C H11G 109.1
P2C C11C H11G 109.1
C12C C11C H11H 109.1
P2C C11C H11H 109.1
H11G C11C H11H 107.8
C12D C11D P2D 117.3(4)
C12D C11D H11I 108.0
P2D C11D H11I 108.0
C12D C11D H11J 108.0
P2D C11D H11J 108.0
H11I C11D H11J 107.2
C12E C11E P2E 116.0(3)
C12E C11E H11K 108.3
P2E C11E H11K 108.3
C12E C11E H11L 108.3
P2E C11E H11L 108.3
H11K C11E H11L 107.4
C11 C12 H12A 109.5
C11 C12 H12B 109.5
H12A C12 H12B 109.5
C11 C12 H12C 109.5
H12A C12 H12C 109.5
H12B C12 H12C 109.5
C11A C12A H12D 109.5
C11A C12A H12E 109.5
H12D C12A H12E 109.5
C11A C12A H12F 109.5
H12D C12A H12F 109.5
H12E C12A H12F 109.5
C11B C12B H12G 109.5
C11B C12B H12H 109.5
H12G C12B H12H 109.5
C11B C12B H12I 109.5
H12G C12B H12I 109.5
H12H C12B H12I 109.5
C11C C12C H12J 109.5
C11C C12C H12K 109.5
H12J C12C H12K 109.5
C11C C12C H12L 109.5
H12J C12C H12L 109.5
H12K C12C H12L 109.5
C11D C12D H12M 109.5
C11D C12D H12N 109.5
H12M C12D H12N 109.5
C11D C12D H12O 109.5
H12M C12D H12O 109.5
H12N C12D H12O 109.5
C11E C12E H12P 109.5
C11E C12E H12Q 109.5
H12P C12E H12Q 109.5
C11E C12E H12R 109.5
H12P C12E H12R 109.5
H12Q C12E H12R 109.5
C14 C13 P3 113.8(6)
C14 C13 H13A 108.8
P3 C13 H13A 108.8
C14 C13 H13B 108.8
P3 C13 H13B 108.8
H13A C13 H13B 107.7
C14A C13A P3A 114.4(4)
C14A C13A H13C 108.7
P3A C13A H13C 108.7
C14A C13A H13D 108.7
P3A C13A H13D 108.7
H13C C13A H13D 107.6
C14B C13B P3B 112.7(4)
C14B C13B H13E 109.0
P3B C13B H13E 109.0
C14B C13B H13F 109.0
P3B C13B H13F 109.0
H13E C13B H13F 107.8
C14C C13C P3C 116.5(4)
C14C C13C H13G 108.2
P3C C13C H13G 108.2
C14C C13C H13H 108.2
P3C C13C H13H 108.2
H13G C13C H13H 107.3
C14D C13D P3D 113.6(4)
C14D C13D H13I 108.9
P3D C13D H13I 108.9
C14D C13D H13J 108.9
P3D C13D H13J 108.9
H13I C13D H13J 107.7
C14E C13E P3E 112.7(4)
C14E C13E H13K 109.1
P3E C13E H13K 109.1
C14E C13E H13L 109.1
P3E C13E H13L 109.1
H13K C13E H13L 107.8
C13 C14 H14A 109.5
C13 C14 H14B 109.5
H14A C14 H14B 109.5
C13 C14 H14C 109.5
H14A C14 H14C 109.5
H14B C14 H14C 109.5
C13A C14A H14D 109.5
C13A C14A H14E 109.5
H14D C14A H14E 109.5
C13A C14A H14F 109.5
H14D C14A H14F 109.5
H14E C14A H14F 109.5
C13B C14B H14G 109.5
C13B C14B H14H 109.5
H14G C14B H14H 109.5
C13B C14B H14I 109.5
H14G C14B H14I 109.5
H14H C14B H14I 109.5
C13C C14C H14J 109.5
C13C C14C H14K 109.5
H14J C14C H14K 109.5
C13C C14C H14L 109.5
H14J C14C H14L 109.5
H14K C14C H14L 109.5
C13D C14D H14M 109.5
C13D C14D H14N 109.5
H14M C14D H14N 109.5
C13D C14D H14O 109.5
H14M C14D H14O 109.5
H14N C14D H14O 109.5
C13E C14E H14P 109.5
C13E C14E H14Q 109.5
H14P C14E H14Q 109.5
C13E C14E H14R 109.5
H14P C14E H14R 109.5
H14Q C14E H14R 109.5
C16 C15 P3 115.3(5)
C16 C15 H15A 108.5
P3 C15 H15A 108.5
C16 C15 H15B 108.5
P3 C15 H15B 108.5
H15A C15 H15B 107.5
C16A C15A P3A 116.2(4)
C16A C15A H15C 108.2
P3A C15A H15C 108.2
C16A C15A H15D 108.2
P3A C15A H15D 108.2
H15C C15A H15D 107.4
C16B C15B P3B 115.5(3)
C16B C15B H15E 108.4
P3B C15B H15E 108.4
C16B C15B H15F 108.4
P3B C15B H15F 108.4
H15E C15B H15F 107.5
C16C C15C P3C 114.1(4)
C16C C15C H15G 108.7
P3C C15C H15G 108.7
C16C C15C H15H 108.7
P3C C15C H15H 108.7
H15G C15C H15H 107.6
C16D C15D P3D 116.8(4)
C16D C15D H15I 108.1
P3D C15D H15I 108.1
C16D C15D H15J 108.1
P3D C15D H15J 108.1
H15I C15D H15J 107.3
C16E C15E P3E 113.3(4)
C16E C15E H15K 108.9
P3E C15E H15K 108.9
C16E C15E H15L 108.9
P3E C15E H15L 108.9
H15K C15E H15L 107.7
C15 C16 H16A 109.5
C15 C16 H16B 109.5
H16A C16 H16B 109.5
C15 C16 H16C 109.5
H16A C16 H16C 109.5
H16B C16 H16C 109.5
C15A C16A H16D 109.5
C15A C16A H16E 109.5
H16D C16A H16E 109.5
C15A C16A H16F 109.5
H16D C16A H16F 109.5
H16E C16A H16F 109.5
C15B C16B H16G 109.5
C15B C16B H16H 109.5
H16G C16B H16H 109.5
C15B C16B H16I 109.5
H16G C16B H16I 109.5
H16H C16B H16I 109.5
C15C C16C H16J 109.5
C15C C16C H16K 109.5
H16J C16C H16K 109.5
C15C C16C H16L 109.5
H16J C16C H16L 109.5
H16K C16C H16L 109.5
C15D C16D H16M 109.5
C15D C16D H16N 109.5
H16M C16D H16N 109.5
C15D C16D H16O 109.5
H16M C16D H16O 109.5
H16N C16D H16O 109.5
C15E C16E H16P 109.5
C15E C16E H16Q 109.5
H16P C16E H16Q 109.5
C15E C16E H16R 109.5
H16P C16E H16R 109.5
H16Q C16E H16R 109.5
C18 C17 P3 113.7(4)
C18 C17 H17A 108.8
P3 C17 H17A 108.8
C18 C17 H17B 108.8
P3 C17 H17B 108.8
H17A C17 H17B 107.7
C18A C17A P3A 112.3(4)
C18A C17A H17C 109.1
P3A C17A H17C 109.1
C18A C17A H17D 109.1
P3A C17A H17D 109.1
H17C C17A H17D 107.9
C18B C17B P3B 113.6(4)
C18B C17B H17E 108.9
P3B C17B H17E 108.9
C18B C17B H17F 108.9
P3B C17B H17F 108.9
H17E C17B H17F 107.7
C18C C17C P3C 112.1(4)
C18C C17C H17G 109.2
P3C C17C H17G 109.2
C18C C17C H17H 109.2
P3C C17C H17H 109.2
H17G C17C H17H 107.9
C18D C17D P3D 112.8(4)
C18D C17D H17I 109.0
P3D C17D H17I 109.0
C18D C17D H17J 109.0
P3D C17D H17J 109.0
H17I C17D H17J 107.8
C18E C17E P3E 115.0(3)
C18E C17E H17K 108.5
P3E C17E H17K 108.5
C18E C17E H17L 108.5
P3E C17E H17L 108.5
H17K C17E H17L 107.5
C17 C18 H18A 109.5
C17 C18 H18B 109.5
H18A C18 H18B 109.5
C17 C18 H18C 109.5
H18A C18 H18C 109.5
H18B C18 H18C 109.5
C17A C18A H18D 109.5
C17A C18A H18E 109.5
H18D C18A H18E 109.5
C17A C18A H18F 109.5
H18D C18A H18F 109.5
H18E C18A H18F 109.5
C17B C18B H18G 109.5
C17B C18B H18H 109.5
H18G C18B H18H 109.5
C17B C18B H18I 109.5
H18G C18B H18I 109.5
H18H C18B H18I 109.5
C17C C18C H18J 109.5
C17C C18C H18K 109.5
H18J C18C H18K 109.5
C17C C18C H18L 109.5
H18J C18C H18L 109.5
H18K C18C H18L 109.5
C17D C18D H18M 109.5
C17D C18D H18N 109.5
H18M C18D H18N 109.5
C17D C18D H18O 109.5
H18M C18D H18O 109.5
H18N C18D H18O 109.5
C17E C18E H18P 109.5
C17E C18E H18Q 109.5
H18P C18E H18Q 109.5
C17E C18E H18R 109.5
H18P C18E H18R 109.5
H18Q C18E H18R 109.5
C20 C19 P4 112.3(4)
C20 C19 H19A 109.2
P4 C19 H19A 109.2
C20 C19 H19B 109.2
P4 C19 H19B 109.2
H19A C19 H19B 107.9
C20A C19A P4A 113.8(4)
C20A C19A H19C 108.8
P4A C19A H19C 108.8
C20A C19A H19D 108.8
P4A C19A H19D 108.8
H19C C19A H19D 107.7
C20B C19B P4B 113.5(4)
C20B C19B H19E 108.9
P4B C19B H19E 108.9
C20B C19B H19F 108.9
P4B C19B H19F 108.9
H19E C19B H19F 107.7
C20C C19C P4C 115.5(5)
C20C C19C H19G 108.4
P4C C19C H19G 108.4
C20C C19C H19H 108.4
P4C C19C H19H 108.4
H19G C19C H19H 107.5
C20D C19D P4D 113.9(4)
C20D C19D H19I 108.8
P4D C19D H19I 108.8
C20D C19D H19J 108.8
P4D C19D H19J 108.8
H19I C19D H19J 107.7
C20E C19E P4E 112.8(4)
C20E C19E H19K 109.0
P4E C19E H19K 109.0
C20E C19E H19L 109.0
P4E C19E H19L 109.0
H19K C19E H19L 107.8
C19 C20 H20A 109.5
C19 C20 H20B 109.5
H20A C20 H20B 109.5
C19 C20 H20C 109.5
H20A C20 H20C 109.5
H20B C20 H20C 109.5
C19A C20A H20D 109.5
C19A C20A H20E 109.5
H20D C20A H20E 109.5
C19A C20A H20F 109.5
H20D C20A H20F 109.5
H20E C20A H20F 109.5
C19B C20B H20G 109.5
C19B C20B H20H 109.5
H20G C20B H20H 109.5
C19B C20B H20I 109.5
H20G C20B H20I 109.5
H20H C20B H20I 109.5
C19C C20C H20J 109.5
C19C C20C H20K 109.5
H20J C20C H20K 109.5
C19C C20C H20L 109.5
H20J C20C H20L 109.5
H20K C20C H20L 109.5
C19D C20D H20M 109.5
C19D C20D H20N 109.5
H20M C20D H20N 109.5
C19D C20D H20O 109.5
H20M C20D H20O 109.5
H20N C20D H20O 109.5
C19E C20E H20P 109.5
C19E C20E H20Q 109.5
H20P C20E H20Q 109.5
C19E C20E H20R 109.5
H20P C20E H20R 109.5
H20Q C20E H20R 109.5
C22 C21 P4 112.2(4)
C22 C21 H21A 109.2
P4 C21 H21A 109.2
C22 C21 H21B 109.2
P4 C21 H21B 109.2
H21A C21 H21B 107.9
C22A C21A P4A 112.9(3)
C22A C21A H21C 109.0
P4A C21A H21C 109.0
C22A C21A H21D 109.0
P4A C21A H21D 109.0
H21C C21A H21D 107.8
C22B C21B P4B 113.8(5)
C22B C21B H21E 108.8
P4B C21B H21E 108.8
C22B C21B H21F 108.8
P4B C21B H21F 108.8
H21E C21B H21F 107.7
C23C P4C C19C 105.3(3)
C23C P4C C21C 113.1(4)
C19C P4C C21C 90.8(4)
C23C P4C C21' 91.1(4)
C19C P4C C21' 116.8(5)
C23C P4C Pt2C 111.54(17)
C19C P4C Pt2C 113.8(3)
C21C P4C Pt2C 119.8(3)
C21' P4C Pt2C 115.3(4)
C22C C21C P4C 109.9(7)
C22C C21C H21G 109.7
P4C C21C H21G 109.7
C22C C21C H21H 109.7
P4C C21C H21H 109.7
H21G C21C H21H 108.2
C21C C22C H22J 109.5
C21C C22C H22K 109.5
H22J C22C H22K 109.5
C21C C22C H22L 109.5
H22J C22C H22L 109.5
H22K C22C H22L 109.5
C22' C21' P4C 114.9(10)
C22' C21' H21I 108.5
P4C C21' H21I 108.5
C22' C21' H21J 108.5
P4C C21' H21J 108.5
H21I C21' H21J 107.5
C21' C22' H22M 109.5
C21' C22' H22N 109.5
H22M C22' H22N 109.5
C21' C22' H22O 109.5
H22M C22' H22O 109.5
H22N C22' H22O 109.5
C22D C21D P4D 116.3(5)
C22D C21D H21K 108.2
P4D C21D H21K 108.2
C22D C21D H21L 108.2
P4D C21D H21L 108.2
H21K C21D H21L 107.4
C22E C21E P4E 115.8(3)
C22E C21E H21M 108.3
P4E C21E H21M 108.3
C22E C21E H21N 108.3
P4E C21E H21N 108.3
H21M C21E H21N 107.4
C21 C22 H22A 109.5
C21 C22 H22B 109.5
H22A C22 H22B 109.5
C21 C22 H22C 109.5
H22A C22 H22C 109.5
H22B C22 H22C 109.5
C21A C22A H22D 109.5
C21A C22A H22E 109.5
H22D C22A H22E 109.5
C21A C22A H22F 109.5
H22D C22A H22F 109.5
H22E C22A H22F 109.5
C21B C22B H22G 109.5
C21B C22B H22H 109.5
H22G C22B H22H 109.5
C21B C22B H22I 109.5
H22G C22B H22I 109.5
H22H C22B H22I 109.5
C21D C22D H22P 109.5
C21D C22D H22Q 109.5
H22P C22D H22Q 109.5
C21D C22D H22R 109.5
H22P C22D H22R 109.5
H22Q C22D H22R 109.5
C21E C22E H22S 109.5
C21E C22E H22T 109.5
H22S C22E H22T 109.5
C21E C22E H22U 109.5
H22S C22E H22U 109.5
H22T C22E H22U 109.5
C24 C23 P4 116.7(4)
C24 C23 H23A 108.1
P4 C23 H23A 108.1
C24 C23 H23B 108.1
P4 C23 H23B 108.1
H23A C23 H23B 107.3
C24A C23A P4A 117.1(3)
C24A C23A H23C 108.0
P4A C23A H23C 108.0
C24A C23A H23D 108.0
P4A C23A H23D 108.0
H23C C23A H23D 107.3
C24B C23B P4B 116.6(4)
C24B C23B H23E 108.1
P4B C23B H23E 108.1
C24B C23B H23F 108.1
P4B C23B H23F 108.1
H23E C23B H23F 107.3
C24C C23C P4C 117.4(4)
C24C C23C H23G 108.0
P4C C23C H23G 108.0
C24C C23C H23H 108.0
P4C C23C H23H 108.0
H23G C23C H23H 107.2
C24D C23D P4D 114.3(4)
C24D C23D H23I 108.7
P4D C23D H23I 108.7
C24D C23D H23J 108.7
P4D C23D H23J 108.7
H23I C23D H23J 107.6
C24E C23E P4E 113.0(3)
C24E C23E H23K 109.0
P4E C23E H23K 109.0
C24E C23E H23L 109.0
P4E C23E H23L 109.0
H23K C23E H23L 107.8
C23 C24 H24A 109.5
C23 C24 H24B 109.5
H24A C24 H24B 109.5
C23 C24 H24C 109.5
H24A C24 H24C 109.5
H24B C24 H24C 109.5
C23A C24A H24D 109.5
C23A C24A H24E 109.5
H24D C24A H24E 109.5
C23A C24A H24F 109.5
H24D C24A H24F 109.5
H24E C24A H24F 109.5
C23B C24B H24G 109.5
C23B C24B H24H 109.5
H24G C24B H24H 109.5
C23B C24B H24I 109.5
H24G C24B H24I 109.5
H24H C24B H24I 109.5
C23C C24C H24J 109.5
C23C C24C H24K 109.5
H24J C24C H24K 109.5
C23C C24C H24L 109.5
H24J C24C H24L 109.5
H24K C24C H24L 109.5
C23D C24D H24M 109.5
C23D C24D H24N 109.5
H24M C24D H24N 109.5
C23D C24D H24O 109.5
H24M C24D H24O 109.5
H24N C24D H24O 109.5
C23E C24E H24P 109.5
C23E C24E H24Q 109.5
H24P C24E H24Q 109.5
C23E C24E H24R 109.5
H24P C24E H24R 109.5
H24Q C24E H24R 109.5
C26 C25 C30 121.6(4)
C26 C25 H25 119.2
C30 C25 H25 119.2
C26A C25A C30A 121.2(4)
C26A C25A H25A 119.4
C30A C25A H25A 119.4
C26B C25B C30B 119.9(4)
C26B C25B H25B 120.1
C30B C25B H25B 120.1
C26C C25C C30C 121.2(4)
C26C C25C H25C 119.4
C30C C25C H25C 119.4
C26D C25D C30D 121.6(4)
C26D C25D H25D 119.2
C30D C25D H25D 119.2
C30E C25E C26E 121.1(4)
C30E C25E H25E 119.4
C26E C25E H25E 119.4
C25 C26 C27 121.3(4)
C25 C26 H26 119.3
C27 C26 H26 119.3
C25A C26A C27A 121.1(4)
C25A C26A H26A 119.5
C27A C26A H26A 119.5
C25B C26B C27B 123.2(4)
C25B C26B H26B 118.4
C27B C26B H26B 118.4
C25C C26C C27C 122.0(4)
C25C C26C H26C 119.0
C27C C26C H26C 119.0
C25D C26D C27D 121.5(4)
C25D C26D H26D 119.2
C27D C26D H26D 119.2
C27E C26E C25E 121.9(4)
C27E C26E Pt1' 42.7(3)
C25E C26E Pt1' 163.7(4)
C27E C26E H26E 119.0
C25E C26E H26E 119.0
Pt1' C26E H26E 76.6
C28 C27 C26 117.1(4)
C28 C27 Pt1 121.7(3)
C26 C27 Pt1 121.1(3)
C28A C27A C26A 118.0(4)
C28A C27A Pt1A 122.7(3)
C26A C27A Pt1A 119.2(3)
C28B C27B C26B 115.6(4)
C28B C27B Pt1B 124.8(3)
C26B C27B Pt1B 119.6(3)
C26C C27C C28C 116.7(4)
C26C C27C Pt1C 119.4(3)
C28C C27C Pt1C 123.8(3)
C28D C27D C26D 116.8(4)
C28D C27D Pt1D 120.9(3)
C26D C27D Pt1D 122.4(3)
C26E C27E C28E 116.9(4)
C26E C27E Pt1' 107.2(4)
C28E C27E Pt1' 135.4(4)
C26E C27E Pt1E 122.8(3)
C28E C27E Pt1E 120.3(3)
C29 C28 C27 121.4(4)
C29 C28 H28 119.3
C27 C28 H28 119.3
C27A C28A C29A 120.9(4)
C27A C28A H28A 119.6
C29A C28A H28A 119.6
C29B C28B C27B 122.2(4)
C29B C28B H28B 118.9
C27B C28B H28B 118.9
C29C C28C C27C 121.7(4)
C29C C28C H28C 119.1
C27C C28C H28C 119.1
C29D C28D C27D 121.4(4)
C29D C28D H28D 119.3
C27D C28D H28D 119.3
C29E C28E C27E 121.5(4)
C29E C28E H28E 119.3
C27E C28E H28E 119.3
C28 C29 C30 121.0(4)
C28 C29 H29 119.5
C30 C29 H29 119.5
C30A C29A C28A 120.7(4)
C30A C29A H29A 119.7
C28A C29A H29A 119.7
C30B C29B C28B 120.9(4)
C30B C29B H29B 119.6
C28B C29B H29B 119.6
C30C C29C C28C 120.8(4)
C30C C29C H29C 119.6
C28C C29C H29C 119.6
C28D C29D C30D 122.0(4)
C28D C29D H29D 119.0
C30D C29D H29D 119.0
C28E C29E C30E 121.6(4)
C28E C29E H29E 119.2
C30E C29E H29E 119.2
C29 C30 C25 117.5(4)
C29 C30 C31 120.7(4)
C25 C30 C31 121.7(4)
C29A C30A C25A 118.1(4)
C29A C30A C31A 121.5(4)
C25A C30A C31A 120.4(4)
C29B C30B C25B 118.2(4)
C29B C30B C31B 121.1(4)
C25B C30B C31B 120.6(4)
C29C C30C C25C 117.6(4)
C29C C30C C31C 124.1(4)
C25C C30C C31C 118.3(4)
C25D C30D C29D 116.7(4)
C25D C30D C31D 123.6(4)
C29D C30D C31D 119.7(4)
C25E C30E C29E 117.0(4)
C25E C30E C31E 122.1(4)
C29E C30E C31E 120.9(4)
C44 C31 C30 122.2(4)
C44 C31 C32 123.5(4)
C30 C31 C32 114.2(4)
C44A C31A C32A 121.8(4)
C44A C31A C30A 122.0(4)
C32A C31A C30A 115.9(4)
C44B C31B C32B 123.7(4)
C44B C31B C30B 121.0(4)
C32B C31B C30B 115.4(4)
C44C C31C C32C 123.5(4)
C44C C31C C30C 124.4(4)
C32C C31C C30C 112.2(4)
C44D C31D C30D 123.2(4)
C44D C31D C32D 122.6(4)
C30D C31D C32D 114.2(4)
C44E C31E C30E 121.9(4)
C44E C31E C32E 122.3(4)
C30E C31E C32E 115.8(4)
C37 C32 C33 117.1(4)
C37 C32 C31 122.8(4)
C33 C32 C31 120.1(4)
C33A C32A C37A 117.4(4)
C33A C32A C31A 120.4(4)
C37A C32A C31A 122.2(4)
C37B C32B C33B 117.9(4)
C37B C32B C31B 122.7(4)
C33B C32B C31B 119.4(4)
C33C C32C C37C 118.0(4)
C33C C32C C31C 119.3(4)
C37C C32C C31C 122.7(4)
C37D C32D C33D 118.4(4)
C37D C32D C31D 122.9(4)
C33D C32D C31D 118.6(4)
C37E C32E C33E 116.7(4)
C37E C32E C31E 122.7(4)
C33E C32E C31E 120.5(4)
C34 C33 C32 121.5(4)
C34 C33 H33 119.3
C32 C33 H33 119.3
C34A C33A C32A 121.1(4)
C34A C33A H33A 119.4
C32A C33A H33A 119.4
C34B C33B C32B 120.9(4)
C34B C33B H33B 119.5
C32B C33B H33B 119.5
C32C C33C C34C 121.0(4)
C32C C33C H33C 119.5
C34C C33C H33C 119.5
C34D C33D C32D 120.3(4)
C34D C33D H33D 119.8
C32D C33D H33D 119.8
C34E C33E C32E 120.9(4)
C34E C33E H33E 119.6
C32E C33E H33E 119.6
C33 C34 C35 121.6(5)
C33 C34 H34 119.2
C35 C34 H34 119.2
C33A C34A C35A 122.4(4)
C33A C34A H34A 118.8
C35A C34A H34A 118.8
C33B C34B C35B 121.7(4)
C33B C34B H34B 119.1
C35B C34B H34B 119.1
C35C C34C C33C 121.6(4)
C35C C34C H34C 119.2
C33C C34C H34C 119.2
C33D C34D C35D 122.1(4)
C33D C34D H34D 118.9
C35D C34D H34D 118.9
C33E C34E C35E 122.4(4)
C33E C34E H34E 118.8
C35E C34E H34E 118.8
C36 C35 C34 116.4(5)
C36 C35 Pt2 120.1(4)
C34 C35 Pt2 123.6(4)
C34A C35A C36A 115.1(4)
C34A C35A Pt2A 122.1(3)
C36A C35A Pt2A 122.4(3)
C34B C35B C36B 116.7(4)
C34B C35B Pt2B 119.7(3)
C36B C35B Pt2B 123.5(3)
C34C C35C C36C 117.5(4)
C34C C35C Pt2C 120.0(3)
C36C C35C Pt2C 122.4(3)
C34D C35D C36D 116.6(4)
C34D C35D Pt2D 119.5(3)
C36D C35D Pt2D 123.8(3)
C36E C35E C34E 115.7(4)
C36E C35E Pt2E 123.4(3)
C34E C35E Pt2E 120.5(3)
C35 C36 C37 122.4(5)
C35 C36 H36 118.8
C37 C36 H36 118.8
C37A C36A C35A 122.5(4)
C37A C36A H36A 118.8
C35A C36A H36A 118.8
C37B C36B C35B 121.6(4)
C37B C36B H36B 119.2
C35B C36B H36B 119.2
C35C C36C C37C 121.6(4)
C35C C36C H36C 119.2
C37C C36C H36C 119.2
C37D C36D C35D 121.2(4)
C37D C36D H36D 119.4
C35D C36D H36D 119.4
C37E C36E C35E 122.4(4)
C37E C36E H36E 118.8
C35E C36E H36E 118.8
C36 C37 C32 121.1(5)
C36 C37 H37 119.5
C32 C37 H37 119.5
C36A C37A C32A 120.8(4)
C36A C37A H37A 119.6
C32A C37A H37A 119.6
C32B C37B C36B 121.1(4)
C32B C37B H37B 119.5
C36B C37B H37B 119.5
C32C C37C C36C 120.1(4)
C32C C37C H37C 119.9
C36C C37C H37C 119.9
C32D C37D C36D 121.2(4)
C32D C37D H37D 119.4
C36D C37D H37D 119.4
C36E C37E C32E 121.6(4)
C36E C37E H37E 119.2
C32E C37E H37E 119.2
C43 C38 C39 121.2(6)
C43 C38 H38 119.4
C39 C38 H38 119.4
C43A C38A C39A 119.9(5)
C43A C38A H38A 120.0
C39A C38A H38A 120.0
C39B C38B C43B 121.1(5)
C39B C38B H38B 119.5
C43B C38B H38B 119.5
C39C C38C C43C 121.3(5)
C39C C38C H38C 119.3
C43C C38C H38C 119.3
C43D C38D C39D 120.5(5)
C43D C38D H38D 119.7
C39D C38D H38D 119.7
C39E C38E C43E 121.1(5)
C39E C38E H38E 119.5
C43E C38E H38E 119.5
C40 C39 C38 119.7(7)
C40 C39 H39 120.2
C38 C39 H39 120.2
C40A C39A C38A 120.9(5)
C40A C39A H39A 119.5
C38A C39A H39A 119.5
C40B C39B C38B 119.4(5)
C40B C39B H39B 120.3
C38B C39B H39B 120.3
C38C C39C C40C 120.7(5)
C38C C39C H39C 119.6
C40C C39C H39C 119.6
C40D C39D C38D 120.1(5)
C40D C39D H39D 120.0
C38D C39D H39D 120.0
C40E C39E C38E 120.1(5)
C40E C39E H39E 119.9
C38E C39E H39E 119.9
C39 C40 C41 120.4(7)
C39 C40 H40 119.8
C41 C40 H40 119.8
C39A C40A C41A 119.5(5)
C39A C40A H40A 120.2
C41A C40A H40A 120.2
C39B C40B C41B 120.2(5)
C39B C40B H40B 119.9
C41B C40B H40B 119.9
C41C C40C C39C 119.2(5)
C41C C40C H40C 120.4
C39C C40C H40C 120.4
C41D C40D C39D 120.1(5)
C41D C40D H40D 120.0
C39D C40D H40D 120.0
C41E C40E C39E 119.6(5)
C41E C40E H40E 120.2
C39E C40E H40E 120.2
C40 C41 C42 119.7(7)
C40 C41 H41 120.2
C42 C41 H41 120.2
C40A C41A C42A 120.3(5)
C40A C41A H41A 119.9
C42A C41A H41A 119.9
C40B C41B C42B 120.4(5)
C40B C41B H41B 119.8
C42B C41B H41B 119.8
C40C C41C C42C 120.5(5)
C40C C41C H41C 119.7
C42C C41C H41C 119.7
C40D C41D C42D 120.2(5)
C40D C41D H41D 119.9
C42D C41D H41D 119.9
C40E C41E C42E 120.6(5)
C40E C41E H41E 119.7
C42E C41E H41E 119.7
C43 C42 C41 120.6(6)
C43 C42 H42 119.7
C41 C42 H42 119.7
C41A C42A C43A 120.7(5)
C41A C42A H42A 119.6
C43A C42A H42A 119.6
C43B C42B C41B 120.7(5)
C43B C42B H42B 119.6
C41B C42B H42B 119.6
C41C C42C C43C 121.0(5)
C41C C42C H42C 119.5
C43C C42C H42C 119.5
C41D C42D C43D 120.5(5)
C41D C42D H42D 119.7
C43D C42D H42D 119.7
C41E C42E C43E 121.2(5)
C41E C42E H42E 119.4
C43E C42E H42E 119.4
C38 C43 C42 118.5(5)
C38 C43 C44 122.0(5)
C42 C43 C44 119.6(5)
C38A C43A C42A 118.6(4)
C38A C43A C44A 121.1(4)
C42A C43A C44A 120.4(4)
C42B C43B C38B 118.2(4)
C42B C43B C44B 121.2(4)
C38B C43B C44B 120.5(4)
C38C C43C C42C 117.2(4)
C38C C43C C44C 123.8(4)
C42C C43C C44C 119.0(4)
C38D C43D C42D 118.4(4)
C38D C43D C44D 121.7(4)
C42D C43D C44D 119.8(4)
C42E C43E C38E 117.5(4)
C42E C43E C44E 120.2(4)
C38E C43E C44E 122.1(4)
C31 C44 C43 121.9(5)
C31 C44 C45 121.6(5)
C43 C44 C45 116.5(4)
C31A C44A C43A 121.3(4)
C31A C44A C45A 123.4(4)
C43A C44A C45A 115.2(4)
C31B C44B C45B 122.9(4)
C31B C44B C43B 123.2(4)
C45B C44B C43B 113.9(4)
C31C C44C C43C 125.4(4)
C31C C44C C45C 119.1(4)
C43C C44C C45C 115.5(4)
C31D C44D C43D 122.2(4)
C31D C44D C45D 123.1(4)
C43D C44D C45D 114.6(4)
C31E C44E C45E 122.0(4)
C31E C44E C43E 123.6(4)
C45E C44E C43E 114.4(4)
C50 C45 C46 118.4(5)
C50 C45 C44 120.7(5)
C46 C45 C44 120.9(5)
C50A C45A C46A 118.6(4)
C50A C45A C44A 120.9(4)
C46A C45A C44A 120.6(4)
C50B C45B C46B 117.4(4)
C50B C45B C44B 121.0(4)
C46B C45B C44B 121.5(4)
C46C C45C C50C 118.6(4)
C46C C45C C44C 120.4(4)
C50C C45C C44C 120.9(4)
C50D C45D C46D 117.4(4)
C50D C45D C44D 121.9(4)
C46D C45D C44D 120.6(4)
C50E C45E C46E 118.0(4)
C50E C45E C44E 121.4(4)
C46E C45E C44E 120.6(4)
C47 C46 C45 119.9(6)
C47 C46 H46 120.1
C45 C46 H46 120.1
C47A C46A C45A 120.0(5)
C47A C46A H46A 120.0
C45A C46A H46A 120.0
C47B C46B C45B 121.2(5)
C47B C46B H46B 119.4
C45B C46B H46B 119.4
C45C C46C C47C 119.9(5)
C45C C46C H46C 120.1
C47C C46C H46C 120.1
C47D C46D C45D 120.8(5)
C47D C46D H46D 119.6
C45D C46D H46D 119.6
C47E C46E C45E 120.7(5)
C47E C46E H46E 119.6
C45E C46E H46E 119.6
C48 C47 C46 120.9(6)
C48 C47 H47 119.6
C46 C47 H47 119.6
C48A C47A C46A 120.1(5)
C48A C47A H47A 120.0
C46A C47A H47A 120.0
C48B C47B C46B 120.2(5)
C48B C47B H47B 119.9
C46B C47B H47B 119.9
C48C C47C C46C 120.8(5)
C48C C47C H47C 119.6
C46C C47C H47C 119.6
C46D C47D C48D 120.9(5)
C46D C47D H47D 119.5
C48D C47D H47D 119.5
C48E C47E C46E 120.8(5)
C48E C47E H47E 119.6
C46E C47E H47E 119.6
C49 C48 C47 119.5(6)
C49 C48 H48 120.3
C47 C48 H48 120.3
C49A C48A C47A 120.3(5)
C49A C48A H48A 119.9
C47A C48A H48A 119.9
C49B C48B C47B 119.3(5)
C49B C48B H48B 120.3
C47B C48B H48B 120.3
C47C C48C C49C 120.1(5)
C47C C48C H48C 119.9
C49C C48C H48C 119.9
C49D C48D C47D 119.0(5)
C49D C48D H48D 120.5
C47D C48D H48D 120.5
C47E C48E C49E 119.3(5)
C47E C48E H48E 120.3
C49E C48E H48E 120.3
C48 C49 C50 120.4(7)
C48 C49 H49 119.8
C50 C49 H49 119.8
C48A C49A C50A 119.4(5)
C48A C49A H49A 120.3
C50A C49A H49A 120.3
C50B C49B C48B 120.6(5)
C50B C49B H49B 119.7
C48B C49B H49B 119.7
C48C C49C C50C 119.7(5)
C48C C49C H49C 120.1
C50C C49C H49C 120.1
C48D C49D C50D 120.3(5)
C48D C49D H49D 119.8
C50D C49D H49D 119.8
C48E C49E C50E 120.3(5)
C48E C49E H49E 119.8
C50E C49E H49E 119.8
C45 C50 C49 120.9(6)
C45 C50 H50 119.6
C49 C50 H50 119.6
C45A C50A C49A 121.7(5)
C45A C50A H50A 119.2
C49A C50A H50A 119.2
C49B C50B C45B 121.3(5)
C49B C50B H50B 119.4
C45B C50B H50B 119.4
C49C C50C C45C 120.9(5)
C49C C50C H50C 119.6
C45C C50C H50C 119.6
C49D C50D C45D 121.5(5)
C49D C50D H50D 119.2
C45D C50D H50D 119.2
C49E C50E C45E 120.8(5)
C49E C50E H50E 119.6
C45E C50E H50E 119.6

loop_
_geom_bond_atom_site_label_1
_geom_bond_atom_site_label_2
_geom_bond_distance
Pt1 C27 1.994(5)
Pt1 O1 2.170(4)
Pt1 P1 2.3033(15)
Pt1 P2 2.3127(13)
Pt1A C27A 2.002(5)
Pt1A O1A 2.160(3)
Pt1A P1A 2.2963(16)
Pt1A P2A 2.3051(15)
Pt1B C27B 1.990(4)
Pt1B O1B 2.140(3)
Pt1B P2B 2.3070(12)
Pt1B P1B 2.3094(12)
Pt1C C27C 2.000(4)
Pt1C O1C 2.152(3)
Pt1C P2C 2.2986(13)
Pt1C P1C 2.3000(12)
Pt1D C27D 1.996(4)
Pt1D O1D 2.135(3)
Pt1D P2D 2.2903(12)
Pt1D P1D 2.2918(12)
Pt1E C27E 2.016(4)
Pt1E O1E 2.141(3)
Pt1E P2E 2.2814(13)
Pt1E P1E 2.2889(14)
Pt1' C27E 1.874(6)
Pt1' P1E 2.189(4)
Pt1' O1E 2.359(7)
Pt1' P2E 2.537(6)
Pt1' C26E 2.638(8)
Pt2 C35 2.006(5)
Pt2 O4 2.147(3)
Pt2 P4 2.2916(12)
Pt2 P3 2.2964(14)
Pt2A C35A 1.990(4)
Pt2A O4A 2.151(3)
Pt2A P4A 2.2906(12)
Pt2A P3A 2.3037(12)
Pt2B C35B 2.000(4)
Pt2B O4B 2.158(3)
Pt2B P4B 2.2919(13)
Pt2B P3B 2.2984(12)
Pt2C C35C 2.008(4)
Pt2C O4C 2.137(3)
Pt2C P4C 2.3022(13)
Pt2C P3C 2.3114(12)
Pt2D C35D 2.004(4)
Pt2D O4D 2.150(3)
Pt2D P4D 2.2938(13)
Pt2D P3D 2.2949(12)
Pt2E C35E 2.008(4)
Pt2E O4E 2.141(3)
Pt2E P4E 2.2915(12)
Pt2E P3E 2.2966(12)
P1A C3A 1.810(7)
P1A C5A 1.823(8)
P1A C1A 1.833(6)
P1B C1B 1.808(5)
P1B C3B 1.817(5)
P1B C5B 1.822(5)
P1C C3C 1.814(5)
P1C C5C 1.819(5)
P1C C1C 1.825(5)
P1D C1D 1.815(5)
P1D C3D 1.816(5)
P1D C5D 1.829(5)
P2 C11 1.808(5)
P2 C7 1.826(5)
P2 C9 1.833(5)
P2A C7A 1.789(7)
P2A C9A 1.821(5)
P2A C11A 1.858(6)
P2B C7B 1.818(5)
P2B C11B 1.835(5)
P2B C9B 1.835(5)
P2C C11C 1.812(6)
P2C C7C 1.829(5)
P2C C9C 1.841(6)
P2D C7D 1.810(5)
P2D C11D 1.816(5)
P2D C9D 1.826(5)
P2E C9E 1.808(5)
P2E C11E 1.816(5)
P2E C7E 1.824(5)
P3 C13 1.794(8)
P3 C15 1.825(6)
P3 C17 1.839(6)
P3A C13A 1.819(6)
P3A C15A 1.820(5)
P3A C17A 1.825(5)
P3B C15B 1.817(5)
P3B C13B 1.822(5)
P3B C17B 1.828(5)
P3C C15C 1.821(5)
P3C C17C 1.827(5)
P3C C13C 1.830(5)
P3D C13D 1.810(5)
P3D C15D 1.817(5)
P3D C17D 1.830(5)
P3E C13E 1.816(5)
P3E C15E 1.820(5)
P3E C17E 1.821(5)
P4 C23 1.810(5)
P4 C19 1.810(5)
P4 C21 1.823(5)
P4A C23A 1.817(5)
P4A C19A 1.820(5)
P4A C21A 1.824(5)
P4B C21B 1.809(6)
P4B C23B 1.825(5)
P4B C19B 1.844(7)
P4D C23D 1.815(5)
P4D C19D 1.825(6)
P4D C21D 1.833(6)
P4E C23E 1.806(5)
P4E C19E 1.818(5)
P4E C21E 1.822(4)
O1 N1 1.227(7)
O1B N1B 1.305(5)
O1C N1C 1.301(5)
O1D N1D 1.296(5)
O1E N1E 1.300(6)
O2 N1 1.208(7)
O2B N1B 1.231(5)
O2C N1C 1.218(5)
O2D N1D 1.214(6)
O2E N1E 1.228(6)
O3 N1 1.300(8)
N1A O2A 1.225(6)
N1A O3A' 1.231(12)
N1A O3A 1.247(10)
N1A O1A 1.265(6)
O3B N1B 1.220(5)
O3C N1C 1.237(5)
O3D N1D 1.224(6)
O3E N1E 1.233(6)
O4 N2 1.300(5)
O4A N2A 1.294(5)
O4B N2B 1.306(5)
O4C N2C 1.298(5)
O4D N2D 1.295(5)
O4E N2E 1.306(5)
O5 N2 1.230(5)
O5A N2A 1.239(5)
O5B N2B 1.209(5)
O5C N2C 1.231(5)
O5D N2D 1.222(5)
O5E N2E 1.231(6)
O6 N2 1.221(6)
O6A N2A 1.232(5)
O6B N2B 1.227(5)
O6C N2C 1.221(5)
O6D N2D 1.225(6)
O6E N2E 1.225(5)
C1 C2 1.536(8)
C1 P1 1.820(6)
C1 H1A 0.99
C1 H1B 0.99
C1A C2A 1.535(9)
C1A H1A1 0.99
C1A H1A2 0.99
C1B C2B 1.520(7)
C1B H1B1 0.99
C1B H1B2 0.99
C1C C2C 1.522(7)
C1C H1C1 0.99
C1C H1C2 0.99
C1D C2D 1.536(7)
C1D H1D1 0.99
C1D H1D2 0.99
C1E C2E 1.507(8)
C1E P1E 1.805(6)
C1E H1E1 0.99
C1E H1E2 0.99
C2 H2A 0.98
C2 H2B 0.98
C2 H2C 0.98
C2A H2A1 0.98
C2A H2A2 0.98
C2A H2A3 0.98
C2B H2B1 0.98
C2B H2B2 0.98
C2B H2B3 0.98
C2C H2C1 0.98
C2C H2C2 0.98
C2C H2C3 0.98
C2D H2D1 0.98
C2D H2D2 0.98
C2D H2D3 0.98
C2E H2E1 0.98
C2E H2E2 0.98
C2E H2E3 0.98
C3 C4 1.508(9)
C3 P1 1.859(6)
C3 H3A 0.99
C3 H3B 0.99
C3A C4A 1.551(12)
C3A H3A1 0.99
C3A H3A2 0.99
C3B C4B 1.520(7)
C3B H3B1 0.99
C3B H3B2 0.99
C3C C4C 1.527(7)
C3C H3C1 0.99
C3C H3C2 0.99
C3D C4D 1.525(8)
C3D H3D1 0.99
C3D H3D2 0.99
P1E C3E 1.820(6)
P1E C5E 1.838(6)
C3E C4E' 1.521(17)
C3E C4E 1.525(14)
C3E H3E1 0.99
C3E H3E2 0.99
C4E H4E1 0.98
C4E H4E2 0.98
C4E H4E3 0.98
C4E' H4E4 0.98
C4E' H4E5 0.98
C4E' H4E6 0.98
C4 H4A 0.98
C4 H4B 0.98
C4 H4C 0.98
C4A H4A1 0.98
C4A H4A2 0.98
C4A H4A3 0.98
C4B H4B1 0.98
C4B H4B2 0.98
C4B H4B3 0.98
C4C H4C1 0.98
C4C H4C2 0.98
C4C H4C3 0.98
C4D H4D1 0.98
C4D H4D2 0.98
C4D H4D3 0.98
C5A C6A 1.485(10)
C5A H5A1 0.99
C5A H5A2 0.99
C5B C6B 1.533(7)
C5B H5B1 0.99
C5B H5B2 0.99
C5C C6C 1.539(8)
C5C H5C1 0.99
C5C H5C2 0.99
C5D C6D 1.521(7)
C5D H5D1 0.99
C5D H5D2 0.99
C5E C6E 1.546(8)
C5E H5E1 0.99
C5E H5E2 0.99
P1 C5 1.803(7)
C5 C6 1.491(11)
C5 C6' 1.556(14)
C5 H5A 0.99
C5 H5B 0.99
C6 H6A 0.98
C6 H6B 0.98
C6 H6C 0.98
C6' H6'1 0.98
C6' H6'2 0.98
C6' H6'3 0.98
C6A H6A1 0.98
C6A H6A2 0.98
C6A H6A3 0.98
C6B H6B1 0.98
C6B H6B2 0.98
C6B H6B3 0.98
C6C H6C1 0.98
C6C H6C2 0.98
C6C H6C3 0.98
C6D H6D1 0.98
C6D H6D2 0.98
C6D H6D3 0.98
C6E H6E1 0.98
C6E H6E2 0.98
C6E H6E3 0.98
C7 C8 1.523(7)
C7 H7A 0.99
C7 H7B 0.99
C7A C8A 1.417(11)
C7A H7A1 0.99
C7A H7A2 0.99
C7B C8B 1.523(7)
C7B H7B1 0.99
C7B H7B2 0.99
C7C C8C 1.521(7)
C7C H7C1 0.99
C7C H7C2 0.99
C7D C8D 1.529(7)
C7D H7D1 0.99
C7D H7D2 0.99
C7E C8E 1.529(7)
C7E H7E1 0.99
C7E H7E2 0.99
C8 H8A 0.98
C8 H8B 0.98
C8 H8C 0.98
C8A H8A1 0.98
C8A H8A2 0.98
C8A H8A3 0.98
C8B H8B1 0.98
C8B H8B2 0.98
C8B H8B3 0.98
C8C H8C1 0.98
C8C H8C2 0.98
C8C H8C3 0.98
C8D H8D1 0.98
C8D H8D2 0.98
C8D H8D3 0.98
C8E H8E1 0.98
C8E H8E2 0.98
C8E H8E3 0.98
C9 C10 1.512(7)
C9 H9A 0.99
C9 H9B 0.99
C9A C10A 1.525(8)
C9A H9A1 0.99
C9A H9A2 0.99
C9B C10B 1.519(7)
C9B H9B1 0.99
C9B H9B2 0.99
C9C C10C 1.508(9)
C9C H9C1 0.99
C9C H9C2 0.99
C9D C10D 1.514(7)
C9D H9D1 0.99
C9D H9D2 0.99
C9E C10E 1.528(7)
C9E H9E1 0.99
C9E H9E2 0.99
C10 H10A 0.98
C10 H10B 0.98
C10 H10C 0.98
C10A H10D 0.98
C10A H10E 0.98
C10A H10F 0.98
C10B H10G 0.98
C10B H10H 0.98
C10B H10I 0.98
C10C H10J 0.98
C10C H10K 0.98
C10C H10L 0.98
C10D H10M 0.98
C10D H10N 0.98
C10D H10O 0.98
C10E H10P 0.98
C10E H10Q 0.98
C10E H10R 0.98
C11 C12 1.525(7)
C11 H11A 0.99
C11 H11B 0.99
C11A C12A 1.511(10)
C11A H11C 0.99
C11A H11D 0.99
C11B C12B 1.527(7)
C11B H11E 0.99
C11B H11F 0.99
C11C C12C 1.496(10)
C11C H11G 0.99
C11C H11H 0.99
C11D C12D 1.524(7)
C11D H11I 0.99
C11D H11J 0.99
C11E C12E 1.527(7)
C11E H11K 0.99
C11E H11L 0.99
C12 H12A 0.98
C12 H12B 0.98
C12 H12C 0.98
C12A H12D 0.98
C12A H12E 0.98
C12A H12F 0.98
C12B H12G 0.98
C12B H12H 0.98
C12B H12I 0.98
C12C H12J 0.98
C12C H12K 0.98
C12C H12L 0.98
C12D H12M 0.98
C12D H12N 0.98
C12D H12O 0.98
C12E H12P 0.98
C12E H12Q 0.98
C12E H12R 0.98
C13 C14 1.512(10)
C13 H13A 0.99
C13 H13B 0.99
C13A C14A 1.527(8)
C13A H13C 0.99
C13A H13D 0.99
C13B C14B 1.519(8)
C13B H13E 0.99
C13B H13F 0.99
C13C C14C 1.524(7)
C13C H13G 0.99
C13C H13H 0.99
C13D C14D 1.509(8)
C13D H13I 0.99
C13D H13J 0.99
C13E C14E 1.522(8)
C13E H13K 0.99
C13E H13L 0.99
C14 H14A 0.98
C14 H14B 0.98
C14 H14C 0.98
C14A H14D 0.98
C14A H14E 0.98
C14A H14F 0.98
C14B H14G 0.98
C14B H14H 0.98
C14B H14I 0.98
C14C H14J 0.98
C14C H14K 0.98
C14C H14L 0.98
C14D H14M 0.98
C14D H14N 0.98
C14D H14O 0.98
C14E H14P 0.98
C14E H14Q 0.98
C14E H14R 0.98
C15 C16 1.535(9)
C15 H15A 0.99
C15 H15B 0.99
C15A C16A 1.523(7)
C15A H15C 0.99
C15A H15D 0.99
C15B C16B 1.535(6)
C15B H15E 0.99
C15B H15F 0.99
C15C C16C 1.534(8)
C15C H15G 0.99
C15C H15H 0.99
C15D C16D 1.528(7)
C15D H15I 0.99
C15D H15J 0.99
C15E C16E 1.515(8)
C15E H15K 0.99
C15E H15L 0.99
C16 H16A 0.98
C16 H16B 0.98
C16 H16C 0.98
C16A H16D 0.98
C16A H16E 0.98
C16A H16F 0.98
C16B H16G 0.98
C16B H16H 0.98
C16B H16I 0.98
C16C H16J 0.98
C16C H16K 0.98
C16C H16L 0.98
C16D H16M 0.98
C16D H16N 0.98
C16D H16O 0.98
C16E H16P 0.98
C16E H16Q 0.98
C16E H16R 0.98
C17 C18 1.502(9)
C17 H17A 0.99
C17 H17B 0.99
C17A C18A 1.509(8)
C17A H17C 0.99
C17A H17D 0.99
C17B C18B 1.515(8)
C17B H17E 0.99
C17B H17F 0.99
C17C C18C 1.534(7)
C17C H17G 0.99
C17C H17H 0.99
C17D C18D 1.515(8)
C17D H17I 0.99
C17D H17J 0.99
C17E C18E 1.522(7)
C17E H17K 0.99
C17E H17L 0.99
C18 H18A 0.98
C18 H18B 0.98
C18 H18C 0.98
C18A H18D 0.98
C18A H18E 0.98
C18A H18F 0.98
C18B H18G 0.98
C18B H18H 0.98
C18B H18I 0.98
C18C H18J 0.98
C18C H18K 0.98
C18C H18L 0.98
C18D H18M 0.98
C18D H18N 0.98
C18D H18O 0.98
C18E H18P 0.98
C18E H18Q 0.98
C18E H18R 0.98
C19 C20 1.523(7)
C19 H19A 0.99
C19 H19B 0.99
C19A C20A 1.516(7)
C19A H19C 0.99
C19A H19D 0.99
C19B C20B 1.518(10)
C19B H19E 0.99
C19B H19F 0.99
C19C C20C 1.487(11)
C19C P4C 1.812(7)
C19C H19G 0.99
C19C H19H 0.99
C19D C20D 1.517(9)
C19D H19I 0.99
C19D H19J 0.99
C19E C20E 1.515(7)
C19E H19K 0.99
C19E H19L 0.99
C20 H20A 0.98
C20 H20B 0.98
C20 H20C 0.98
C20A H20D 0.98
C20A H20E 0.98
C20A H20F 0.98
C20B H20G 0.98
C20B H20H 0.98
C20B H20I 0.98
C20C H20J 0.98
C20C H20K 0.98
C20C H20L 0.98
C20D H20M 0.98
C20D H20N 0.98
C20D H20O 0.98
C20E H20P 0.98
C20E H20Q 0.98
C20E H20R 0.98
C21 C22 1.522(8)
C21 H21A 0.99
C21 H21B 0.99
C21A C22A 1.531(7)
C21A H21C 0.99
C21A H21D 0.99
C21B C22B 1.512(11)
C21B H21E 0.99
C21B H21F 0.99
P4C C23C 1.802(5)
P4C C21C 1.845(9)
P4C C21' 1.889(12)
C21C C22C 1.510(12)
C21C H21G 0.99
C21C H21H 0.99
C22C H22J 0.98
C22C H22K 0.98
C22C H22L 0.98
C21' C22' 1.507(13)
C21' H21I 0.99
C21' H21J 0.99
C22' H22M 0.98
C22' H22N 0.98
C22' H22O 0.98
C21D C22D 1.525(8)
C21D H21K 0.99
C21D H21L 0.99
C21E C22E 1.534(6)
C21E H21M 0.99
C21E H21N 0.99
C22 H22A 0.98
C22 H22B 0.98
C22 H22C 0.98
C22A H22D 0.98
C22A H22E 0.98
C22A H22F 0.98
C22B H22G 0.98
C22B H22H 0.98
C22B H22I 0.98
C22D H22P 0.98
C22D H22Q 0.98
C22D H22R 0.98
C22E H22S 0.98
C22E H22T 0.98
C22E H22U 0.98
C23 C24 1.525(7)
C23 H23A 0.99
C23 H23B 0.99
C23A C24A 1.534(6)
C23A H23C 0.99
C23A H23D 0.99
C23B C24B 1.532(8)
C23B H23E 0.99
C23B H23F 0.99
C23C C24C 1.527(7)
C23C H23G 0.99
C23C H23H 0.99
C23D C24D 1.522(8)
C23D H23I 0.99
C23D H23J 0.99
C23E C24E 1.528(7)
C23E H23K 0.99
C23E H23L 0.99
C24 H24A 0.98
C24 H24B 0.98
C24 H24C 0.98
C24A H24D 0.98
C24A H24E 0.98
C24A H24F 0.98
C24B H24G 0.98
C24B H24H 0.98
C24B H24I 0.98
C24C H24J 0.98
C24C H24K 0.98
C24C H24L 0.98
C24D H24M 0.98
C24D H24N 0.98
C24D H24O 0.98
C24E H24P 0.98
C24E H24Q 0.98
C24E H24R 0.98
C25 C26 1.369(6)
C25 C30 1.392(6)
C25 H25 0.95
C25A C26A 1.385(6)
C25A C30A 1.387(6)
C25A H25A 0.95
C25B C26B 1.377(6)
C25B C30B 1.404(6)
C25B H25B 0.95
C25C C26C 1.374(6)
C25C C30C 1.401(6)
C25C H25C 0.95
C25D C26D 1.381(6)
C25D C30D 1.391(6)
C25D H25D 0.95
C25E C30E 1.388(6)
C25E C26E 1.396(6)
C25E H25E 0.95
C26 C27 1.402(6)
C26 H26 0.95
C26A C27A 1.388(6)
C26A H26A 0.95
C26B C27B 1.401(6)
C26B H26B 0.95
C26C C27C 1.394(6)
C26C H26C 0.95
C26D C27D 1.409(6)
C26D H26D 0.95
C26E C27E 1.383(6)
C26E H26E 0.95
C27 C28 1.391(6)
C27A C28A 1.385(6)
C27B C28B 1.397(6)
C27C C28C 1.396(6)
C27D C28D 1.390(6)
C27E C28E 1.394(6)
C28 C29 1.385(6)
C28 H28 0.95
C28A C29A 1.403(6)
C28A H28A 0.95
C28B C29B 1.390(6)
C28B H28B 0.95
C28C C29C 1.393(6)
C28C H28C 0.95
C28D C29D 1.380(6)
C28D H28D 0.95
C28E C29E 1.387(6)
C28E H28E 0.95
C29 C30 1.391(6)
C29 H29 0.95
C29A C30A 1.385(6)
C29A H29A 0.95
C29B C30B 1.383(6)
C29B H29B 0.95
C29C C30C 1.389(6)
C29C H29C 0.95
C29D C30D 1.401(6)
C29D H29D 0.95
C29E C30E 1.395(6)
C29E H29E 0.95
C30 C31 1.490(6)
C30A C31A 1.493(6)
C30B C31B 1.501(6)
C30C C31C 1.502(6)
C30D C31D 1.480(6)
C30E C31E 1.494(6)
C31 C44 1.352(7)
C31 C32 1.495(6)
C31A C44A 1.352(6)
C31A C32A 1.490(6)
C31B C44B 1.359(6)
C31B C32B 1.486(6)
C31C C44C 1.354(6)
C31C C32C 1.491(6)
C31D C44D 1.355(6)
C31D C32D 1.501(6)
C31E C44E 1.362(6)
C31E C32E 1.496(6)
C32 C37 1.392(6)
C32 C33 1.393(7)
C32A C33A 1.390(6)
C32A C37A 1.395(6)
C32B C37B 1.387(6)
C32B C33B 1.394(6)
C32C C33C 1.389(6)
C32C C37C 1.395(6)
C32D C37D 1.375(6)
C32D C33D 1.391(6)
C32E C37E 1.393(6)
C32E C33E 1.396(6)
C33 C34 1.387(6)
C33 H33 0.95
C33A C34A 1.380(6)
C33A H33A 0.95
C33B C34B 1.386(6)
C33B H33B 0.95
C33C C34C 1.390(6)
C33C H33C 0.95
C33D C34D 1.387(6)
C33D H33D 0.95
C33E C34E 1.391(6)
C33E H33E 0.95
C34 C35 1.399(6)
C34 H34 0.95
C34A C35A 1.404(6)
C34A H34A 0.95
C34B C35B 1.397(6)
C34B H34B 0.95
C34C C35C 1.382(6)
C34C H34C 0.95
C34D C35D 1.392(6)
C34D H34D 0.95
C34E C35E 1.399(6)
C34E H34E 0.95
C35 C36 1.385(7)
C35A C36A 1.405(6)
C35B C36B 1.398(6)
C35C C36C 1.389(6)
C35D C36D 1.402(6)
C35E C36E 1.387(6)
C36 C37 1.388(7)
C36 H36 0.95
C36A C37A 1.381(6)
C36A H36A 0.95
C36B C37B 1.389(6)
C36B H36B 0.95
C36C C37C 1.403(6)
C36C H36C 0.95
C36D C37D 1.389(6)
C36D H36D 0.95
C36E C37E 1.384(6)
C36E H36E 0.95
C37 H37 0.95
C37A H37A 0.95
C37B H37B 0.95
C37C H37C 0.95
C37D H37D 0.95
C37E H37E 0.95
C38 C43 1.381(8)
C38 C39 1.391(8)
C38 H38 0.95
C38A C43A 1.387(7)
C38A C39A 1.394(7)
C38A H38A 0.95
C38B C39B 1.389(7)
C38B C43B 1.399(6)
C38B H38B 0.95
C38C C39C 1.373(7)
C38C C43C 1.392(6)
C38C H38C 0.95
C38D C43D 1.391(6)
C38D C39D 1.393(7)
C38D H38D 0.95
C38E C39E 1.383(7)
C38E C43E 1.395(6)
C38E H38E 0.95
C39 C40 1.375(10)
C39 H39 0.95
C39A C40A 1.369(8)
C39A H39A 0.95
C39B C40B 1.377(7)
C39B H39B 0.95
C39C C40C 1.379(7)
C39C H39C 0.95
C39D C40D 1.377(7)
C39D H39D 0.95
C39E C40E 1.383(8)
C39E H39E 0.95
C40 C41 1.376(10)
C40 H40 0.95
C40A C41A 1.379(8)
C40A H40A 0.95
C40B C41B 1.378(8)
C40B H40B 0.95
C40C C41C 1.370(7)
C40C H40C 0.95
C40D C41D 1.374(7)
C40D H40D 0.95
C40E C41E 1.364(8)
C40E H40E 0.95
C41 C42 1.400(9)
C41 H41 0.95
C41A C42A 1.381(7)
C41A H41A 0.95
C41B C42B 1.384(7)
C41B H41B 0.95
C41C C42C 1.386(7)
C41C H41C 0.95
C41D C42D 1.389(7)
C41D H41D 0.95
C41E C42E 1.382(7)
C41E H41E 0.95
C42 C43 1.389(7)
C42 H42 0.95
C42A C43A 1.396(7)
C42A H42A 0.95
C42B C43B 1.383(6)
C42B H42B 0.95
C42C C43C 1.398(6)
C42C H42C 0.95
C42D C43D 1.397(6)
C42D H42D 0.95
C42E C43E 1.392(7)
C42E H42E 0.95
C43 C44 1.493(7)
C43A C44A 1.499(6)
C43B C44B 1.497(6)
C43C C44C 1.486(6)
C43D C44D 1.493(6)
C43E C44E 1.495(6)
C44 C45 1.497(7)
C44A C45A 1.501(6)
C44B C45B 1.495(6)
C44C C45C 1.509(6)
C44D C45D 1.495(6)
C44E C45E 1.491(6)
C45 C50 1.379(8)
C45 C46 1.391(7)
C45A C50A 1.370(7)
C45A C46A 1.397(7)
C45B C50B 1.396(6)
C45B C46B 1.399(6)
C45C C46C 1.389(6)
C45C C50C 1.393(6)
C45D C50D 1.393(6)
C45D C46D 1.399(7)
C45E C50E 1.388(6)
C45E C46E 1.391(7)
C46 C47 1.386(8)
C46 H46 0.95
C46A C47A 1.389(7)
C46A H46A 0.95
C46B C47B 1.389(7)
C46B H46B 0.95
C46C C47C 1.392(7)
C46C H46C 0.95
C46D C47D 1.372(7)
C46D H46D 0.95
C46E C47E 1.377(7)
C46E H46E 0.95
C47 C48 1.368(10)
C47 H47 0.95
C47A C48A 1.382(7)
C47A H47A 0.95
C47B C48B 1.382(7)
C47B H47B 0.95
C47C C48C 1.364(7)
C47C H47C 0.95
C47D C48D 1.385(8)
C47D H47D 0.95
C47E C48E 1.373(8)
C47E H47E 0.95
C48 C49 1.365(10)
C48 H48 0.95
C48A C49A 1.368(7)
C48A H48A 0.95
C48B C49B 1.382(7)
C48B H48B 0.95
C48C C49C 1.379(7)
C48C H48C 0.95
C48D C49D 1.375(8)
C48D H48D 0.95
C48E C49E 1.375(8)
C48E H48E 0.95
C49 C50 1.384(8)
C49 H49 0.95
C49A C50A 1.388(7)
C49A H49A 0.95
C49B C50B 1.379(7)
C49B H49B 0.95
C49C C50C 1.383(7)
C49C H49C 0.95
C49D C50D 1.380(7)
C49D H49D 0.95
C49E C50E 1.386(7)
C49E H49E 0.95
C50 H50 0.95
C50A H50A 0.95
C50B H50B 0.95
C50C H50C 0.95
C50D H50D 0.95
C50E H50E 0.95

loop_
_geom_torsion_atom_site_label_1
_geom_torsion_atom_site_label_2
_geom_torsion_atom_site_label_3
_geom_torsion_atom_site_label_4
_geom_torsion
O2A N1A O1A Pt1A 176.9(4)
O3A' N1A O1A Pt1A 19.8(14)
O3A N1A O1A Pt1A -21.9(12)
Pt1 O1 N1 O2 -179.9(5)
Pt1 O1 N1 O3 -1.4(8)
Pt1B O1B N1B O3B 168.1(3)
Pt1B O1B N1B O2B -12.0(5)
Pt1C O1C N1C O2C -5.7(5)
Pt1C O1C N1C O3C 175.0(3)
Pt1D O1D N1D O2D 1.6(6)
Pt1D O1D N1D O3D -176.1(4)
Pt1E O1E N1E O2E 177.7(4)
Pt1' O1E N1E O2E -177.7(4)
Pt1E O1E N1E O3E -1.5(6)
Pt1' O1E N1E O3E 3.1(7)
Pt2 O4 N2 O6 -2.6(6)
Pt2 O4 N2 O5 177.1(4)
Pt2A O4A N2A O6A 6.6(5)
Pt2A O4A N2A O5A -173.1(3)
Pt2B O4B N2B O5B -3.8(6)
Pt2B O4B N2B O6B 176.0(4)
Pt2C O4C N2C O6C 177.4(3)
Pt2C O4C N2C O5C -1.5(5)
Pt2D O4D N2D O5D -175.7(3)
Pt2D O4D N2D O6D 5.4(6)
Pt2E O4E N2E O6E -176.2(3)
Pt2E O4E N2E O5E 2.7(6)
C3A P1A C1A C2A -45.3(7)
C5A P1A C1A C2A 64.9(7)
Pt1A P1A C1A C2A -171.1(5)
C3B P1B C1B C2B 176.4(4)
C5B P1B C1B C2B 66.7(5)
Pt1B P1B C1B C2B -57.2(4)
C3C P1C C1C C2C -55.8(5)
C5C P1C C1C C2C 54.4(5)
Pt1C P1C C1C C2C 179.4(4)
C3D P1D C1D C2D -49.8(6)
C5D P1D C1D C2D 60.5(6)
Pt1D P1D C1D C2D -172.3(5)
C5A P1A C3A C4A -169.8(6)
C1A P1A C3A C4A -61.5(6)
Pt1A P1A C3A C4A 63.7(6)
C1B P1B C3B C4B -172.3(4)
C5B P1B C3B C4B -61.6(4)
Pt1B P1B C3B C4B 66.8(4)
C5C P1C C3C C4C -173.1(4)
C1C P1C C3C C4C -62.6(4)
Pt1C P1C C3C C4C 65.1(4)
C1D P1D C3D C4D -70.7(5)
C5D P1D C3D C4D 178.3(5)
Pt1D P1D C3D C4D 57.5(5)
C2E C1E P1E C3E -53.5(7)
C2E C1E P1E C5E 56.4(6)
C2E C1E P1E Pt1' -165.4(6)
C2E C1E P1E Pt1E 179.8(5)
C1E P1E C3E C4E' -85.(3)
C5E P1E C3E C4E' 165.(3)
Pt1' P1E C3E C4E' 32.(3)
C1E P1E C3E C4E -66.3(18)
C5E P1E C3E C4E -176.1(18)
Pt1E P1E C3E C4E 63.9(18)
C3A P1A C5A C6A -67.8(7)
C1A P1A C5A C6A -177.4(7)
Pt1A P1A C5A C6A 59.0(7)
C1B P1B C5B C6B 54.5(5)
C3B P1B C5B C6B -54.0(5)
Pt1B P1B C5B C6B 175.5(4)
C3C P1C C5C C6C 176.2(4)
C1C P1C C5C C6C 65.0(5)
Pt1C P1C C5C C6C -62.4(4)
C1D P1D C5D C6D 68.4(5)
C3D P1D C5D C6D 179.6(4)
Pt1D P1D C5D C6D -62.1(5)
C1E P1E C5E C6E 69.9(5)
C3E P1E C5E C6E -178.9(5)
Pt1' P1E C5E C6E -60.6(6)
Pt1E P1E C5E C6E -58.0(5)
C2 C1 P1 C5 53.5(7)
C2 C1 P1 C3 -53.5(7)
C2 C1 P1 Pt1 -173.7(6)
C4 C3 P1 C5 -179.1(6)
C4 C3 P1 C1 -69.4(6)
C4 C3 P1 Pt1 53.3(5)
C1 P1 C5 C6 67.3(8)
C3 P1 C5 C6 175.4(8)
Pt1 P1 C5 C6 -62.7(9)
C1 P1 C5 C6' 102.0(11)
C3 P1 C5 C6' -149.9(11)
Pt1 P1 C5 C6' -28.0(12)
C11 P2 C7 C8 -171.6(4)
C9 P2 C7 C8 -62.2(4)
Pt1 P2 C7 C8 64.4(4)
C9A P2A C7A C8A -82.5(7)
C11A P2A C7A C8A 172.0(6)
Pt1A P2A C7A C8A 54.5(7)
C11B P2B C7B C8B 172.2(4)
C9B P2B C7B C8B 64.1(4)
Pt1B P2B C7B C8B -56.5(4)
C11C P2C C7C C8C -52.4(5)
C9C P2C C7C C8C 57.7(5)
Pt1C P2C C7C C8C -177.7(4)
C11D P2D C7D C8D 62.8(5)
C9D P2D C7D C8D 173.3(4)
Pt1D P2D C7D C8D -62.0(5)
C9E P2E C7E C8E 171.2(4)
C11E P2E C7E C8E 60.5(4)
Pt1E P2E C7E C8E -64.4(4)
Pt1' P2E C7E C8E -75.9(4)
C11 P2 C9 C10 64.6(5)
C7 P2 C9 C10 -45.2(5)
Pt1 P2 C9 C10 -171.7(4)
C7A P2A C9A C10A 58.3(6)
C11A P2A C9A C10A 164.6(5)
Pt1A P2A C9A C10A -76.3(5)
C7B P2B C9B C10B 38.7(4)
C11B P2B C9B C10B -70.6(4)
Pt1B P2B C9B C10B 162.4(3)
C11C P2C C9C C10C 177.3(4)
C7C P2C C9C C10C 66.6(5)
Pt1C P2C C9C C10C -58.6(5)
C7D P2D C9D C10D 179.8(4)
C11D P2D C9D C10D -69.2(5)
Pt1D P2D C9D C10D 53.3(5)
C11E P2E C9E C10E -66.5(4)
C7E P2E C9E C10E -176.6(3)
Pt1E P2E C9E C10E 58.0(4)
Pt1' P2E C9E C10E 56.0(4)
C7 P2 C11 C12 -67.4(5)
C9 P2 C11 C12 -178.2(4)
Pt1 P2 C11 C12 57.3(4)
C7A P2A C11A C12A -179.2(5)
C9A P2A C11A C12A 71.8(5)
Pt1A P2A C11A C12A -55.9(5)
C7B P2B C11B C12B 42.6(4)
C9B P2B C11B C12B 152.3(4)
Pt1B P2B C11B C12B -86.5(4)
C7C P2C C11C C12C -64.8(5)
C9C P2C C11C C12C -174.8(5)
Pt1C P2C C11C C12C 61.1(5)
C7D P2D C11D C12D 52.7(6)
C9D P2D C11D C12D -55.9(5)
Pt1D P2D C11D C12D -179.6(4)
C9E P2E C11E C12E -49.8(4)
C7E P2E C11E C12E 61.2(4)
Pt1E P2E C11E C12E -173.5(3)
Pt1' P2E C11E C12E -160.2(4)
C15 P3 C13 C14 58.4(6)
C17 P3 C13 C14 169.1(5)
Pt2 P3 C13 C14 -67.7(6)
C15A P3A C13A C14A 70.3(4)
C17A P3A C13A C14A -179.4(4)
Pt2A P3A C13A C14A -52.8(4)
C15B P3B C13B C14B 61.6(4)
C17B P3B C13B C14B 172.6(4)
Pt2B P3B C13B C14B -65.2(4)
C15C P3C C13C C14C 61.3(5)
C17C P3C C13C C14C -46.8(5)
Pt2C P3C C13C C14C -173.0(4)
C15D P3D C13D C14D -59.3(5)
C17D P3D C13D C14D -167.9(4)
Pt2D P3D C13D C14D 64.0(5)
C15E P3E C13E C14E -174.7(4)
C17E P3E C13E C14E -63.7(5)
Pt2E P3E C13E C14E 64.8(4)
C13 P3 C15 C16 56.3(7)
C17 P3 C15 C16 -53.8(7)
Pt2 P3 C15 C16 -174.1(6)
C13A P3A C15A C16A 59.2(5)
C17A P3A C15A C16A -49.7(5)
Pt2A P3A C15A C16A -175.5(4)
C13B P3B C15B C16B 55.7(4)
C17B P3B C15B C16B -53.6(4)
Pt2B P3B C15B C16B 179.8(3)
C17C P3C C15C C16C 177.1(4)
C13C P3C C15C C16C 67.6(5)
Pt2C P3C C15C C16C -59.0(4)
C13D P3D C15D C16D -51.4(5)
C17D P3D C15D C16D 56.6(5)
Pt2D P3D C15D C16D -176.0(4)
C13E P3E C15E C16E 179.3(4)
C17E P3E C15E C16E 68.6(5)
Pt2E P3E C15E C16E -60.7(5)
C13 P3 C17 C18 -172.3(5)
C15 P3 C17 C18 -61.0(5)
Pt2 P3 C17 C18 60.2(5)
C13A P3A C17A C18A -172.9(4)
C15A P3A C17A C18A -62.2(5)
Pt2A P3A C17A C18A 61.0(5)
C15B P3B C17B C18B -63.4(5)
C13B P3B C17B C18B -174.7(4)
Pt2B P3B C17B C18B 64.5(4)
C15C P3C C17C C18C -175.1(4)
C13C P3C C17C C18C -64.8(4)
Pt2C P3C C17C C18C 61.7(4)
C13D P3D C17D C18D -67.4(5)
C15D P3D C17D C18D -176.8(4)
Pt2D P3D C17D C18D 58.8(4)
C13E P3E C17E C18E -50.7(5)
C15E P3E C17E C18E 58.6(5)
Pt2E P3E C17E C18E -175.4(3)
C23 P4 C19 C20 -65.7(4)
C21 P4 C19 C20 -176.3(4)
Pt2 P4 C19 C20 60.3(4)
C23A P4A C19A C20A -70.4(4)
C21A P4A C19A C20A 177.7(4)
Pt2A P4A C19A C20A 52.9(4)
C21B P4B C19B C20B -177.8(5)
C23B P4B C19B C20B 71.2(5)
Pt2B P4B C19B C20B -52.4(5)
C23D P4D C19D C20D -177.6(5)
C21D P4D C19D C20D -67.2(6)
Pt2D P4D C19D C20D 54.4(6)
C23E P4E C19E C20E 179.5(4)
C21E P4E C19E C20E -69.0(4)
Pt2E P4E C19E C20E 56.6(4)
C23 P4 C21 C22 67.5(5)
C19 P4 C21 C22 178.7(4)
Pt2 P4 C21 C22 -56.0(5)
C23A P4A C21A C22A 64.3(4)
C19A P4A C21A C22A 176.6(4)
Pt2A P4A C21A C22A -61.3(4)
C23B P4B C21B C22B -63.8(5)
C19B P4B C21B C22B -175.0(5)
Pt2B P4B C21B C22B 61.4(5)
C20C C19C P4C C23C -63.0(6)
C20C C19C P4C C21C -177.2(6)
C20C C19C P4C C21' -162.3(7)
C20C C19C P4C Pt2C 59.4(6)
C23C P4C C21C C22C 58.8(7)
C19C P4C C21C C22C 165.8(7)
Pt2C P4C C21C C22C -76.0(7)
C23C P4C C21' C22' -154.8(11)
C19C P4C C21' C22' -47.0(12)
Pt2C P4C C21' C22' 90.6(11)
C23D P4D C21D C22D 54.6(7)
C19D P4D C21D C22D -53.6(7)
Pt2D P4D C21D C22D -175.0(5)
C23E P4E C21E C22E 43.3(4)
C19E P4E C21E C22E -67.3(4)
Pt2E P4E C21E C22E 166.1(3)
C19 P4 C23 C24 -55.1(5)
C21 P4 C23 C24 54.3(5)
Pt2 P4 C23 C24 177.4(4)
C19A P4A C23A C24A -52.7(4)
C21A P4A C23A C24A 56.1(4)
Pt2A P4A C23A C24A -175.9(3)
C21B P4B C23B C24B -51.4(6)
C19B P4B C23B C24B 58.9(6)
Pt2B P4B C23B C24B -177.9(4)
C19C P4C C23C C24C -44.7(5)
C21C P4C C23C C24C 52.9(6)
C21' P4C C23C C24C 73.6(6)
Pt2C P4C C23C C24C -168.6(4)
C19D P4D C23D C24D 173.8(5)
C21D P4D C23D C24D 62.6(5)
Pt2D P4D C23D C24D -63.4(5)
C19E P4E C23E C24E 174.1(4)
C21E P4E C23E C24E 63.6(4)
Pt2E P4E C23E C24E -60.7(4)
C30 C25 C26 C27 0.0(7)
C30A C25A C26A C27A -1.7(7)
C30B C25B C26B C27B 2.2(7)
C30C C25C C26C C27C -1.7(7)
C30D C25D C26D C27D 1.6(7)
C30E C25E C26E C27E 0.4(7)
C30E C25E C26E Pt1' -17.8(16)
C25 C26 C27 C28 -3.1(7)
C25 C26 C27 Pt1 173.1(4)
C25A C26A C27A C28A 1.6(7)
C25A C26A C27A Pt1A -177.9(3)
C25B C26B C27B C28B -2.9(7)
C25B C26B C27B Pt1B 175.4(3)
C25C C26C C27C C28C 0.2(7)
C25C C26C C27C Pt1C 179.6(3)
C25D C26D C27D C28D -0.6(6)
C25D C26D C27D Pt1D 178.3(3)
C25E C26E C27E C28E 0.5(7)
Pt1' C26E C27E C28E 173.0(6)
C25E C26E C27E Pt1' -172.5(4)
C25E C26E C27E Pt1E -179.6(3)
P1E Pt1' C27E C26E 107.6(4)
O1E Pt1' C27E C26E -157.2(6)
P2E Pt1' C27E C26E -102.1(4)
P1E Pt1' C27E C28E -63.5(7)
O1E Pt1' C27E C28E 31.6(10)
P2E Pt1' C27E C28E 86.7(5)
C26E Pt1' C27E C28E -171.1(7)
C26 C27 C28 C29 4.4(7)
Pt1 C27 C28 C29 -171.8(4)
C26A C27A C28A C29A -0.1(7)
Pt1A C27A C28A C29A 179.3(4)
C26B C27B C28B C29B -0.2(7)
Pt1B C27B C28B C29B -178.4(3)
C26C C27C C28C C29C 1.1(6)
Pt1C C27C C28C C29C -178.3(3)
C26D C27D C28D C29D 0.1(6)
Pt1D C27D C28D C29D -178.8(3)
C26E C27E C28E C29E -0.4(7)
Pt1' C27E C28E C29E 170.1(5)
Pt1E C27E C28E C29E 179.6(3)
C27 C28 C29 C30 -2.7(8)
C27A C28A C29A C30A -1.3(7)
C27B C28B C29B C30B 4.0(7)
C27C C28C C29C C30C -0.9(7)
C27D C28D C29D C30D -0.5(7)
C27E C28E C29E C30E -0.6(7)
C28 C29 C30 C25 -0.5(7)
C28 C29 C30 C31 175.3(4)
C26 C25 C30 C29 1.8(7)
C26 C25 C30 C31 -174.0(4)
C28A C29A C30A C25A 1.2(7)
C28A C29A C30A C31A 179.9(4)
C26A C25A C30A C29A 0.2(7)
C26A C25A C30A C31A -178.4(4)
C28B C29B C30B C25B -4.7(7)
C28B C29B C30B C31B 179.2(4)
C26B C25B C30B C29B 1.7(6)
C26B C25B C30B C31B 177.7(4)
C28C C29C C30C C25C -0.7(6)
C28C C29C C30C C31C -177.7(4)
C26C C25C C30C C29C 2.0(7)
C26C C25C C30C C31C 179.1(4)
C26D C25D C30D C29D -2.0(6)
C26D C25D C30D C31D -178.9(4)
C28D C29D C30D C25D 1.5(6)
C28D C29D C30D C31D 178.6(4)
C26E C25E C30E C29E -1.3(6)
C26E C25E C30E C31E -179.7(4)
C28E C29E C30E C25E 1.4(7)
C28E C29E C30E C31E 179.8(4)
C29 C30 C31 C44 127.1(5)
C25 C30 C31 C44 -57.3(7)
C29 C30 C31 C32 -56.6(6)
C25 C30 C31 C32 119.1(5)
C29A C30A C31A C44A 129.4(5)
C25A C30A C31A C44A -51.9(6)
C29A C30A C31A C32A -56.5(6)
C25A C30A C31A C32A 122.1(5)
C29B C30B C31B C44B -133.4(5)
C25B C30B C31B C44B 50.6(6)
C29B C30B C31B C32B 45.4(6)
C25B C30B C31B C32B -130.6(4)
C29C C30C C31C C44C -55.4(6)
C25C C30C C31C C44C 127.7(5)
C29C C30C C31C C32C 124.4(5)
C25C C30C C31C C32C -52.6(5)
C25D C30D C31D C44D -41.2(7)
C29D C30D C31D C44D 141.9(5)
C25D C30D C31D C32D 137.3(4)
C29D C30D C31D C32D -39.6(6)
C25E C30E C31E C44E -51.3(6)
C29E C30E C31E C44E 130.4(5)
C25E C30E C31E C32E 127.8(4)
C29E C30E C31E C32E -50.4(6)
C44 C31 C32 C37 -50.1(7)
C30 C31 C32 C37 133.6(5)
C44 C31 C32 C33 129.2(5)
C30 C31 C32 C33 -47.1(6)
C44A C31A C32A C33A 134.4(5)
C30A C31A C32A C33A -39.6(6)
C44A C31A C32A C37A -42.8(6)
C30A C31A C32A C37A 143.2(4)
C44B C31B C32B C37B 44.6(6)
C30B C31B C32B C37B -134.2(4)
C44B C31B C32B C33B -137.7(5)
C30B C31B C32B C33B 43.5(6)
C44C C31C C32C C33C 133.1(5)
C30C C31C C32C C33C -46.7(5)
C44C C31C C32C C37C -48.5(6)
C30C C31C C32C C37C 131.8(4)
C44D C31D C32D C37D -60.6(6)
C30D C31D C32D C37D 121.0(5)
C44D C31D C32D C33D 123.4(5)
C30D C31D C32D C33D -55.1(5)
C44E C31E C32E C37E -39.6(6)
C30E C31E C32E C37E 141.2(4)
C44E C31E C32E C33E 140.7(4)
C30E C31E C32E C33E -38.5(6)
C37 C32 C33 C34 2.8(7)
C31 C32 C33 C34 -176.5(4)
C37A C32A C33A C34A 7.1(7)
C31A C32A C33A C34A -170.2(4)
C37B C32B C33B C34B -2.3(7)
C31B C32B C33B C34B 179.9(4)
C37C C32C C33C C34C 4.1(7)
C31C C32C C33C C34C -177.4(4)
C37D C32D C33D C34D 2.5(6)
C31D C32D C33D C34D 178.7(4)
C37E C32E C33E C34E 4.4(6)
C31E C32E C33E C34E -175.8(4)
C32 C33 C34 C35 -2.3(7)
C32A C33A C34A C35A -1.5(7)
C32B C33B C34B C35B 1.6(7)
C32C C33C C34C C35C -3.3(7)
C32D C33D C34D C35D -2.9(7)
C32E C33E C34E C35E -0.7(7)
C33 C34 C35 C36 -0.2(7)
C33 C34 C35 Pt2 -179.0(3)
C33A C34A C35A C36A -5.1(7)
C33A C34A C35A Pt2A 168.1(4)
C33B C34B C35B C36B 0.3(7)
C33B C34B C35B Pt2B -178.9(3)
C33C C34C C35C C36C 0.6(7)
C33C C34C C35C Pt2C -179.4(3)
C33D C34D C35D C36D 1.2(6)
C33D C34D C35D Pt2D 178.0(3)
C33E C34E C35E C36E -2.8(6)
C33E C34E C35E Pt2E 170.6(3)
C34 C35 C36 C37 2.0(7)
Pt2 C35 C36 C37 -179.1(4)
C34A C35A C36A C37A 6.2(6)
Pt2A C35A C36A C37A -166.9(3)
C34B C35B C36B C37B -1.4(6)
Pt2B C35B C36B C37B 177.7(3)
C34C C35C C36C C37C 1.2(7)
Pt2C C35C C36C C37C -178.8(3)
C34D C35D C36D C37D 1.0(6)
Pt2D C35D C36D C37D -175.8(3)
C34E C35E C36E C37E 2.5(6)
Pt2E C35E C36E C37E -170.6(3)
C35 C36 C37 C32 -1.5(7)
C33 C32 C37 C36 -1.0(7)
C31 C32 C37 C36 178.3(4)
C35A C36A C37A C32A -0.9(7)
C33A C32A C37A C36A -5.9(6)
C31A C32A C37A C36A 171.3(4)
C33B C32B C37B C36B 1.1(6)
C31B C32B C37B C36B 178.8(4)
C35B C36B C37B C32B 0.8(7)
C33C C32C C37C C36C -2.3(6)
C31C C32C C37C C36C 179.2(4)
C35C C36C C37C C32C -0.3(7)
C33D C32D C37D C36D -0.4(6)
C31D C32D C37D C36D -176.4(4)
C35D C36D C37D C32D -1.4(7)
C35E C36E C37E C32E 1.3(7)
C33E C32E C37E C36E -4.7(6)
C31E C32E C37E C36E 175.5(4)
C43 C38 C39 C40 -1.0(9)
C43A C38A C39A C40A -1.3(8)
C43B C38B C39B C40B -0.2(8)
C43C C38C C39C C40C -0.8(7)
C43D C38D C39D C40D -1.3(8)
C43E C38E C39E C40E -1.1(8)
C38 C39 C40 C41 1.6(10)
C38A C39A C40A C41A 2.1(8)
C38B C39B C40B C41B 1.8(8)
C38C C39C C40C C41C 2.2(8)
C38D C39D C40D C41D 2.9(8)
C38E C39E C40E C41E 1.2(9)
C39 C40 C41 C42 -0.5(10)
C39A C40A C41A C42A -0.5(8)
C39B C40B C41B C42B -2.5(9)
C39C C40C C41C C42C -1.4(8)
C39D C40D C41D C42D -1.5(8)
C39E C40E C41E C42E 0.3(10)
C40 C41 C42 C43 -1.3(9)
C40A C41A C42A C43A -1.9(8)
C40B C41B C42B C43B 1.5(8)
C40C C41C C42C C43C -0.8(8)
C40D C41D C42D C43D -1.5(8)
C40E C41E C42E C43E -1.9(10)
C39 C38 C43 C42 -0.8(8)
C39 C38 C43 C44 179.0(5)
C41 C42 C43 C38 1.9(8)
C41 C42 C43 C44 -177.9(5)
C39A C38A C43A C42A -1.1(7)
C39A C38A C43A C44A 178.6(4)
C41A C42A C43A C38A 2.7(7)
C41A C42A C43A C44A -177.1(5)
C41B C42B C43B C38B 0.1(7)
C41B C42B C43B C44B -176.6(5)
C39B C38B C43B C42B -0.7(7)
C39B C38B C43B C44B 175.9(4)
C39C C38C C43C C42C -1.3(7)
C39C C38C C43C C44C 179.1(4)
C41C C42C C43C C38C 2.1(7)
C41C C42C C43C C44C -178.3(4)
C39D C38D C43D C42D -1.6(7)
C39D C38D C43D C44D 177.6(4)
C41D C42D C43D C38D 3.0(7)
C41D C42D C43D C44D -176.2(4)
C41E C42E C43E C38E 1.9(8)
C41E C42E C43E C44E 176.6(5)
C39E C38E C43E C42E -0.5(7)
C39E C38E C43E C44E -175.0(5)
C30 C31 C44 C43 -6.9(7)
C32 C31 C44 C43 177.2(4)
C30 C31 C44 C45 172.2(4)
C32 C31 C44 C45 -3.8(7)
C38 C43 C44 C31 -51.7(7)
C42 C43 C44 C31 128.0(5)
C38 C43 C44 C45 129.1(5)
C42 C43 C44 C45 -51.1(6)
C32A C31A C44A C43A 176.4(4)
C30A C31A C44A C43A -10.0(7)
C32A C31A C44A C45A -7.6(7)
C30A C31A C44A C45A 166.1(4)
C38A C43A C44A C31A -60.8(6)
C42A C43A C44A C31A 119.0(5)
C38A C43A C44A C45A 122.9(5)
C42A C43A C44A C45A -57.4(6)
C32B C31B C44B C45B 12.5(7)
C30B C31B C44B C45B -168.8(4)
C32B C31B C44B C43B -166.9(4)
C30B C31B C44B C43B 11.8(6)
C42B C43B C44B C31B -136.2(5)
C38B C43B C44B C31B 47.2(6)
C42B C43B C44B C45B 44.3(6)
C38B C43B C44B C45B -132.3(4)
C32C C31C C44C C43C 176.9(4)
C30C C31C C44C C43C -3.3(7)
C32C C31C C44C C45C -2.0(6)
C30C C31C C44C C45C 177.8(4)
C38C C43C C44C C31C -37.2(7)
C42C C43C C44C C31C 143.2(5)
C38C C43C C44C C45C 141.7(4)
C42C C43C C44C C45C -37.8(6)
C30D C31D C44D C43D -8.2(7)
C32D C31D C44D C43D 173.4(4)
C30D C31D C44D C45D 167.7(4)
C32D C31D C44D C45D -10.7(7)
C38D C43D C44D C31D -50.8(6)
C42D C43D C44D C31D 128.5(5)
C38D C43D C44D C45D 133.0(5)
C42D C43D C44D C45D -47.8(6)
C30E C31E C44E C45E 168.3(4)
C32E C31E C44E C45E -10.8(7)
C30E C31E C44E C43E -11.3(7)
C32E C31E C44E C43E 169.6(4)
C42E C43E C44E C31E 143.9(5)
C38E C43E C44E C31E -41.7(7)
C42E C43E C44E C45E -35.7(6)
C38E C43E C44E C45E 138.7(5)
C31 C44 C45 C50 -53.6(7)
C43 C44 C45 C50 125.5(5)
C31 C44 C45 C46 124.8(5)
C43 C44 C45 C46 -56.1(6)
C31A C44A C45A C50A -60.3(7)
C43A C44A C45A C50A 116.0(5)
C31A C44A C45A C46A 119.3(5)
C43A C44A C45A C46A -64.4(6)
C31B C44B C45B C50B 47.8(6)
C43B C44B C45B C50B -132.7(4)
C31B C44B C45B C46B -135.5(5)
C43B C44B C45B C46B 44.0(6)
C31C C44C C45C C46C 119.0(5)
C43C C44C C45C C46C -60.0(6)
C31C C44C C45C C50C -57.3(6)
C43C C44C C45C C50C 123.7(5)
C31D C44D C45D C50D -45.4(7)
C43D C44D C45D C50D 130.8(5)
C31D C44D C45D C46D 138.7(5)
C43D C44D C45D C46D -45.1(6)
C31E C44E C45E C50E -57.9(6)
C43E C44E C45E C50E 121.7(5)
C31E C44E C45E C46E 124.3(5)
C43E C44E C45E C46E -56.0(6)
C50 C45 C46 C47 3.7(7)
C44 C45 C46 C47 -174.8(5)
C50A C45A C46A C47A 2.0(7)
C44A C45A C46A C47A -177.6(4)
C50B C45B C46B C47B -1.4(7)
C44B C45B C46B C47B -178.2(4)
C50C C45C C46C C47C 1.4(7)
C44C C45C C46C C47C -175.0(4)
C50D C45D C46D C47D 1.2(7)
C44D C45D C46D C47D 177.3(4)
C50E C45E C46E C47E 2.8(8)
C44E C45E C46E C47E -179.3(5)
C45 C46 C47 C48 -0.5(8)
C45A C46A C47A C48A -1.9(8)
C45B C46B C47B C48B 1.6(7)
C45C C46C C47C C48C -0.7(7)
C45D C46D C47D C48D -0.6(8)
C45E C46E C47E C48E -1.6(9)
C46 C47 C48 C49 -2.9(9)
C46A C47A C48A C49A -0.3(8)
C46B C47B C48B C49B -0.8(7)
C46C C47C C48C C49C -0.8(8)
C46D C47D C48D C49D -0.4(8)
C46E C47E C48E C49E -0.4(9)
C47 C48 C49 C50 3.1(9)
C47A C48A C49A C50A 2.5(7)
C47B C48B C49B C50B 0.0(7)
C47C C48C C49C C50C 1.6(8)
C47D C48D C49D C50D 0.7(8)
C47E C48E C49E C50E 1.0(9)
C46 C45 C50 C49 -3.5(8)
C44 C45 C50 C49 174.9(5)
C48 C49 C50 C45 0.2(9)
C46A C45A C50A C49A 0.2(7)
C44A C45A C50A C49A 179.8(4)
C48A C49A C50A C45A -2.5(7)
C48B C49B C50B C45B 0.2(7)
C46B C45B C50B C49B 0.5(7)
C44B C45B C50B C49B 177.3(4)
C48C C49C C50C C45C -0.9(7)
C46C C45C C50C C49C -0.6(7)
C44C C45C C50C C49C 175.8(4)
C48D C49D C50D C45D -0.1(7)
C46D C45D C50D C49D -0.9(7)
C44D C45D C50D C49D -176.9(4)
C48E C49E C50E C45E 0.2(8)
C46E C45E C50E C49E -2.1(7)
C44E C45E C50E C49E -180.0(4)
